data_4108280
loop_
_publ_author_name
'Nawal K. Al-Rasbi'
'Ian S. Tidmarsh'
'Stephen P. Argent'
'Harry Adams'
'Lindsay P. Harding'
'Michael D. Ward'

_publ_contact_author
; 
        Prof. Mike Ward
        Department of Chemistry
        University of Sheffield
        SHEFFIELD
        S3 7HF
;
_publ_contact_author_email m.d.ward@sheffield.ac.uk
_publ_contact_author_fax '0114 2229346'
_publ_section_title
;
 Mixed-Ligand Molecular Paneling: Dodecanuclear Cuboctahedral Coordination
 Cages Based on a Combination of Edge-Bridging and Face-Capping Ligands
;
_journal_name_full 'Journal of the American Chemical Society'
_journal_page_first 11641
_journal_page_last 11649
_journal_paper_doi 10.1021/ja803847w
_journal_volume 130
_journal_year 2008
_chemical_formula_sum 'C433 H375 Cd12 Cl24 N109 O98'
_chemical_formula_weight 10873.02
_chemical_name_systematic
;
 ?
;
_space_group_IT_number 5
_symmetry_cell_setting monoclinic
_symmetry_space_group_name_Hall 'C 2y'
_symmetry_space_group_name_H-M 'C 1 2 1'
_atom_sites_solution_hydrogens geom
_atom_sites_solution_primary direct
_atom_sites_solution_secondary difmap
_audit_creation_method SHELXL-97
_cell_angle_alpha 90.00
_cell_angle_beta 90.10(3)
_cell_angle_gamma 90.00
_cell_formula_units_Z 4
_cell_length_a 37.220(7)
_cell_length_b 37.220(7)
_cell_length_c 43.770(9)
_cell_measurement_reflns_used 1990
_cell_measurement_temperature 293(2)
_cell_measurement_theta_max 22.45
_cell_measurement_theta_min 3.2
_cell_volume 60636(2)
_computing_cell_refinement 'Bruker SMART'
_computing_data_collection 'Bruker SMART'
_computing_data_reduction 'Bruker SAINT'
_computing_molecular_graphics 'Bruker SHELXTL'
_computing_publication_material 'Bruker SHELXTL'
_computing_structure_refinement 'SHELXL-97 (Sheldrick, 1997)'
_computing_structure_solution 'SHELXS-97 (Sheldrick, 1990)'
_diffrn_ambient_temperature 293(2)
_diffrn_detector_area_resol_mean 100
_diffrn_measured_fraction_theta_full 0.993
_diffrn_measured_fraction_theta_max 0.993
_diffrn_measurement_device_type 'CCD area detector'
_diffrn_measurement_method 'phi and omega scans'
_diffrn_radiation_monochromator graphite
_diffrn_radiation_source 'fine-focus sealed tube'
_diffrn_radiation_type MoK\a
_diffrn_radiation_wavelength 0.71073
_diffrn_reflns_av_R_equivalents 0.1046
_diffrn_reflns_av_sigmaI/netI 0.1733
_diffrn_reflns_limit_h_max 44
_diffrn_reflns_limit_h_min -44
_diffrn_reflns_limit_k_max 42
_diffrn_reflns_limit_k_min -44
_diffrn_reflns_limit_l_max 52
_diffrn_reflns_limit_l_min -51
_diffrn_reflns_number 220169
_diffrn_reflns_theta_full 25.00
_diffrn_reflns_theta_max 25.00
_diffrn_reflns_theta_min 3.32
_diffrn_standards_decay_% 0
_diffrn_standards_number 0
_exptl_absorpt_coefficient_mu 0.587
_exptl_absorpt_correction_T_max 0.97
_exptl_absorpt_correction_T_min 0.92
_exptl_absorpt_correction_type multi-scan
_exptl_absorpt_process_details SADABS
_exptl_crystal_colour COLOURLESS
_exptl_crystal_density_diffrn 1.191
_exptl_crystal_description BLOCK
_exptl_crystal_F_000 22016
_exptl_crystal_size_max 0.32
_exptl_crystal_size_mid 0.32
_exptl_crystal_size_min 0.19
_refine_diff_density_max 1.651
_refine_diff_density_min -3.974
_refine_diff_density_rms 0.150
_refine_ls_abs_structure_details 'Flack H D (1983), Acta Cryst. A39, 876-881'
_refine_ls_abs_structure_Flack 0.18(3)
_refine_ls_extinction_method none
_refine_ls_goodness_of_fit_ref 1.075
_refine_ls_hydrogen_treatment constr
_refine_ls_matrix_type full
_refine_ls_number_parameters 1801
_refine_ls_number_reflns 102364
_refine_ls_number_restraints 568
_refine_ls_restrained_S_all 1.076
_refine_ls_R_factor_all 0.2095
_refine_ls_R_factor_gt 0.1340
_refine_ls_shift/su_max 0.023
_refine_ls_shift/su_mean 0.001
_refine_ls_structure_factor_coef Fsqd
_refine_ls_weighting_details 'calc w=1/[\s^2^(Fo^2^)+(0.2000P)^2^+0.0000P] where P=(Fo^2^+2Fc^2^)/3'
_refine_ls_weighting_scheme calc
_refine_ls_wR_factor_gt 0.3464
_refine_ls_wR_factor_ref 0.3812
_reflns_number_gt 46671
_reflns_number_total 102364
_reflns_threshold_expression >2sigma(I)
_cod_data_source_file ja803847w_si_001_1.cif
_cod_data_source_block imw778
_cod_original_cell_volume 60636(21)
_cod_database_code 4108280

loop_
_symmetry_equiv_pos_as_xyz
'x, y, z'
'-x, y, -z'
'x+1/2, y+1/2, z'
'-x+1/2, y+1/2, -z'

loop_
_atom_site_label
_atom_site_type_symbol
_atom_site_fract_x
_atom_site_fract_y
_atom_site_fract_z
_atom_site_U_iso_or_equiv
_atom_site_adp_type
_atom_site_occupancy
_atom_site_symmetry_multiplicity
_atom_site_calc_flag
_atom_site_refinement_flags
_atom_site_disorder_assembly
_atom_site_disorder_group
Cd1 Cd 0.29778(4) 0.41757(4) 0.42746(3) 0.0620(4) Uani 1 1 d . . .
Cd2 Cd 0.20214(4) 0.05017(4) 0.42753(3) 0.0623(4) Uani 1 1 d . . .
Cd3 Cd 0.06615(3) 0.28125(4) 0.07241(3) 0.0627(4) Uani 1 1 d . . .
Cd4 Cd 0.20135(4) 0.05120(4) 0.09073(3) 0.0676(4) Uani 1 1 d . . .
Cd5 Cd 0.06688(4) 0.28350(4) 0.40884(3) 0.0644(4) Uani 1 1 d . . .
Cd6 Cd 0.29853(4) 0.41706(4) 0.09071(3) 0.0676(4) Uani 1 1 d . . .
Cd7 Cd 0.43382(3) 0.18711(4) 0.07244(3) 0.0610(4) Uani 1 1 d . . .
Cd8 Cd 0.43302(4) 0.18463(4) 0.40891(3) 0.0653(4) Uani 1 1 d . . .
Cd9 Cd 0.11882(3) 0.49510(4) 0.28457(4) 0.0688(4) Uani 1 1 d . . .
Cd10 Cd 0.38099(3) -0.02714(4) 0.28448(4) 0.0709(4) Uani 1 1 d . . .
Cd11 Cd -0.01072(4) 0.10306(4) 0.21484(4) 0.0681(4) Uani 1 1 d . . .
Cd12 Cd 0.51092(4) 0.36480(4) 0.21484(4) 0.0688(4) Uani 1 1 d . . .
Cl1 Cl 0.32646(15) 0.39533(16) 0.27126(13) 0.0886(16) Uiso 1 1 d D . .
Cl2 Cl 0.17402(14) 0.07386(15) 0.27187(12) 0.0842(15) Uiso 1 1 d D . .
Cl3 Cl 0.41235(16) 0.15793(17) 0.22827(14) 0.0969(17) Uiso 1 1 d D . .
Cl5 Cl -0.1077(4) 0.0322(4) 0.1203(3) 0.221(5) Uiso 1 1 d D . .
Cl8 Cl 0.24977(10) 0.23362(10) 0.32828(8) 0.0450(9) Uiso 1 1 d D . .
Cl10 Cl 0.25019(9) 0.23422(10) 0.17175(8) 0.0417(8) Uiso 1 1 d D . .
Cl11 Cl 0.08796(17) 0.31036(18) 0.22801(15) 0.1027(18) Uiso 1 1 d D . .
Cl12 Cl 0.1000(3) -0.0537(3) 0.3699(3) 0.209(5) Uiso 1 1 d D . .
Cl13 Cl 0.4025(5) 0.5236(5) 0.3683(4) 0.324(10) Uiso 1 1 d D . .
Cl14 Cl 0.1549(3) 0.3874(3) 0.5525(3) 0.185(4) Uiso 1 1 d D . .
Cl15 Cl -0.0064(6) 0.0765(6) 0.4221(5) 0.395(15) Uiso 1 1 d D . .
Cl16 Cl 0.5377(3) 0.0850(3) 0.1302(2) 0.180(4) Uiso 1 1 d D . .
Cl7 Cl 0.2436(4) 0.6282(4) 0.4550(3) 0.149(6) Uiso 0.50 1 d PD A 1
O25 O 0.2617(6) 0.5965(6) 0.4602(5) 0.074(7) Uiso 0.50 1 d PD A 1
O26 O 0.2587(7) 0.6564(6) 0.4719(5) 0.084(8) Uiso 0.50 1 d PD A 1
O27 O 0.2079(7) 0.6241(9) 0.4661(8) 0.300 Uiso 0.50 1 d PD A 1
O28 O 0.2418(7) 0.6364(6) 0.4242(5) 0.090(8) Uiso 0.50 1 d PD A 1
Cl17 Cl 0.1512(3) 0.5815(3) 0.4512(3) 0.088(3) Uiso 0.50 1 d PD B 2
O65 O 0.1010(11) 0.5635(13) 0.4517(10) 0.23(3) Uiso 0.50 1 d PD B 2
O66 O 0.1595(10) 0.6067(11) 0.4120(9) 0.163(16) Uiso 0.50 1 d PD B 2
O67 O 0.1589(15) 0.6153(13) 0.4854(10) 0.35(5) Uiso 0.50 1 d PD B 2
O68 O 0.1848(13) 0.5406(12) 0.4552(11) 0.300 Uiso 0.50 1 d PD B 2
Cl18 Cl 0.3548(3) 0.2371(3) -0.0494(3) 0.099(3) Uiso 0.50 1 d PD C 1
O69 O 0.3834(6) 0.2208(7) -0.0403(6) 0.089(8) Uiso 0.50 1 d PD C 1
O70 O 0.3457(9) 0.2254(11) -0.0759(6) 0.184(19) Uiso 0.50 1 d PD C 1
O71 O 0.3619(10) 0.2712(8) -0.0513(10) 0.40(5) Uiso 0.50 1 d PDU C 1
O72 O 0.3291(7) 0.2330(9) -0.0297(6) 0.122(11) Uiso 0.50 1 d PD C 1
Cl19 Cl 0.4049(4) 0.3337(4) -0.0501(3) 0.115(4) Uiso 0.50 1 d PD D 2
O73 O 0.4225(8) 0.3310(7) -0.0243(6) 0.109(10) Uiso 0.50 1 d PD D 2
O74 O 0.3927(7) 0.3671(7) -0.0520(6) 0.094(8) Uiso 0.50 1 d PD D 2
O75 O 0.3777(9) 0.3121(9) -0.0500(10) 0.46(6) Uiso 0.50 1 d PDU D 2
O76 O 0.4263(9) 0.3272(9) -0.0726(6) 0.155(15) Uiso 0.50 1 d PD D 2
Cl21 Cl 0.4254(5) 0.3220(5) 0.4927(4) 0.57(4) Uiso 1 1 d D . .
Cl22 Cl 0.33759(16) 0.06051(17) 0.00599(14) 0.098 Uiso 1 1 d D . .
Cl23 Cl -0.0370(2) 0.3829(3) 0.1313(2) 0.151(3) Uiso 1 1 d D . .
Cl24 Cl 0.2495(4) 0.3367(4) 0.5488(4) 0.244(6) Uiso 1 1 d D . .
O1 O 0.3350(3) 0.3950(3) 0.3020(2) 0.058(3) Uiso 1 1 d D . .
O2 O 0.2915(4) 0.4053(5) 0.2677(4) 0.146(7) Uiso 1 1 d D . .
O3 O 0.3282(4) 0.3601(3) 0.2617(3) 0.116(5) Uiso 1 1 d D . .
O4 O 0.3487(3) 0.4151(4) 0.2552(3) 0.100(5) Uiso 1 1 d D . .
O5 O 0.2101(4) 0.0659(4) 0.2664(4) 0.129(6) Uiso 1 1 d D . .
O6 O 0.1669(3) 0.0743(3) 0.3040(2) 0.068(3) Uiso 1 1 d D . .
O7 O 0.1511(5) 0.0503(5) 0.2572(4) 0.168(8) Uiso 1 1 d D . .
O8 O 0.1677(4) 0.1095(4) 0.2607(3) 0.122(6) Uiso 1 1 d D . .
O9 O 0.4345(4) 0.1356(4) 0.2459(4) 0.143(7) Uiso 1 1 d D . .
O10 O 0.3747(4) 0.1525(5) 0.2388(4) 0.177(9) Uiso 1 1 d D . .
O11 O 0.4126(3) 0.1508(3) 0.1963(2) 0.059(3) Uiso 1 1 d D . .
O12 O 0.4200(5) 0.1952(4) 0.2342(4) 0.161(8) Uiso 1 1 d D . .
Cl4 Cl 0.2476(6) 0.2418(6) -0.0159(4) 0.181(8) Uiso 0.50 1 d PD E 2
O13 O 0.2580(6) 0.2607(6) 0.0055(5) 0.060(6) Uiso 0.50 1 d PD E 2
O14 O 0.2461(8) 0.2101(8) -0.0075(6) 0.097(9) Uiso 0.50 1 d PD E 2
O15 O 0.2676(18) 0.2449(13) -0.0380(9) 0.56(11) Uiso 0.50 1 d PD E 2
O16 O 0.2168(13) 0.2518(11) -0.0234(15) 0.64(15) Uiso 0.50 1 d PD E 2
Cl20 Cl 0.1452(3) 0.2334(3) -0.0477(3) 0.098(3) Uiso 0.50 1 d PD F 1
O77 O 0.1142(5) 0.2498(6) -0.0397(5) 0.066(6) Uiso 0.50 1 d PD F 1
O78 O 0.1387(9) 0.1982(7) -0.0545(10) 0.321 Uiso 0.50 1 d PDU F 1
O79 O 0.1593(8) 0.2497(12) -0.0731(7) 0.26(3) Uiso 0.50 1 d PD F 1
O80 O 0.1696(5) 0.2353(6) -0.0242(5) 0.068(6) Uiso 0.50 1 d PD F 1
Cl6 Cl 0.0955(3) 0.1369(3) -0.0504(3) 0.107(4) Uiso 0.50 1 d PD F 1
O21 O 0.1329(9) 0.1545(11) -0.0456(10) 1.2(4) Uiso 0.50 1 d PDU F 1
O22 O 0.0720(7) 0.1430(7) -0.0206(6) 0.100(9) Uiso 0.50 1 d PD F 1
O23 O 0.0759(11) 0.1526(10) -0.0783(7) 0.22(2) Uiso 0.50 1 d PD F 1
O24 O 0.1001(9) 0.0949(7) -0.0538(7) 0.120(11) Uiso 0.50 1 d PD F 1
Cl9 Cl 0.6073(4) 0.4336(4) 0.1198(3) 0.122(4) Uiso 0.50 1 d PD G 2
O33 O 0.5674(13) 0.4349(19) 0.1373(13) 1.7(9) Uiso 0.50 1 d PD G 2
O34 O 0.6309(17) 0.3978(12) 0.1315(13) 0.42(7) Uiso 0.50 1 d PD G 2
O35 O 0.6006(13) 0.4301(12) 0.0814(9) 0.181(18) Uiso 0.50 1 d PD G 2
O36 O 0.6303(13) 0.4715(11) 0.1265(9) 0.178(18) Uiso 0.50 1 d PD G 2
O17 O -0.1130(8) 0.0270(9) 0.1536(6) 0.314 Uiso 1 1 d D . .
O18 O -0.0790(7) 0.0071(8) 0.1112(7) 0.287(18) Uiso 1 1 d D . .
O19 O -0.0971(7) 0.0690(7) 0.1146(7) 0.244(14) Uiso 1 1 d D . .
O20 O -0.1412(6) 0.0236(6) 0.1047(5) 0.189(10) Uiso 1 1 d D . .
O29 O 0.2292(7) 0.2622(7) 0.3168(6) 0.35(2) Uiso 1 1 d D . .
O30 O 0.2856(4) 0.2357(6) 0.3188(4) 0.157(8) Uiso 1 1 d D . .
O31 O 0.2478(4) 0.2337(5) 0.3609(3) 0.111(5) Uiso 1 1 d D . .
O32 O 0.2350(8) 0.2003(6) 0.3182(6) 0.31(2) Uiso 1 1 d D . .
O37 O 0.2476(5) 0.2011(4) 0.1834(4) 0.160(8) Uiso 1 1 d D . .
O38 O 0.2247(6) 0.2571(6) 0.1828(5) 0.33(2) Uiso 1 1 d D . .
O39 O 0.2839(4) 0.2491(5) 0.1779(4) 0.137(6) Uiso 1 1 d D . .
O40 O 0.2482(4) 0.2342(4) 0.1400(3) 0.097(4) Uiso 1 1 d D . .
O41 O 0.0902(3) 0.3178(3) 0.1973(2) 0.067(3) Uiso 1 1 d D . .
O42 O 0.1219(4) 0.3121(6) 0.2415(4) 0.176(9) Uiso 1 1 d D . .
O43 O 0.0755(6) 0.2750(4) 0.2317(5) 0.203(11) Uiso 1 1 d D . .
O44 O 0.0657(4) 0.3328(5) 0.2437(4) 0.140(7) Uiso 1 1 d D . .
O45 O 0.1159(8) -0.0336(8) 0.3995(6) 0.30(2) Uiso 1 1 d D . .
O46 O 0.0558(6) -0.0527(8) 0.3705(6) 0.249(14) Uiso 1 1 d D . .
O47 O 0.1127(8) -0.0961(6) 0.3696(7) 0.315 Uiso 1 1 d D . .
O48 O 0.1136(3) -0.0355(3) 0.3378(2) 0.063(3) Uiso 1 1 d D . .
O49 O 0.4435(8) 0.5326(11) 0.3706(10) 0.52(5) Uiso 1 1 d D . .
O50 O 0.3852(10) 0.5254(9) 0.4009(7) 0.304 Uiso 1 1 d D . .
O51 O 0.3971(10) 0.4852(8) 0.3544(7) 0.285(18) Uiso 1 1 d D . .
O52 O 0.3837(6) 0.5516(6) 0.3466(5) 0.158 Uiso 1 1 d D . .
O53 O 0.1749(10) 0.3548(8) 0.5421(8) 0.288 Uiso 1 1 d DU . .
O54 O 0.1174(8) 0.3777(13) 0.5607(10) 1.3(3) Uiso 1 1 d D . .
O55 O 0.1735(7) 0.4039(7) 0.5792(6) 0.194(10) Uiso 1 1 d D . .
O56 O 0.1547(12) 0.4141(9) 0.5267(7) 0.37(3) Uiso 1 1 d D . .
O57 O 0.0210(10) 0.0787(13) 0.4430(8) 0.42(3) Uiso 1 1 d D . .
O58 O -0.0251(8) 0.0453(8) 0.4269(7) 0.241(14) Uiso 1 1 d D . .
O59 O 0.0075(6) 0.0771(6) 0.3934(5) 0.156(8) Uiso 1 1 d D . .
O60 O -0.0295(12) 0.1051(9) 0.4256(9) 0.42(3) Uiso 1 1 d D . .
O61 O 0.5778(8) 0.1003(9) 0.1287(8) 0.36(3) Uiso 1 1 d D . .
O62 O 0.5138(10) 0.1008(11) 0.1027(7) 0.71(9) Uiso 1 1 d D . .
O63 O 0.5197(3) 0.0968(4) 0.1627(3) 0.081(4) Uiso 1 1 d D . .
O64 O 0.5383(9) 0.0417(7) 0.1284(7) 0.282(17) Uiso 1 1 d D . .
O81 O 0.4138(6) 0.3103(6) 0.4691(5) 0.170(8) Uiso 1 1 d D . .
O82 O 0.4417(7) 0.3497(6) 0.4889(5) 0.187(10) Uiso 1 1 d D . .
O83 O 0.3997(8) 0.3285(8) 0.5089(7) 0.300 Uiso 1 1 d D . .
O84 O 0.4442(6) 0.3002(6) 0.5042(5) 0.163(8) Uiso 1 1 d D . .
O85 O 0.3714(5) 0.0407(5) 0.0078(5) 0.161(8) Uiso 1 1 d D . .
O86 O 0.3093(5) 0.0370(5) -0.0027(5) 0.181(9) Uiso 1 1 d D . .
O87 O 0.3304(5) 0.0791(5) 0.0337(4) 0.147(7) Uiso 1 1 d D . .
O88 O 0.3431(8) 0.0875(7) -0.0186(6) 0.37(3) Uiso 1 1 d D . .
O89 O -0.0415(6) 0.4239(6) 0.1330(6) 0.216(12) Uiso 1 1 d D . .
O90 O -0.0399(9) 0.3708(9) 0.0981(5) 0.500 Uiso 1 1 d D . .
O91 O -0.0671(5) 0.3658(5) 0.1505(4) 0.135(6) Uiso 1 1 d D . .
O92 O -0.0006(6) 0.3727(7) 0.1448(6) 0.247(14) Uiso 1 1 d D . .
O93 O 0.2725(12) 0.3086(9) 0.5367(10) 0.500 Uiso 1 1 d D . .
O94 O 0.2629(7) 0.3708(7) 0.5394(5) 0.186(9) Uiso 1 1 d D . .
O95 O 0.2485(9) 0.3337(8) 0.5812(6) 0.263(16) Uiso 1 1 d D . .
O96 O 0.2141(9) 0.3311(12) 0.5362(10) 0.500 Uiso 1 1 d DU . .
O101 O 0.1251(6) 0.2113(6) 0.3148(5) 0.143(7) Uiso 1 1 d . . .
O102 O 0.1591(4) 0.1936(5) 0.3527(4) 0.110(5) Uiso 1 1 d . . .
N87 N 0.4635(3) 0.1814(3) 0.36354(17) 0.049(3) Uiso 1 1 d G . .
C208 C 0.5007(2) 0.1830(3) 0.3611(2) 0.089(6) Uiso 1 1 d G . .
H20B H 0.5149 0.1823 0.3786 0.107 Uiso 1 1 calc R . .
C209 C 0.5167(2) 0.1857(4) 0.3325(3) 0.077(5) Uiso 1 1 d G . .
H20C H 0.5416 0.1868 0.3309 0.092 Uiso 1 1 calc R . .
C210 C 0.4955(3) 0.1868(4) 0.3064(2) 0.081(6) Uiso 1 1 d G . .
H21A H 0.5062 0.1886 0.2873 0.098 Uiso 1 1 calc R . .
C211 C 0.4583(3) 0.1851(3) 0.30880(18) 0.056(4) Uiso 1 1 d G . .
H21B H 0.4441 0.1858 0.2913 0.067 Uiso 1 1 calc R . .
C212 C 0.4423(2) 0.1824(3) 0.3374(2) 0.071(5) Uiso 1 1 d G . .
N88 N 0.3531(2) 0.1837(3) 0.3658(2) 0.055(3) Uiso 1 1 d G . .
N89 N 0.3909(2) 0.1877(3) 0.36895(19) 0.063(4) Uiso 1 1 d G . .
C213 C 0.4067(2) 0.1815(4) 0.3399(2) 0.061(4) Uiso 1 1 d G . .
C214 C 0.3787(3) 0.1737(4) 0.31888(18) 0.065(5) Uiso 1 1 d G . .
H21C H 0.3816 0.1686 0.2982 0.078 Uiso 1 1 calc R . .
C215 C 0.3456(2) 0.1751(3) 0.3349(2) 0.069(5) Uiso 1 1 d G . .
H21D H 0.3230 0.1710 0.3266 0.082 Uiso 1 1 calc R . .
N16 N 0.3260(3) 0.4301(3) 0.4742(2) 0.057(4) Uiso 1 1 d G . .
C1 C 0.3077(2) 0.4302(4) 0.5019(3) 0.114(8) Uiso 1 1 d G . .
H1B H 0.2830 0.4270 0.5022 0.136 Uiso 1 1 calc R . .
C2 C 0.3265(3) 0.4351(4) 0.5290(2) 0.072(5) Uiso 1 1 d G . .
H2B H 0.3143 0.4351 0.5475 0.087 Uiso 1 1 calc R . .
C3 C 0.3635(3) 0.4399(4) 0.5285(2) 0.093(7) Uiso 1 1 d G . .
H3B H 0.3761 0.4431 0.5467 0.112 Uiso 1 1 calc R . .
C4 C 0.3818(2) 0.4398(4) 0.5009(3) 0.085(6) Uiso 1 1 d G . .
H4A H 0.4066 0.4430 0.5005 0.102 Uiso 1 1 calc R . .
C5 C 0.3630(3) 0.4349(4) 0.4737(2) 0.071(5) Uiso 1 1 d G . .
N18 N 0.3846(3) 0.4149(3) 0.39611(19) 0.065(4) Uiso 1 1 d G . .
N19 N 0.3600(2) 0.4215(3) 0.4202(2) 0.056(3) Uiso 1 1 d G . .
C6 C 0.3801(3) 0.4321(4) 0.4464(2) 0.075(5) Uiso 1 1 d G . .
C7 C 0.4170(3) 0.4321(4) 0.4384(3) 0.099(7) Uiso 1 1 d G . .
H7B H 0.4361 0.4380 0.4512 0.119 Uiso 1 1 calc R . .
C8 C 0.4198(2) 0.4214(4) 0.4073(3) 0.087(6) Uiso 1 1 d G . .
H8B H 0.4410 0.4191 0.3962 0.105 Uiso 1 1 calc R . .
N17 N 0.2885(3) 0.4765(2) 0.4136(2) 0.053(3) Uiso 1 1 d G . .
C9 C 0.3130(2) 0.4969(3) 0.3972(2) 0.067(5) Uiso 1 1 d G . .
H9B H 0.3345 0.4868 0.3908 0.081 Uiso 1 1 calc R . .
C10 C 0.3053(3) 0.5326(3) 0.3903(3) 0.068(5) Uiso 1 1 d G . .
H10B H 0.3217 0.5463 0.3793 0.081 Uiso 1 1 calc R . .
C11 C 0.2731(3) 0.5478(2) 0.3999(3) 0.071(5) Uiso 1 1 d G . .
H11B H 0.2680 0.5716 0.3953 0.085 Uiso 1 1 calc R . .
C12 C 0.2486(2) 0.5273(3) 0.4163(3) 0.061(5) Uiso 1 1 d G . .
H12B H 0.2271 0.5375 0.4227 0.073 Uiso 1 1 calc R . .
C13 C 0.2563(2) 0.4917(3) 0.4232(2) 0.057(4) Uiso 1 1 d G . .
C14 C 0.2329(3) 0.4705(3) 0.4395(3) 0.069(5) Uiso 1 1 d G . .
C15 C 0.1977(3) 0.4774(3) 0.4504(3) 0.070(5) Uiso 1 1 d G . .
H15B H 0.1849 0.4987 0.4479 0.084 Uiso 1 1 calc R . .
C16 C 0.1854(3) 0.4462(4) 0.4659(4) 0.133(10) Uiso 1 1 d G . .
H16A H 0.1632 0.4434 0.4752 0.160 Uiso 1 1 calc R . .
N13 N 0.2131(4) 0.4200(3) 0.4645(3) 0.086(5) Uiso 1 1 d G . .
N14 N 0.2424(3) 0.4350(3) 0.4482(3) 0.082(5) Uiso 1 1 d G . .
N15 N 0.2926(3) 0.3565(2) 0.4364(2) 0.073(4) Uiso 1 1 d G . .
C19 C 0.3035(3) 0.3402(3) 0.4634(2) 0.082(6) Uiso 1 1 d G . .
H19B H 0.3115 0.3542 0.4797 0.099 Uiso 1 1 calc R . .
C20 C 0.3023(3) 0.3030(3) 0.4662(2) 0.069(5) Uiso 1 1 d G . .
H20D H 0.3096 0.2921 0.4843 0.082 Uiso 1 1 calc R . .
C21 C 0.2904(4) 0.2822(2) 0.4419(3) 0.083(6) Uiso 1 1 d G . .
H21E H 0.2896 0.2573 0.4437 0.099 Uiso 1 1 calc R . .
C22 C 0.2795(3) 0.2985(3) 0.4148(2) 0.072(5) Uiso 1 1 d G . .
H22B H 0.2715 0.2845 0.3986 0.087 Uiso 1 1 calc R . .
C23 C 0.2806(3) 0.3357(3) 0.4121(2) 0.050(4) Uiso 1 1 d G . .
N11 N 0.2711(3) 0.4003(2) 0.3510(2) 0.063(4) Uiso 1 1 d G . .
N12 N 0.2809(3) 0.3908(2) 0.3813(2) 0.058(4) Uiso 1 1 d G . .
C24 C 0.2746(3) 0.3534(2) 0.38500(19) 0.048(4) Uiso 1 1 d G . .
C25 C 0.2610(3) 0.3398(2) 0.3570(2) 0.048(4) Uiso 1 1 d G . .
H25B H 0.2546 0.3161 0.3531 0.057 Uiso 1 1 calc R . .
C26 C 0.2588(4) 0.3688(3) 0.33595(18) 0.096(7) Uiso 1 1 d G . .
H26B H 0.2507 0.3674 0.3159 0.115 Uiso 1 1 calc R . .
N28 N 0.1741(2) 0.0390(3) 0.47354(19) 0.048(3) Uiso 1 1 d G . .
C28 C 0.1933(2) 0.0374(3) 0.5008(2) 0.087(6) Uiso 1 1 d G . .
H28B H 0.2181 0.0404 0.5007 0.104 Uiso 1 1 calc R . .
C29 C 0.1754(3) 0.0314(4) 0.52815(19) 0.070(5) Uiso 1 1 d G . .
H29B H 0.1883 0.0304 0.5464 0.084 Uiso 1 1 calc R . .
C30 C 0.1384(3) 0.0269(4) 0.5283(2) 0.098(7) Uiso 1 1 d G . .
H30B H 0.1264 0.0229 0.5466 0.117 Uiso 1 1 calc R . .
C31 C 0.1192(2) 0.0285(4) 0.5011(3) 0.061(4) Uiso 1 1 d G . .
H31B H 0.0944 0.0255 0.5011 0.073 Uiso 1 1 calc R . .
C32 C 0.1371(2) 0.0345(3) 0.4737(2) 0.072(5) Uiso 1 1 d G . .
N25 N 0.1151(3) 0.0501(3) 0.39600(19) 0.054(3) Uiso 1 1 d G . .
N26 N 0.1395(2) 0.0461(3) 0.4208(2) 0.068(4) Uiso 1 1 d G . .
C33 C 0.1192(3) 0.0380(4) 0.44737(19) 0.071(5) Uiso 1 1 d G . .
C34 C 0.0823(3) 0.0371(4) 0.4390(3) 0.097(7) Uiso 1 1 d G . .
H34B H 0.0631 0.0325 0.4520 0.116 Uiso 1 1 calc R . .
C35 C 0.0798(2) 0.0446(4) 0.4072(3) 0.088(6) Uiso 1 1 d G . .
H35B H 0.0587 0.0457 0.3958 0.106 Uiso 1 1 calc R . .
N24 N 0.2124(3) -0.0075(2) 0.4136(3) 0.075(4) Uiso 1 1 d G . .
C37 C 0.1865(2) -0.0268(3) 0.3975(3) 0.069(5) Uiso 1 1 d G . .
H37A H 0.1650 -0.0158 0.3920 0.083 Uiso 1 1 calc R . .
C38 C 0.1927(3) -0.0625(3) 0.3898(3) 0.084(6) Uiso 1 1 d G . .
H38A H 0.1754 -0.0754 0.3791 0.101 Uiso 1 1 calc R . .
C39 C 0.2248(3) -0.0789(2) 0.3982(3) 0.086(6) Uiso 1 1 d G . .
H39B H 0.2290 -0.1028 0.3930 0.103 Uiso 1 1 calc R . .
C40 C 0.2507(3) -0.0596(3) 0.4142(3) 0.068(5) Uiso 1 1 d G . .
H40B H 0.2722 -0.0706 0.4198 0.082 Uiso 1 1 calc R . .
C41 C 0.2445(3) -0.0239(3) 0.4219(2) 0.052(4) Uiso 1 1 d G . .
N27 N 0.2877(3) 0.0481(3) 0.4622(3) 0.088(5) Uiso 1 1 d G . .
N29 N 0.2585(3) 0.0334(3) 0.4454(3) 0.075(4) Uiso 1 1 d G . .
C42 C 0.2667(3) -0.0030(3) 0.4387(3) 0.081(6) Uiso 1 1 d G . .
C43 C 0.3009(4) -0.0108(3) 0.4514(3) 0.079(6) Uiso 1 1 d G . .
H43B H 0.3128 -0.0328 0.4505 0.095 Uiso 1 1 calc R . .
C44 C 0.3139(3) 0.0208(4) 0.4659(3) 0.097(7) Uiso 1 1 d G . .
H44B H 0.3358 0.0231 0.4761 0.117 Uiso 1 1 calc R . .
N23 N 0.2070(3) 0.1118(2) 0.4365(3) 0.058(4) Uiso 1 1 d G . .
C46 C 0.1958(4) 0.1286(3) 0.4632(2) 0.127(9) Uiso 1 1 d G . .
H46B H 0.1881 0.1148 0.4797 0.152 Uiso 1 1 calc R . .
C47 C 0.1962(4) 0.1658(3) 0.4653(2) 0.079(6) Uiso 1 1 d G . .
H47B H 0.1887 0.1770 0.4832 0.095 Uiso 1 1 calc R . .
C48 C 0.2077(3) 0.1863(2) 0.4407(3) 0.075(5) Uiso 1 1 d G . .
H48B H 0.2079 0.2113 0.4421 0.090 Uiso 1 1 calc R . .
C49 C 0.2188(3) 0.1696(3) 0.4140(2) 0.083(6) Uiso 1 1 d G . .
H49B H 0.2265 0.1833 0.3975 0.099 Uiso 1 1 calc R . .
C50 C 0.2185(3) 0.1323(3) 0.4119(2) 0.049(4) Uiso 1 1 d G . .
N21 N 0.2283(3) 0.0675(2) 0.3521(2) 0.062(4) Uiso 1 1 d G . .
N22 N 0.2187(3) 0.0776(2) 0.38226(19) 0.052(3) Uiso 1 1 d G . .
C51 C 0.2254(3) 0.1150(2) 0.38553(19) 0.041(3) Uiso 1 1 d G . .
C52 C 0.2391(3) 0.1279(2) 0.3574(2) 0.054(4) Uiso 1 1 d G . .
H52B H 0.2458 0.1515 0.3532 0.065 Uiso 1 1 calc R . .
C53 C 0.2409(3) 0.0986(3) 0.33669(18) 0.071(5) Uiso 1 1 d G . .
H53B H 0.2490 0.0996 0.3166 0.085 Uiso 1 1 calc R . .
N39 N 0.0544(3) 0.3087(2) 0.02570(17) 0.042(3) Uiso 1 1 d G . .
C55 C 0.0539(3) 0.2900(2) -0.0018(2) 0.079(6) Uiso 1 1 d G . .
H55B H 0.0576 0.2653 -0.0020 0.095 Uiso 1 1 calc R . .
C56 C 0.0479(3) 0.3083(3) -0.02903(17) 0.058(4) Uiso 1 1 d G . .
H56B H 0.0475 0.2958 -0.0474 0.069 Uiso 1 1 calc R . .
C57 C 0.0424(3) 0.3452(3) -0.02874(19) 0.065(5) Uiso 1 1 d G . .
H57B H 0.0383 0.3575 -0.0470 0.078 Uiso 1 1 calc R . .
C58 C 0.0429(3) 0.3639(2) -0.0012(2) 0.074(5) Uiso 1 1 d G . .
H58B H 0.0392 0.3886 -0.0010 0.089 Uiso 1 1 calc R . .
C59 C 0.0489(3) 0.3456(2) 0.02599(18) 0.056(4) Uiso 1 1 d G . .
N31 N 0.0660(3) 0.3675(3) 0.10396(18) 0.052(3) Uiso 1 1 d G . .
N32 N 0.0616(3) 0.3437(2) 0.0788(2) 0.048(3) Uiso 1 1 d G . .
C60 C 0.0529(3) 0.3646(3) 0.05270(18) 0.058(4) Uiso 1 1 d G . .
C61 C 0.0518(4) 0.4013(3) 0.0617(3) 0.096(7) Uiso 1 1 d G . .
H61B H 0.0466 0.4207 0.0491 0.115 Uiso 1 1 calc R . .
C62 C 0.0599(4) 0.4030(2) 0.0934(3) 0.094(7) Uiso 1 1 d G . .
H62B H 0.0610 0.4238 0.1051 0.113 Uiso 1 1 calc R . .
N34 N 0.0074(2) 0.2709(3) 0.0859(2) 0.053(3) Uiso 1 1 d G . .
C63 C -0.0119(3) 0.2960(2) 0.1028(3) 0.065(5) Uiso 1 1 d G . .
H63B H -0.0009 0.3171 0.1092 0.078 Uiso 1 1 calc R . .
C64 C -0.0476(3) 0.2894(3) 0.1101(3) 0.073(5) Uiso 1 1 d G . .
H64B H -0.0605 0.3062 0.1214 0.087 Uiso 1 1 calc R . .
C65 C -0.0641(2) 0.2578(3) 0.1006(3) 0.069(5) Uiso 1 1 d G . .
H65B H -0.0880 0.2534 0.1055 0.083 Uiso 1 1 calc R . .
C66 C -0.0448(3) 0.2328(3) 0.0837(3) 0.097(7) Uiso 1 1 d G . .
H66B H -0.0558 0.2116 0.0773 0.117 Uiso 1 1 calc R . .
C67 C -0.0091(3) 0.2393(2) 0.0764(2) 0.048(4) Uiso 1 1 d G . .
N35 N 0.0629(3) 0.1989(4) 0.0352(3) 0.074(4) Uiso 1 1 d G . .
N37 N 0.0487(3) 0.2272(3) 0.0532(3) 0.094(5) Uiso 1 1 d G . .
C68 C 0.0135(3) 0.2173(3) 0.0625(3) 0.055(4) Uiso 1 1 d G . .
C69 C 0.0059(3) 0.1828(3) 0.0501(3) 0.087(6) Uiso 1 1 d G . .
H69B H -0.0153 0.1699 0.0526 0.104 Uiso 1 1 calc R . .
C70 C 0.0364(4) 0.1714(3) 0.0332(3) 0.103(7) Uiso 1 1 d G . .
H70B H 0.0387 0.1498 0.0228 0.123 Uiso 1 1 calc R . .
N33 N 0.1284(2) 0.2771(3) 0.0632(2) 0.068(4) Uiso 1 1 d G . .
C73 C 0.1452(3) 0.2873(3) 0.0363(2) 0.093(6) Uiso 1 1 d G . .
H73B H 0.1315 0.2951 0.0197 0.111 Uiso 1 1 calc R . .
C74 C 0.1824(3) 0.2860(3) 0.0340(2) 0.058(4) Uiso 1 1 d G . .
H74B H 0.1936 0.2929 0.0160 0.070 Uiso 1 1 calc R . .
C75 C 0.2028(2) 0.2744(3) 0.0587(3) 0.079(6) Uiso 1 1 d G . .
H75A H 0.2277 0.2735 0.0572 0.095 Uiso 1 1 calc R . .
C76 C 0.1860(3) 0.2642(3) 0.0857(2) 0.068(5) Uiso 1 1 d G . .
H76B H 0.1997 0.2564 0.1023 0.082 Uiso 1 1 calc R . .
C77 C 0.1488(3) 0.2655(3) 0.08795(19) 0.048(4) Uiso 1 1 d G . .
N36 N 0.0848(2) 0.2552(3) 0.1478(2) 0.055(3) Uiso 1 1 d G . .
N38 N 0.0943(2) 0.2633(3) 0.11712(19) 0.052(3) Uiso 1 1 d G . .
C78 C 0.1317(2) 0.2571(3) 0.1138(2) 0.060(4) Uiso 1 1 d G . .
C79 C 0.1453(2) 0.2452(3) 0.1423(2) 0.053(4) Uiso 1 1 d G . .
H79B H 0.1691 0.2392 0.1466 0.063 Uiso 1 1 calc R . .
C80 C 0.1163(3) 0.2440(4) 0.16336(18) 0.083(6) Uiso 1 1 d G . .
H80A H 0.1177 0.2372 0.1838 0.100 Uiso 1 1 calc R . .
N44 N 0.2096(3) 0.0884(3) 0.0488(2) 0.062(4) Uiso 1 1 d G . .
C82 C 0.2434(2) 0.0973(4) 0.0376(3) 0.075(5) Uiso 1 1 d G . .
H82A H 0.2639 0.0914 0.0487 0.090 Uiso 1 1 calc R . .
C83 C 0.2465(3) 0.1152(4) 0.0098(3) 0.104(8) Uiso 1 1 d G . .
H83A H 0.2691 0.1212 0.0024 0.125 Uiso 1 1 calc R . .
C84 C 0.2159(4) 0.1241(4) -0.0068(3) 0.113(8) Uiso 1 1 d G . .
H84A H 0.2180 0.1360 -0.0253 0.136 Uiso 1 1 calc R . .
C85 C 0.1822(3) 0.1151(4) 0.0044(3) 0.083(6) Uiso 1 1 d G . .
H85B H 0.1617 0.1210 -0.0067 0.100 Uiso 1 1 calc R . .
C86 C 0.1790(2) 0.0973(3) 0.0322(3) 0.061(5) Uiso 1 1 d G . .
N45 N 0.1105(3) 0.0586(4) 0.0750(3) 0.101(6) Uiso 1 1 d G . .
N46 N 0.1472(3) 0.0671(3) 0.0695(2) 0.062(4) Uiso 1 1 d G . .
C87 C 0.1492(3) 0.0857(3) 0.0412(3) 0.047(4) Uiso 1 1 d G . .
C88 C 0.1138(4) 0.0886(5) 0.0292(3) 0.134(10) Uiso 1 1 d G . .
H88A H 0.1074 0.0996 0.0109 0.160 Uiso 1 1 calc R . .
C89 C 0.0900(3) 0.0719(6) 0.0501(4) 0.176(14) Uiso 1 1 d G . .
H89B H 0.0652 0.0699 0.0478 0.211 Uiso 1 1 calc R . .
N47 N 0.1989(3) 0.0203(3) 0.13638(19) 0.076(4) Uiso 1 1 d G . .
C91 C 0.2009(3) -0.0168(3) 0.1390(2) 0.066(5) Uiso 1 1 d G . .
H91B H 0.2015 -0.0311 0.1216 0.079 Uiso 1 1 calc R . .
C92 C 0.2020(4) -0.0327(2) 0.1678(3) 0.100(7) Uiso 1 1 d G . .
H92B H 0.2034 -0.0576 0.1695 0.120 Uiso 1 1 calc R . .
C93 C 0.2011(4) -0.0114(3) 0.1938(2) 0.075(5) Uiso 1 1 d G . .
H93B H 0.2019 -0.0221 0.2131 0.090 Uiso 1 1 calc R . .
C94 C 0.1991(3) 0.0257(3) 0.19119(19) 0.069(5) Uiso 1 1 d G . .
H94B H 0.1985 0.0400 0.2086 0.083 Uiso 1 1 calc R . .
C95 C 0.1980(3) 0.0416(2) 0.1625(2) 0.048(4) Uiso 1 1 d G . .
N48 N 0.2021(3) 0.1307(2) 0.1351(2) 0.051(3) Uiso 1 1 d G . .
N49 N 0.2025(3) 0.0928(2) 0.13087(19) 0.063(4) Uiso 1 1 d G . .
C96 C 0.1963(3) 0.0765(2) 0.1597(2) 0.053(4) Uiso 1 1 d G . .
C97 C 0.1921(4) 0.1042(3) 0.18170(18) 0.072(5) Uiso 1 1 d G . .
H97A H 0.1878 0.1009 0.2024 0.086 Uiso 1 1 calc R . .
C98 C 0.1957(4) 0.1377(3) 0.1665(2) 0.105(8) Uiso 1 1 d G . .
H98A H 0.1941 0.1602 0.1755 0.126 Uiso 1 1 calc R . .
N43 N 0.2013(4) -0.0012(4) 0.0616(3) 0.104(6) Uiso 1 1 d G . .
C100 C 0.1698(3) -0.0172(5) 0.0513(4) 0.195(16) Uiso 1 1 d G . .
H10C H 0.1477 -0.0086 0.0579 0.234 Uiso 1 1 calc R . .
C101 C 0.1714(4) -0.0460(4) 0.0311(4) 0.089(6) Uiso 1 1 d G . .
H10D H 0.1503 -0.0567 0.0243 0.107 Uiso 1 1 calc R . .
C102 C 0.2044(5) -0.0589(4) 0.0213(3) 0.094(7) Uiso 1 1 d G . .
H10E H 0.2055 -0.0781 0.0078 0.113 Uiso 1 1 calc R . .
C103 C 0.2360(3) -0.0429(5) 0.0316(4) 0.206(18) Uiso 1 1 d G . .
H10F H 0.2581 -0.0515 0.0250 0.247 Uiso 1 1 calc R . .
C104 C 0.2344(3) -0.0141(4) 0.0517(4) 0.076(6) Uiso 1 1 d G . .
N41 N 0.2921(4) 0.0383(4) 0.1006(3) 0.090(5) Uiso 1 1 d G . .
N42 N 0.2584(3) 0.0306(4) 0.0870(3) 0.087(5) Uiso 1 1 d G . .
C106 C 0.2634(4) 0.0023(4) 0.0656(4) 0.134(10) Uiso 1 1 d G . .
C107 C 0.3003(4) -0.0075(4) 0.0662(3) 0.079(6) Uiso 1 1 d G . .
H10G H 0.3109 -0.0253 0.0544 0.095 Uiso 1 1 calc R . .
C108 C 0.3180(3) 0.0148(4) 0.0878(4) 0.112(8) Uiso 1 1 d G . .
H10H H 0.3423 0.0141 0.0927 0.134 Uiso 1 1 calc R . .
N54 N 0.0143(3) 0.2832(4) 0.4413(3) 0.074(4) Uiso 1 1 d G . .
C109 C 0.0003(4) 0.3144(3) 0.4540(4) 0.191(16) Uiso 1 1 d G . .
H10I H 0.0110 0.3364 0.4500 0.229 Uiso 1 1 calc R . .
C110 C -0.0298(4) 0.3126(4) 0.4728(4) 0.109(8) Uiso 1 1 d G . .
H11C H -0.0392 0.3334 0.4813 0.131 Uiso 1 1 calc R . .
C111 C -0.0457(4) 0.2796(5) 0.4788(3) 0.113(8) Uiso 1 1 d G . .
H11D H -0.0658 0.2784 0.4914 0.135 Uiso 1 1 calc R . .
C112 C -0.0317(4) 0.2484(4) 0.4661(4) 0.171(14) Uiso 1 1 d G . .
H11E H -0.0424 0.2263 0.4702 0.205 Uiso 1 1 calc R . .
C113 C -0.0017(4) 0.2502(3) 0.4474(3) 0.067(5) Uiso 1 1 d G . .
N55 N 0.0537(3) 0.1927(3) 0.4001(2) 0.063(4) Uiso 1 1 d G . .
N56 N 0.0443(3) 0.2262(3) 0.4134(3) 0.086(5) Uiso 1 1 d G . .
C114 C 0.0155(3) 0.2201(4) 0.4340(3) 0.069(5) Uiso 1 1 d G . .
C115 C 0.0071(4) 0.1829(4) 0.4334(3) 0.099(7) Uiso 1 1 d G . .
H11F H -0.0107 0.1716 0.4448 0.119 Uiso 1 1 calc R . .
C116 C 0.0307(4) 0.1660(3) 0.4124(4) 0.126(9) Uiso 1 1 d G . .
H11G H 0.0310 0.1416 0.4076 0.151 Uiso 1 1 calc R . .
N57 N 0.1028(3) 0.2732(3) 0.4512(2) 0.046(3) Uiso 1 1 d G . .
C118 C 0.1124(3) 0.2394(2) 0.4620(3) 0.069(5) Uiso 1 1 d G . .
H11H H 0.1062 0.2190 0.4510 0.082 Uiso 1 1 calc R . .
C119 C 0.1312(4) 0.2362(3) 0.4893(3) 0.111(8) Uiso 1 1 d G . .
H11I H 0.1376 0.2136 0.4966 0.134 Uiso 1 1 calc R . .
C120 C 0.1405(4) 0.2667(4) 0.5058(2) 0.105(8) Uiso 1 1 d G . .
H12C H 0.1531 0.2646 0.5241 0.126 Uiso 1 1 calc R . .
C121 C 0.1310(4) 0.3005(3) 0.4950(3) 0.067(5) Uiso 1 1 d G . .
H12D H 0.1372 0.3210 0.5060 0.080 Uiso 1 1 calc R . .
C122 C 0.1121(3) 0.3038(2) 0.4677(3) 0.100(7) Uiso 1 1 d G . .
N51 N 0.0739(4) 0.3736(3) 0.4242(3) 0.091(5) Uiso 1 1 d G . .
N52 N 0.0803(3) 0.3365(3) 0.4297(3) 0.072(4) Uiso 1 1 d G . .
C123 C 0.1009(4) 0.3334(3) 0.4569(3) 0.062(5) Uiso 1 1 d G . .
C124 C 0.1072(5) 0.3686(4) 0.4683(3) 0.114(8) Uiso 1 1 d G . .
H12E H 0.1200 0.3744 0.4859 0.137 Uiso 1 1 calc R . .
C125 C 0.0905(5) 0.3934(3) 0.4481(4) 0.153(12) Uiso 1 1 d G . .
H12F H 0.0905 0.4183 0.4501 0.184 Uiso 1 1 calc R . .
N53 N 0.0370(3) 0.2873(3) 0.36293(17) 0.057(3) Uiso 1 1 d G . .
C127 C -0.0002(2) 0.2850(4) 0.3609(2) 0.074(5) Uiso 1 1 d G . .
H12G H -0.0141 0.2853 0.3786 0.089 Uiso 1 1 calc R . .
C128 C -0.0167(2) 0.2822(4) 0.3325(3) 0.092(6) Uiso 1 1 d G . .
H12H H -0.0416 0.2807 0.3312 0.110 Uiso 1 1 calc R . .
C129 C 0.0040(3) 0.2817(4) 0.3061(2) 0.095(7) Uiso 1 1 d G . .
H12I H -0.0071 0.2799 0.2871 0.114 Uiso 1 1 calc R . .
C130 C 0.0412(3) 0.2840(3) 0.30811(18) 0.050(4) Uiso 1 1 d G . .
H13B H 0.0550 0.2837 0.2904 0.061 Uiso 1 1 calc R . .
C131 C 0.0577(2) 0.2868(3) 0.3365(2) 0.056(4) Uiso 1 1 d G . .
N58 N 0.1468(2) 0.2822(3) 0.3652(2) 0.060(4) Uiso 1 1 d G . .
N59 N 0.1089(2) 0.2819(3) 0.36863(18) 0.049(3) Uiso 1 1 d G . .
C132 C 0.0933(2) 0.2886(3) 0.3396(2) 0.055(4) Uiso 1 1 d G . .
C133 C 0.1215(3) 0.2931(4) 0.31817(17) 0.063(5) Uiso 1 1 d G . .
H13C H 0.1188 0.2978 0.2974 0.076 Uiso 1 1 calc R . .
C134 C 0.1546(2) 0.2892(4) 0.3340(2) 0.076(5) Uiso 1 1 d G . .
H13D H 0.1774 0.2909 0.3255 0.091 Uiso 1 1 calc R . .
N68 N 0.2951(4) 0.4724(4) 0.0609(3) 0.087(5) Uiso 1 1 d G . .
C136 C 0.3263(3) 0.4877(6) 0.0493(5) 0.190(16) Uiso 1 1 d G . .
H13E H 0.3485 0.4811 0.0572 0.228 Uiso 1 1 calc R . .
C137 C 0.3242(5) 0.5128(6) 0.0259(5) 0.188(16) Uiso 1 1 d G . .
H13F H 0.3451 0.5230 0.0181 0.226 Uiso 1 1 calc R . .
C138 C 0.2909(6) 0.5227(5) 0.0141(4) 0.131(10) Uiso 1 1 d G . .
H13G H 0.2895 0.5395 -0.0016 0.157 Uiso 1 1 calc R . .
C139 C 0.2597(5) 0.5074(5) 0.0257(4) 0.133(10) Uiso 1 1 d G . .
H13H H 0.2375 0.5140 0.0178 0.160 Uiso 1 1 calc R . .
C140 C 0.2618(4) 0.4823(5) 0.0491(4) 0.109(8) Uiso 1 1 d G . .
N63 N 0.2077(3) 0.4294(3) 0.1004(3) 0.062(4) Uiso 1 1 d G . .
N64 N 0.2409(2) 0.4394(3) 0.0868(3) 0.067(4) Uiso 1 1 d G . .
C141 C 0.2343(3) 0.4686(3) 0.0667(3) 0.077(5) Uiso 1 1 d G . .
C142 C 0.1970(4) 0.4767(4) 0.0679(3) 0.088(6) Uiso 1 1 d G . .
H14B H 0.1854 0.4947 0.0569 0.105 Uiso 1 1 calc R . .
C143 C 0.1806(2) 0.4525(4) 0.0887(4) 0.139(10) Uiso 1 1 d G . .
H14C H 0.1564 0.4519 0.0937 0.167 Uiso 1 1 calc R . .
N67 N 0.3019(3) 0.4479(3) 0.13623(19) 0.074(4) Uiso 1 1 d G . .
C145 C 0.2976(4) 0.4850(3) 0.1380(3) 0.085(6) Uiso 1 1 d G . .
H14D H 0.2968 0.4986 0.1202 0.103 Uiso 1 1 calc R . .
C146 C 0.2947(4) 0.5016(2) 0.1663(3) 0.088(6) Uiso 1 1 d G . .
H14E H 0.2918 0.5264 0.1675 0.105 Uiso 1 1 calc R . .
C147 C 0.2960(4) 0.4812(3) 0.1929(2) 0.110(8) Uiso 1 1 d G . .
H14F H 0.2940 0.4923 0.2118 0.132 Uiso 1 1 calc R . .
C148 C 0.3002(3) 0.4441(3) 0.1911(2) 0.072(5) Uiso 1 1 d G . .
H14G H 0.3011 0.4305 0.2089 0.087 Uiso 1 1 calc R . .
C149 C 0.3032(3) 0.4275(2) 0.1628(2) 0.043(4) Uiso 1 1 d G . .
N65 N 0.2982(3) 0.3375(2) 0.1335(2) 0.057(4) Uiso 1 1 d G . .
N66 N 0.2962(3) 0.3755(3) 0.1307(2) 0.067(4) Uiso 1 1 d G . .
C150 C 0.3033(3) 0.3907(2) 0.1598(3) 0.061(4) Uiso 1 1 d G . .
C151 C 0.3096(3) 0.3621(3) 0.18066(18) 0.061(4) Uiso 1 1 d G . .
H15C H 0.3149 0.3645 0.2013 0.073 Uiso 1 1 calc R . .
C152 C 0.3064(3) 0.3293(2) 0.1644(2) 0.072(5) Uiso 1 1 d G . .
H15D H 0.3092 0.3064 0.1726 0.087 Uiso 1 1 calc R . .
N69 N 0.2880(3) 0.3791(3) 0.0486(2) 0.073(4) Uiso 1 1 d G . .
C154 C 0.2546(3) 0.3680(4) 0.0379(3) 0.072(5) Uiso 1 1 d G . .
H15E H 0.2340 0.3728 0.0492 0.087 Uiso 1 1 calc R . .
C155 C 0.2520(3) 0.3497(4) 0.0103(3) 0.110(8) Uiso 1 1 d G . .
H15F H 0.2297 0.3423 0.0031 0.132 Uiso 1 1 calc R . .
C156 C 0.2827(4) 0.3425(4) -0.0066(3) 0.111(8) Uiso 1 1 d G . .
H15G H 0.2810 0.3303 -0.0251 0.133 Uiso 1 1 calc R . .
C157 C 0.3161(3) 0.3536(4) 0.0041(3) 0.137(10) Uiso 1 1 d G . .
H15H H 0.3367 0.3488 -0.0072 0.164 Uiso 1 1 calc R . .
C158 C 0.3187(2) 0.3719(4) 0.0317(3) 0.057(4) Uiso 1 1 d G . .
N61 N 0.3892(3) 0.4109(4) 0.0758(3) 0.123(7) Uiso 1 1 d G . .
N62 N 0.3525(3) 0.4034(3) 0.0699(2) 0.054(3) Uiso 1 1 d G . .
C159 C 0.3505(3) 0.3824(4) 0.0429(3) 0.073(5) Uiso 1 1 d G . .
C160 C 0.3860(4) 0.3768(4) 0.0321(3) 0.079(6) Uiso 1 1 d G . .
H16B H 0.3925 0.3639 0.0148 0.095 Uiso 1 1 calc R . .
C161 C 0.4100(2) 0.3944(5) 0.0525(4) 0.148(11) Uiso 1 1 d G . .
H16C H 0.4349 0.3950 0.0509 0.178 Uiso 1 1 calc R . .
N76 N 0.4465(3) 0.1582(3) 0.02560(18) 0.045(3) Uiso 1 1 d G . .
C163 C 0.4478(3) 0.1772(2) -0.0017(2) 0.065(5) Uiso 1 1 d G . .
H16D H 0.4449 0.2020 -0.0017 0.078 Uiso 1 1 calc R . .
C164 C 0.4534(3) 0.1591(3) -0.02907(18) 0.068(5) Uiso 1 1 d G . .
H16E H 0.4543 0.1718 -0.0473 0.082 Uiso 1 1 calc R . .
C165 C 0.4576(4) 0.1220(3) -0.0291(2) 0.100(7) Uiso 1 1 d G . .
H16F H 0.4614 0.1099 -0.0474 0.120 Uiso 1 1 calc R . .
C166 C 0.4563(4) 0.1030(2) -0.0018(3) 0.073(5) Uiso 1 1 d G . .
H16G H 0.4592 0.0782 -0.0019 0.088 Uiso 1 1 calc R . .
C167 C 0.4508(3) 0.1211(3) 0.0255(2) 0.084(6) Uiso 1 1 d G . .
N77 N 0.4335(3) 0.1006(3) 0.10439(18) 0.056(3) Uiso 1 1 d G . .
N78 N 0.4372(3) 0.1249(2) 0.0796(2) 0.063(4) Uiso 1 1 d G . .
C168 C 0.4463(3) 0.1048(3) 0.05319(19) 0.057(4) Uiso 1 1 d G . .
C169 C 0.4482(4) 0.0680(3) 0.0616(3) 0.094(7) Uiso 1 1 d G . .
H16H H 0.4537 0.0489 0.0487 0.113 Uiso 1 1 calc R . .
C170 C 0.4403(4) 0.0654(2) 0.0933(3) 0.078(6) Uiso 1 1 d G . .
H17B H 0.4397 0.0443 0.1047 0.093 Uiso 1 1 calc R . .
N79 N 0.4928(2) 0.1965(3) 0.0866(2) 0.053(3) Uiso 1 1 d G . .
C172 C 0.5132(3) 0.1715(3) 0.1026(3) 0.081(6) Uiso 1 1 d G . .
H17C H 0.5028 0.1500 0.1089 0.098 Uiso 1 1 calc R . .
C173 C 0.5490(3) 0.1786(3) 0.1093(3) 0.084(6) Uiso 1 1 d G . .
H17D H 0.5627 0.1618 0.1200 0.101 Uiso 1 1 calc R . .
C174 C 0.5645(2) 0.2107(4) 0.0999(3) 0.100(7) Uiso 1 1 d G . .
H17E H 0.5885 0.2155 0.1044 0.120 Uiso 1 1 calc R . .
C175 C 0.5442(3) 0.2358(3) 0.0839(3) 0.060(4) Uiso 1 1 d G . .
H17F H 0.5545 0.2573 0.0776 0.072 Uiso 1 1 calc R . .
C176 C 0.5083(3) 0.2287(3) 0.0773(3) 0.069(5) Uiso 1 1 d G . .
N74 N 0.4369(2) 0.2702(3) 0.0361(3) 0.061(4) Uiso 1 1 d G . .
N75 N 0.4508(3) 0.2416(3) 0.0540(3) 0.089(5) Uiso 1 1 d G . .
C177 C 0.4872(3) 0.2495(4) 0.0609(3) 0.062(5) Uiso 1 1 d G . .
C178 C 0.4958(3) 0.2831(4) 0.0473(4) 0.156(12) Uiso 1 1 d G . .
H17G H 0.5180 0.2946 0.0483 0.188 Uiso 1 1 calc R . .
C179 C 0.4647(4) 0.2958(3) 0.0319(3) 0.070(5) Uiso 1 1 d G . .
H17H H 0.4629 0.3172 0.0211 0.084 Uiso 1 1 calc R . .
N73 N 0.3717(2) 0.1909(3) 0.0636(2) 0.062(4) Uiso 1 1 d G . .
C181 C 0.3547(3) 0.1806(4) 0.0367(2) 0.097(7) Uiso 1 1 d G . .
H18B H 0.3682 0.1726 0.0202 0.116 Uiso 1 1 calc R . .
C182 C 0.3175(3) 0.1823(4) 0.0345(2) 0.081(6) Uiso 1 1 d G . .
H18C H 0.3061 0.1754 0.0165 0.097 Uiso 1 1 calc R . .
C183 C 0.2972(2) 0.1942(4) 0.0592(3) 0.081(6) Uiso 1 1 d G . .
H18D H 0.2723 0.1953 0.0577 0.097 Uiso 1 1 calc R . .
C184 C 0.3142(3) 0.2045(4) 0.0861(2) 0.078(6) Uiso 1 1 d G . .
H18E H 0.3007 0.2125 0.1026 0.094 Uiso 1 1 calc R . .
C185 C 0.3515(3) 0.2029(3) 0.0883(2) 0.055(4) Uiso 1 1 d G . .
N71 N 0.4158(2) 0.2147(3) 0.1485(2) 0.057(3) Uiso 1 1 d G . .
N72 N 0.4064(3) 0.2035(3) 0.1185(2) 0.067(4) Uiso 1 1 d G . .
C186 C 0.3688(3) 0.2084(3) 0.1148(2) 0.060(4) Uiso 1 1 d G . .
C187 C 0.3550(2) 0.2226(4) 0.1425(3) 0.057(4) Uiso 1 1 d G . .
H18F H 0.3311 0.2284 0.1464 0.068 Uiso 1 1 calc R . .
C188 C 0.3840(3) 0.2265(4) 0.1634(2) 0.096(7) Uiso 1 1 d G . .
H18G H 0.3825 0.2353 0.1832 0.116 Uiso 1 1 calc R . .
N86 N 0.4849(3) 0.1841(3) 0.4424(3) 0.094(5) Uiso 1 1 d G . .
C190 C 0.5017(4) 0.1532(3) 0.4532(4) 0.165(13) Uiso 1 1 d G . .
H19C H 0.4930 0.1307 0.4477 0.198 Uiso 1 1 calc R . .
C191 C 0.5315(4) 0.1560(4) 0.4723(4) 0.085(6) Uiso 1 1 d G . .
H19D H 0.5427 0.1353 0.4795 0.102 Uiso 1 1 calc R . .
C192 C 0.5444(3) 0.1896(4) 0.4806(3) 0.105(7) Uiso 1 1 d G . .
H19E H 0.5644 0.1914 0.4933 0.126 Uiso 1 1 calc R . .
C193 C 0.5276(4) 0.2205(3) 0.4698(4) 0.167(13) Uiso 1 1 d G . .
H19F H 0.5363 0.2430 0.4753 0.201 Uiso 1 1 calc R . .
C194 C 0.4978(3) 0.2177(3) 0.4507(3) 0.042(3) Uiso 1 1 d G . .
N84 N 0.4472(3) 0.2740(3) 0.3996(3) 0.077(4) Uiso 1 1 d G . .
N85 N 0.4550(3) 0.2401(2) 0.4129(2) 0.050(3) Uiso 1 1 d G . .
C195 C 0.4830(3) 0.2450(3) 0.4345(3) 0.082(6) Uiso 1 1 d G . .
C196 C 0.4925(4) 0.2819(4) 0.4346(3) 0.100(7) Uiso 1 1 d G . .
H19G H 0.5102 0.2925 0.4467 0.120 Uiso 1 1 calc R . .
C197 C 0.4704(4) 0.2999(2) 0.4130(3) 0.085(6) Uiso 1 1 d G . .
H19H H 0.4710 0.3243 0.4085 0.103 Uiso 1 1 calc R . .
N81 N 0.3959(3) 0.1953(3) 0.4513(2) 0.063(4) Uiso 1 1 d G . .
C199 C 0.3869(4) 0.2286(3) 0.4633(3) 0.072(5) Uiso 1 1 d G . .
H19I H 0.3931 0.2495 0.4529 0.086 Uiso 1 1 calc R . .
C200 C 0.3686(4) 0.2308(3) 0.4909(3) 0.165(13) Uiso 1 1 d G . .
H20E H 0.3625 0.2532 0.4989 0.198 Uiso 1 1 calc R . .
C201 C 0.3593(4) 0.1997(4) 0.5065(2) 0.092(7) Uiso 1 1 d G . .
H20F H 0.3470 0.2012 0.5249 0.111 Uiso 1 1 calc R . .
C202 C 0.3683(3) 0.1663(3) 0.4945(3) 0.067(5) Uiso 1 1 d G . .
H20G H 0.3621 0.1454 0.5049 0.081 Uiso 1 1 calc R . .
C203 C 0.3866(3) 0.1641(2) 0.4669(3) 0.075(5) Uiso 1 1 d G . .
N82 N 0.4260(4) 0.0932(4) 0.4233(3) 0.108(6) Uiso 1 1 d G . .
N83 N 0.4189(3) 0.1298(3) 0.4302(3) 0.065(4) Uiso 1 1 d G . .
C204 C 0.3978(4) 0.1310(3) 0.4571(3) 0.067(5) Uiso 1 1 d G . .
C205 C 0.3918(4) 0.0952(4) 0.4669(3) 0.093(7) Uiso 1 1 d G . .
H20H H 0.3788 0.0882 0.4841 0.112 Uiso 1 1 calc R . .
C206 C 0.4093(6) 0.0718(3) 0.4461(5) 0.29(3) Uiso 1 1 d G . .
H20I H 0.4097 0.0468 0.4471 0.343 Uiso 1 1 calc R . .
N92 N 0.0999(5) 0.5487(5) 0.2770(5) 0.134(8) Uiso 1 1 d G . .
C600 C 0.0850(8) 0.5543(7) 0.2483(5) 0.165(13) Uiso 1 1 d G . .
C601 C 0.0627(9) 0.5836(9) 0.2432(6) 0.58(9) Uiso 1 1 d G . .
H60B H 0.0527 0.5873 0.2239 0.695 Uiso 1 1 calc R . .
C602 C 0.0553(8) 0.6074(7) 0.2668(9) 0.24(2) Uiso 1 1 d G . .
H60C H 0.0403 0.6270 0.2634 0.283 Uiso 1 1 calc R . .
C603 C 0.0702(8) 0.6018(6) 0.2956(7) 0.25(2) Uiso 1 1 d G . .
H60D H 0.0652 0.6177 0.3114 0.294 Uiso 1 1 calc R . .
C604 C 0.0925(6) 0.5725(7) 0.3007(4) 0.129(9) Uiso 1 1 d G . .
H60E H 0.1025 0.5688 0.3199 0.154 Uiso 1 1 calc R . .
N97 N 0.1141(4) 0.4762(3) 0.2073(3) 0.089(5) Uiso 1 1 d G . .
N98 N 0.1086(4) 0.4969(4) 0.2341(2) 0.077(4) Uiso 1 1 d G . .
C222 C 0.1012(6) 0.5328(4) 0.2251(4) 0.25(2) Uiso 1 1 d G . .
C223 C 0.1022(6) 0.5343(3) 0.1927(4) 0.118(9) Uiso 1 1 d G . .
H22C H 0.0983 0.5546 0.1807 0.141 Uiso 1 1 calc R . .
C224 C 0.1101(4) 0.4993(4) 0.1817(2) 0.073(5) Uiso 1 1 d G . .
H22D H 0.1123 0.4927 0.1613 0.088 Uiso 1 1 calc R . .
N99 N 0.0635(3) 0.4670(4) 0.2922(3) 0.083(5) Uiso 1 1 d G . .
C225 C 0.0405(4) 0.4516(4) 0.2709(3) 0.135(10) Uiso 1 1 d G . .
H22E H 0.0460 0.4529 0.2502 0.161 Uiso 1 1 calc R . .
C226 C 0.0094(4) 0.4343(4) 0.2805(4) 0.083(6) Uiso 1 1 d G . .
H22F H -0.0059 0.4240 0.2662 0.100 Uiso 1 1 calc R . .
C227 C 0.0014(4) 0.4324(5) 0.3114(4) 0.144(11) Uiso 1 1 d G . .
H22G H -0.0194 0.4208 0.3179 0.173 Uiso 1 1 calc R . .
C228 C 0.0244(5) 0.4478(5) 0.3328(3) 0.154(12) Uiso 1 1 d G . .
H22A H 0.0190 0.4466 0.3535 0.185 Uiso 1 1 calc R . .
C229 C 0.0555(4) 0.4651(4) 0.3232(3) 0.083(6) Uiso 1 1 d G . .
N93 N 0.1146(5) 0.5071(6) 0.3663(4) 0.183(12) Uiso 1 1 d G . .
H93C H 0.1337 0.5192 0.3705 0.220 Uiso 1 1 calc R . .
N94 N 0.1040(4) 0.4952(4) 0.3368(3) 0.088(5) Uiso 1 1 d G . .
C230 C 0.0711(4) 0.4763(5) 0.3397(4) 0.086(6) Uiso 1 1 d G . .
C231 C 0.0613(5) 0.4764(7) 0.3711(5) 0.182(15) Uiso 1 1 d G . .
H23B H 0.0409 0.4659 0.3794 0.218 Uiso 1 1 calc R . .
C232 C 0.0882(7) 0.4955(7) 0.3875(3) 0.174(14) Uiso 1 1 d G . .
H23C H 0.0885 0.4996 0.4084 0.208 Uiso 1 1 calc R . .
N91 N 0.1772(3) 0.5116(5) 0.2761(4) 0.128(7) Uiso 1 1 d G . .
C235 C 0.1885(4) 0.5471(4) 0.2745(4) 0.133(10) Uiso 1 1 d G . .
H23D H 0.1719 0.5656 0.2767 0.159 Uiso 1 1 calc R . .
C236 C 0.2245(5) 0.5550(3) 0.2696(4) 0.122(9) Uiso 1 1 d G . .
H23E H 0.2320 0.5788 0.2686 0.147 Uiso 1 1 calc R . .
C237 C 0.2493(3) 0.5274(4) 0.2663(4) 0.104(7) Uiso 1 1 d G . .
H23F H 0.2734 0.5327 0.2630 0.125 Uiso 1 1 calc R . .
C238 C 0.2381(3) 0.4918(4) 0.2679(3) 0.093(7) Uiso 1 1 d G . .
H23G H 0.2547 0.4733 0.2657 0.112 Uiso 1 1 calc R . .
C239 C 0.2020(4) 0.4839(3) 0.2728(3) 0.073(5) Uiso 1 1 d G . .
N95 N 0.1485(3) 0.4066(3) 0.2825(3) 0.073(4) Uiso 1 1 d G . .
N96 N 0.1556(3) 0.4440(3) 0.2810(3) 0.059(4) Uiso 1 1 d G . .
C240 C 0.1924(3) 0.4486(4) 0.2732(4) 0.202(17) Uiso 1 1 d G . .
C241 C 0.2079(3) 0.4139(5) 0.2699(4) 0.085(6) Uiso 1 1 d G . .
H24B H 0.2317 0.4091 0.2649 0.102 Uiso 1 1 calc R . .
C242 C 0.1808(4) 0.3880(3) 0.2757(4) 0.137(10) Uiso 1 1 d G . .
H24C H 0.1837 0.3632 0.2750 0.164 Uiso 1 1 calc R . .
N116 N 0.4346(3) 0.0006(4) 0.2919(3) 0.083(5) Uiso 1 1 d G . .
C244 C 0.4536(5) 0.0176(5) 0.2688(3) 0.104(7) Uiso 1 1 d G . .
H24D H 0.4452 0.0166 0.2488 0.125 Uiso 1 1 calc R . .
C245 C 0.4850(5) 0.0361(6) 0.2755(4) 0.30(3) Uiso 1 1 d G . .
H24E H 0.4977 0.0475 0.2600 0.364 Uiso 1 1 calc R . .
C246 C 0.4975(4) 0.0376(6) 0.3054(5) 0.160(12) Uiso 1 1 d G . .
H24F H 0.5186 0.0500 0.3099 0.192 Uiso 1 1 calc R . .
C247 C 0.4786(5) 0.0206(5) 0.3286(4) 0.113(8) Uiso 1 1 d G . .
H24G H 0.4869 0.0216 0.3486 0.135 Uiso 1 1 calc R . .
C248 C 0.4471(4) 0.0020(4) 0.3219(3) 0.092(7) Uiso 1 1 d G . .
N117 N 0.3807(4) -0.0414(5) 0.3634(5) 0.140(8) Uiso 1 1 d GD . .
N118 N 0.3954(4) -0.0307(5) 0.3348(3) 0.129(8) Uiso 1 1 d G . .
C249 C 0.4281(4) -0.0124(4) 0.3407(3) 0.066(5) Uiso 1 1 d G . .
C250 C 0.4336(5) -0.0116(5) 0.3728(4) 0.128(9) Uiso 1 1 d G . .
H25C H 0.4531 -0.0013 0.3828 0.153 Uiso 1 1 calc R . .
C251 C 0.4043(6) -0.0296(6) 0.3868(3) 0.163(13) Uiso 1 1 d G . .
H25D H 0.4011 -0.0330 0.4077 0.196 Uiso 1 1 calc R . .
N110 N 0.3213(3) -0.0421(4) 0.2804(3) 0.083(5) Uiso 1 1 d G . .
C253 C 0.3106(4) -0.0778(3) 0.2787(4) 0.159(12) Uiso 1 1 d G . .
H25E H 0.3273 -0.0960 0.2819 0.191 Uiso 1 1 calc R . .
C254 C 0.2751(4) -0.0862(3) 0.2722(4) 0.113(8) Uiso 1 1 d G . .
H25F H 0.2679 -0.1101 0.2711 0.136 Uiso 1 1 calc R . .
C255 C 0.2502(3) -0.0589(4) 0.2674(4) 0.103(7) Uiso 1 1 d G . .
H25G H 0.2264 -0.0646 0.2630 0.124 Uiso 1 1 calc R . .
C256 C 0.2609(3) -0.0232(4) 0.2691(4) 0.105(8) Uiso 1 1 d G . .
H25H H 0.2443 -0.0050 0.2658 0.126 Uiso 1 1 calc R . .
C257 C 0.2965(4) -0.0148(3) 0.2756(3) 0.075(5) Uiso 1 1 d G . .
N111 N 0.3528(3) 0.0626(3) 0.2797(3) 0.056(3) Uiso 1 1 d G . .
N112 N 0.3454(3) 0.0252(3) 0.2812(3) 0.089(5) Uiso 1 1 d G . .
C258 C 0.3083(3) 0.0202(3) 0.2750(4) 0.131(10) Uiso 1 1 d G . .
C259 C 0.2928(2) 0.0545(4) 0.2697(3) 0.061(4) Uiso 1 1 d G . .
H25I H 0.2688 0.0590 0.2651 0.073 Uiso 1 1 calc R . .
C260 C 0.3203(3) 0.0807(3) 0.2726(3) 0.112(8) Uiso 1 1 d G . .
H26C H 0.3175 0.1053 0.2703 0.134 Uiso 1 1 calc R . .
N113 N 0.4053(5) -0.0820(4) 0.2720(4) 0.109(6) Uiso 1 1 d G . .
C262 C 0.4042(6) -0.0929(6) 0.2416(4) 0.160(13) Uiso 1 1 d G . .
C263 C 0.4108(7) -0.1286(7) 0.2341(4) 0.162(13) Uiso 1 1 d G . .
H26D H 0.4100 -0.1358 0.2138 0.194 Uiso 1 1 calc R . .
C264 C 0.4186(8) -0.1534(5) 0.2569(7) 0.34(4) Uiso 1 1 d G . .
H26E H 0.4230 -0.1772 0.2519 0.408 Uiso 1 1 calc R . .
C265 C 0.4197(7) -0.1425(5) 0.2873(6) 0.23(2) Uiso 1 1 d G . .
H26F H 0.4249 -0.1591 0.3025 0.275 Uiso 1 1 calc R . .
C266 C 0.4130(5) -0.1068(5) 0.2948(3) 0.095(7) Uiso 1 1 d G . .
H26G H 0.4138 -0.0995 0.3151 0.114 Uiso 1 1 calc R . .
N114 N 0.3827(4) -0.0086(4) 0.2060(4) 0.102(6) Uiso 1 1 d G . .
N115 N 0.3891(5) -0.0317(5) 0.2313(3) 0.142(8) Uiso 1 1 d G . .
C900 C 0.4037(5) -0.0643(4) 0.2199(4) 0.099(7) Uiso 1 1 d G . .
C901 C 0.4064(6) -0.0613(4) 0.1877(4) 0.168(13) Uiso 1 1 d G . .
H90B H 0.4151 -0.0789 0.1745 0.202 Uiso 1 1 calc R . .
C902 C 0.3934(5) -0.0269(5) 0.1791(3) 0.093(7) Uiso 1 1 d G . .
H90C H 0.3921 -0.0179 0.1593 0.111 Uiso 1 1 calc R . .
N6 N -0.0673(4) 0.0782(5) 0.2249(4) 0.120(7) Uiso 1 1 d G . .
C271 C -0.0934(5) 0.0692(5) 0.2035(3) 0.084(6) Uiso 1 1 d G . .
H27A H -0.0874 0.0680 0.1829 0.101 Uiso 1 1 calc R . .
C272 C -0.1283(4) 0.0620(7) 0.2128(5) 0.190(16) Uiso 1 1 d G . .
H27B H -0.1458 0.0560 0.1985 0.228 Uiso 1 1 calc R . .
C273 C -0.1372(4) 0.0639(8) 0.2436(6) 0.26(3) Uiso 1 1 d G . .
H27C H -0.1606 0.0591 0.2499 0.317 Uiso 1 1 calc R . .
C274 C -0.1111(6) 0.0729(7) 0.2651(4) 0.175(14) Uiso 1 1 d G . .
H27D H -0.1170 0.0741 0.2857 0.210 Uiso 1 1 calc R . .
C275 C -0.0761(5) 0.0800(5) 0.2557(3) 0.106(8) Uiso 1 1 d G . .
N4 N 0.0066(3) 0.1021(4) 0.2936(3) 0.083(5) Uiso 1 1 d G . .
N5 N -0.0137(4) 0.0937(4) 0.2670(2) 0.092(5) Uiso 1 1 d G . .
C276 C -0.0480(3) 0.0813(5) 0.2765(4) 0.100(7) Uiso 1 1 d G . .
C277 C -0.0490(4) 0.0820(5) 0.3089(4) 0.144(11) Uiso 1 1 d G . .
H27E H -0.0683 0.0752 0.3210 0.173 Uiso 1 1 calc R . .
C278 C -0.0152(4) 0.0948(5) 0.3195(2) 0.090(6) Uiso 1 1 d G . .
H27F H -0.0086 0.0979 0.3398 0.108 Uiso 1 1 calc R . .
N7 N 0.0176(4) 0.0485(3) 0.2087(4) 0.084(5) Uiso 1 1 d G . .
C280 C 0.0303(5) 0.0343(5) 0.2361(3) 0.124(9) Uiso 1 1 d G . .
H28C H 0.0273 0.0471 0.2542 0.149 Uiso 1 1 calc R . .
C281 C 0.0473(6) 0.0011(5) 0.2365(3) 0.211(18) Uiso 1 1 d G . .
H28D H 0.0558 -0.0083 0.2548 0.254 Uiso 1 1 calc R . .
C282 C 0.0518(5) -0.0180(4) 0.2094(4) 0.138(10) Uiso 1 1 d G . .
H28E H 0.0632 -0.0402 0.2097 0.166 Uiso 1 1 calc R . .
C283 C 0.0391(4) -0.0038(4) 0.1821(3) 0.077(5) Uiso 1 1 d G . .
H28F H 0.0421 -0.0166 0.1640 0.093 Uiso 1 1 calc R . .
C284 C 0.0221(4) 0.0294(4) 0.1817(3) 0.152(12) Uiso 1 1 d G . .
N8 N -0.0248(5) 0.1005(4) 0.1358(4) 0.157(10) Uiso 1 1 d G . .
N9 N -0.0111(4) 0.0877(4) 0.1640(3) 0.091(5) Uiso 1 1 d G . .
C285 C 0.0070(4) 0.0547(4) 0.1583(3) 0.070(5) Uiso 1 1 d G . .
C286 C 0.0045(5) 0.0473(4) 0.1266(3) 0.103(7) Uiso 1 1 d G . .
H28G H 0.0140 0.0274 0.1166 0.124 Uiso 1 1 calc R . .
C287 C -0.0152(6) 0.0756(6) 0.1126(3) 0.154(12) Uiso 1 1 d G . .
H28H H -0.0208 0.0774 0.0920 0.184 Uiso 1 1 calc R . .
N10 N -0.0295(4) 0.1608(3) 0.2211(3) 0.092(5) Uiso 1 1 d G . .
C904 C -0.0648(3) 0.1727(4) 0.2224(3) 0.082(6) Uiso 1 1 d G . .
H90D H -0.0836 0.1565 0.2200 0.098 Uiso 1 1 calc R . .
C905 C -0.0721(3) 0.2089(4) 0.2274(4) 0.112(8) Uiso 1 1 d G . .
H90E H -0.0958 0.2168 0.2283 0.134 Uiso 1 1 calc R . .
C906 C -0.0441(4) 0.2332(3) 0.2310(4) 0.086(6) Uiso 1 1 d G . .
H90F H -0.0489 0.2573 0.2343 0.103 Uiso 1 1 calc R . .
C907 C -0.0087(4) 0.2213(4) 0.2297(4) 0.212(18) Uiso 1 1 d G . .
H90G H 0.0101 0.2375 0.2321 0.254 Uiso 1 1 calc R . .
C908 C -0.0014(3) 0.1851(4) 0.2247(4) 0.092(6) Uiso 1 1 d G . .
N2 N 0.0785(3) 0.1325(3) 0.2196(3) 0.059(4) Uiso 1 1 d G . .
N3 N 0.0410(3) 0.1394(3) 0.2185(3) 0.078(5) Uiso 1 1 d G . .
C294 C 0.0356(3) 0.1764(3) 0.2249(4) 0.103(7) Uiso 1 1 d G . .
C295 C 0.0697(4) 0.1923(3) 0.2300(3) 0.059(4) Uiso 1 1 d G . .
H29C H 0.0739 0.2163 0.2347 0.071 Uiso 1 1 calc R . .
C296 C 0.0962(2) 0.1652(3) 0.2268(3) 0.106(8) Uiso 1 1 d G . .
H29D H 0.1209 0.1683 0.2289 0.127 Uiso 1 1 calc R . .
N127 N 0.5652(4) 0.3881(5) 0.2239(4) 0.107(6) Uiso 1 1 d G . .
C306 C 0.5899(5) 0.3969(5) 0.2013(3) 0.098(7) Uiso 1 1 d G . .
H30C H 0.5849 0.3917 0.1810 0.117 Uiso 1 1 calc R . .
C307 C 0.6222(5) 0.4133(7) 0.2091(6) 0.217(19) Uiso 1 1 d G . .
H30D H 0.6387 0.4191 0.1940 0.260 Uiso 1 1 calc R . .
C308 C 0.6297(6) 0.4211(8) 0.2395(7) 0.31(3) Uiso 1 1 d G . .
H30E H 0.6513 0.4321 0.2448 0.377 Uiso 1 1 calc R . .
C309 C 0.6050(7) 0.4124(7) 0.2621(4) 0.162(13) Uiso 1 1 d G . .
H30F H 0.6100 0.4175 0.2825 0.195 Uiso 1 1 calc R . .
C310 C 0.5727(6) 0.3959(6) 0.2543(4) 0.164(13) Uiso 1 1 d G . .
N122 N 0.4932(3) 0.3647(4) 0.2944(3) 0.070(4) Uiso 1 1 d G . .
N123 N 0.5142(4) 0.3747(5) 0.2687(3) 0.110(6) Uiso 1 1 d G . .
C311 C 0.5482(4) 0.3865(5) 0.2794(4) 0.108(8) Uiso 1 1 d G . .
C313 C 0.5483(4) 0.3838(6) 0.3118(4) 0.188(15) Uiso 1 1 d G . .
H31C H 0.5673 0.3898 0.3247 0.225 Uiso 1 1 calc R . .
C312 C 0.5143(5) 0.3704(6) 0.3210(3) 0.124(9) Uiso 1 1 d G . .
H31D H 0.5071 0.3660 0.3410 0.149 Uiso 1 1 calc R . .
N130 N 0.4819(4) 0.4221(3) 0.2092(3) 0.090(5) Uiso 1 1 d G . .
C315 C 0.4663(5) 0.4424(5) 0.2323(2) 0.214(19) Uiso 1 1 d G . .
H31E H 0.4685 0.4351 0.2525 0.256 Uiso 1 1 calc R . .
C316 C 0.4475(4) 0.4735(4) 0.2251(4) 0.086(6) Uiso 1 1 d G . .
H31F H 0.4371 0.4871 0.2406 0.104 Uiso 1 1 calc R . .
C317 C 0.4443(5) 0.4844(4) 0.1949(4) 0.163(13) Uiso 1 1 d G . .
H31G H 0.4317 0.5053 0.1901 0.195 Uiso 1 1 calc R . .
C318 C 0.4599(5) 0.4641(4) 0.1717(3) 0.135(10) Uiso 1 1 d G . .
H31H H 0.4577 0.4714 0.1515 0.163 Uiso 1 1 calc R . .
C319 C 0.4787(4) 0.4330(4) 0.1789(3) 0.061(5) Uiso 1 1 d G . .
N128 N 0.5240(5) 0.3697(4) 0.1341(4) 0.122(7) Uiso 1 1 d GD . .
N129 N 0.5136(4) 0.3817(4) 0.1635(3) 0.082(5) Uiso 1 1 d G . .
C320 C 0.4947(5) 0.4146(4) 0.1600(4) 0.101(7) Uiso 1 1 d G . .
C321 C 0.4935(6) 0.4230(5) 0.1284(4) 0.135(10) Uiso 1 1 d G . .
H32B H 0.4828 0.4431 0.1197 0.162 Uiso 1 1 calc R . .
C322 C 0.5116(6) 0.3952(6) 0.1124(3) 0.160(12) Uiso 1 1 d G . .
H32C H 0.5148 0.3940 0.0913 0.192 Uiso 1 1 calc R . .
N121 N 0.5276(4) 0.3057(3) 0.2198(3) 0.093(5) Uiso 1 1 d G . .
C324 C 0.5629(4) 0.2934(4) 0.2198(4) 0.134(10) Uiso 1 1 d G . .
H32D H 0.5816 0.3092 0.2160 0.161 Uiso 1 1 calc R . .
C325 C 0.5701(3) 0.2573(5) 0.2255(4) 0.154(12) Uiso 1 1 d G . .
H32E H 0.5936 0.2491 0.2254 0.185 Uiso 1 1 calc R . .
C326 C 0.5420(4) 0.2336(3) 0.2312(4) 0.088(6) Uiso 1 1 d G . .
H32F H 0.5468 0.2095 0.2350 0.106 Uiso 1 1 calc R . .
C327 C 0.5068(4) 0.2460(4) 0.2312(4) 0.104(7) Uiso 1 1 d G . .
H32G H 0.4880 0.2301 0.2350 0.125 Uiso 1 1 calc R . .
C328 C 0.4996(3) 0.2820(4) 0.2255(4) 0.087(6) Uiso 1 1 d G . .
C330 C 0.0980(5) 0.1988(5) 0.0278(4) 0.065(5) Uiso 1 1 d . . .
H33B H 0.1047 0.2074 0.0087 0.078 Uiso 1 1 calc R . .
N125 N 0.4227(3) 0.3356(3) 0.2181(2) 0.051(3) Uiso 1 1 d G . .
N126 N 0.4603(2) 0.3291(3) 0.2172(3) 0.070(4) Uiso 1 1 d G . .
C331 C 0.4662(3) 0.2925(3) 0.2250(3) 0.087(6) Uiso 1 1 d G . .
C332 C 0.4323(4) 0.2764(3) 0.2307(3) 0.074(5) Uiso 1 1 d G . .
H33C H 0.4284 0.2526 0.2362 0.089 Uiso 1 1 calc R . .
C333 C 0.4054(2) 0.3030(3) 0.2264(3) 0.097(7) Uiso 1 1 d G . .
H33D H 0.3808 0.2997 0.2287 0.116 Uiso 1 1 calc R . .
C338 C 0.1899(2) 0.1775(3) 0.0615(2) 0.053(4) Uiso 1 1 d G . .
H33E H 0.2139 0.1797 0.0560 0.063 Uiso 1 1 calc R . .
C334 C 0.1809(2) 0.1636(3) 0.0899(2) 0.062(5) Uiso 1 1 d G . .
C335 C 0.1450(3) 0.1603(3) 0.09819(18) 0.047(4) Uiso 1 1 d G . .
H33F H 0.1389 0.1509 0.1172 0.057 Uiso 1 1 calc R . .
C336 C 0.11814(19) 0.1711(3) 0.0781(2) 0.061(5) Uiso 1 1 d G . .
H33G H 0.0941 0.1689 0.0836 0.073 Uiso 1 1 calc R . .
C903 C 0.1272(2) 0.1850(3) 0.0496(2) 0.052(4) Uiso 1 1 d G . .
C701 C 0.1631(3) 0.1883(3) 0.04138(19) 0.072(5) Uiso 1 1 d G . .
H70C H 0.1691 0.1977 0.0224 0.087 Uiso 1 1 calc R . .
C372 C 0.2577(3) 0.0104(3) 0.3479(3) 0.077(6) Uiso 1 1 d G . .
C373 C 0.2886(3) 0.0233(3) 0.3621(3) 0.053(4) Uiso 1 1 d G . .
H37B H 0.2897 0.0472 0.3684 0.064 Uiso 1 1 calc R . .
C374 C 0.3178(3) 0.0007(4) 0.3667(3) 0.095(7) Uiso 1 1 d G . .
H37C H 0.3384 0.0094 0.3761 0.114 Uiso 1 1 calc R . .
C375 C 0.3162(4) -0.0349(3) 0.3572(4) 0.094(7) Uiso 1 1 d G . .
C376 C 0.2853(4) -0.0479(3) 0.3431(4) 0.108(8) Uiso 1 1 d G . .
H37D H 0.2842 -0.0717 0.3367 0.130 Uiso 1 1 calc R . .
C377 C 0.2561(3) -0.0252(4) 0.3384(3) 0.112(8) Uiso 1 1 d G . .
H37E H 0.2354 -0.0339 0.3290 0.135 Uiso 1 1 calc R . .
C392 C 0.0699(4) 0.3825(4) 0.3692(2) 0.087(6) Uiso 1 1 d G . .
C393 C 0.1050(4) 0.3946(4) 0.3659(2) 0.089(6) Uiso 1 1 d G . .
H39C H 0.1180 0.4019 0.3830 0.107 Uiso 1 1 calc R . .
C394 C 0.1206(3) 0.3959(4) 0.3371(3) 0.093(7) Uiso 1 1 d G . .
H39D H 0.1441 0.4040 0.3349 0.112 Uiso 1 1 calc R . .
C395 C 0.1011(3) 0.3850(4) 0.3116(2) 0.059(4) Uiso 1 1 d G . .
C396 C 0.0660(3) 0.3728(4) 0.3149(3) 0.098(7) Uiso 1 1 d G . .
H39E H 0.0530 0.3655 0.2979 0.118 Uiso 1 1 calc R . .
C397 C 0.0504(3) 0.3716(4) 0.3438(3) 0.083(6) Uiso 1 1 d G . .
H39F H 0.0269 0.3634 0.3460 0.100 Uiso 1 1 calc R . .
C490 C 0.0590(3) 0.1201(3) 0.3206(2) 0.050(4) Uiso 1 1 d G . .
C491 C 0.0794(3) 0.0911(2) 0.3304(2) 0.054(4) Uiso 1 1 d G . .
C492 C 0.1011(3) 0.0943(3) 0.3561(2) 0.054(4) Uiso 1 1 d G . .
C493 C 0.1024(3) 0.1267(3) 0.3720(2) 0.072(5) Uiso 1 1 d G . .
C494 C 0.0820(3) 0.1557(2) 0.3622(3) 0.067(5) Uiso 1 1 d G . .
C495 C 0.0602(3) 0.1524(2) 0.3364(3) 0.070(5) Uiso 1 1 d G . .
C442 C 0.5309(3) 0.2744(4) 0.1511(4) 0.126(9) Uiso 1 1 d G . .
H44C H 0.5553 0.2748 0.1559 0.151 Uiso 1 1 calc R . .
C443 C 0.5104(4) 0.2442(3) 0.1579(3) 0.087(6) Uiso 1 1 d G . .
H44D H 0.5211 0.2245 0.1673 0.105 Uiso 1 1 calc R . .
C444 C 0.4741(3) 0.2436(3) 0.1508(3) 0.069(5) Uiso 1 1 d G . .
C445 C 0.4581(3) 0.2731(4) 0.1368(3) 0.088(6) Uiso 1 1 d G . .
H44E H 0.4338 0.2726 0.1320 0.106 Uiso 1 1 calc R . .
C446 C 0.4786(3) 0.3032(3) 0.1299(3) 0.072(5) Uiso 1 1 d G . .
H44F H 0.4679 0.3230 0.1206 0.087 Uiso 1 1 calc R . .
C447 C 0.5150(3) 0.3039(3) 0.1371(3) 0.079(6) Uiso 1 1 d GD . .
C402 C 0.3736(2) 0.2804(3) 0.0491(2) 0.053(4) Uiso 1 1 d G . .
C403 C 0.3829(2) 0.2947(3) 0.0774(2) 0.054(4) Uiso 1 1 d G . .
H40C H 0.4070 0.2966 0.0829 0.064 Uiso 1 1 calc R . .
C404 C 0.3562(3) 0.3060(3) 0.0974(2) 0.069(5) Uiso 1 1 d G . .
H40D H 0.3624 0.3155 0.1163 0.083 Uiso 1 1 calc R . .
C405 C 0.3203(2) 0.3030(3) 0.0891(2) 0.056(4) Uiso 1 1 d G . .
C406 C 0.3110(2) 0.2887(3) 0.0608(2) 0.060(4) Uiso 1 1 d G . .
H40E H 0.2870 0.2868 0.0553 0.071 Uiso 1 1 calc R . .
C407 C 0.3377(3) 0.2774(3) 0.0408(2) 0.072(5) Uiso 1 1 d G . .
H40F H 0.3315 0.2679 0.0219 0.087 Uiso 1 1 calc R . .
C412 C 0.4012(4) 0.3816(3) 0.1862(3) 0.077(6) Uiso 1 1 d G . .
C413 C 0.4116(4) 0.3630(3) 0.1602(3) 0.083(6) Uiso 1 1 d G . .
H41B H 0.4195 0.3393 0.1618 0.100 Uiso 1 1 calc R . .
C414 C 0.4101(4) 0.3796(4) 0.1318(3) 0.101(7) Uiso 1 1 d G . .
H41C H 0.4171 0.3671 0.1144 0.122 Uiso 1 1 calc R . .
C415 C 0.3983(4) 0.4149(4) 0.1294(3) 0.122(9) Uiso 1 1 d G . .
C416 C 0.3880(4) 0.4336(3) 0.1555(3) 0.084(6) Uiso 1 1 d G . .
H41D H 0.3801 0.4572 0.1539 0.100 Uiso 1 1 calc R . .
C417 C 0.3894(4) 0.4170(3) 0.1839(3) 0.074(5) Uiso 1 1 d G . .
H41E H 0.3824 0.4294 0.2013 0.089 Uiso 1 1 calc R . .
C473 C 0.4211(3) 0.3765(2) 0.3309(2) 0.053(4) Uiso 1 1 d G . .
C474 C 0.3990(3) 0.3739(3) 0.3564(2) 0.063(5) Uiso 1 1 d G . .
C475 C 0.3974(3) 0.3419(3) 0.3728(2) 0.059(4) Uiso 1 1 d G . .
C476 C 0.4179(3) 0.3126(2) 0.3637(2) 0.057(4) Uiso 1 1 d G . .
C477 C 0.4400(3) 0.3152(2) 0.3382(3) 0.073(5) Uiso 1 1 d G . .
C478 C 0.4416(3) 0.3472(3) 0.3218(2) 0.054(4) Uiso 1 1 d G . .
C422 C 0.1785(3) 0.3043(2) 0.4100(2) 0.060(5) Uiso 1 1 d G . .
C423 C 0.1936(3) 0.2951(2) 0.4380(2) 0.053(4) Uiso 1 1 d G . .
H42B H 0.1954 0.2711 0.4437 0.063 Uiso 1 1 calc R . .
C424 C 0.2061(3) 0.3218(3) 0.45752(19) 0.054(4) Uiso 1 1 d G . .
H42C H 0.2163 0.3156 0.4762 0.065 Uiso 1 1 calc R . .
C425 C 0.2035(3) 0.3577(2) 0.4490(2) 0.068(5) Uiso 1 1 d G . .
C426 C 0.1884(3) 0.3669(2) 0.4210(2) 0.057(4) Uiso 1 1 d G . .
H42D H 0.1866 0.3909 0.4154 0.068 Uiso 1 1 calc R . .
C427 C 0.1759(3) 0.3402(3) 0.40154(19) 0.051(4) Uiso 1 1 d G . .
H42E H 0.1658 0.3463 0.3828 0.061 Uiso 1 1 calc R . .
C504 C 0.3893(2) 0.0856(3) 0.1441(2) 0.054(4) Uiso 1 1 d G . .
C505 C 0.3573(3) 0.0867(3) 0.1278(2) 0.053(4) Uiso 1 1 d G . .
C506 C 0.3283(2) 0.0658(3) 0.1369(3) 0.058(4) Uiso 1 1 d G . .
C507 C 0.3313(3) 0.0438(3) 0.1624(3) 0.095(7) Uiso 1 1 d GD . .
C508 C 0.3633(3) 0.0426(3) 0.1788(2) 0.064(5) Uiso 1 1 d G . .
C509 C 0.3923(2) 0.0635(3) 0.1696(2) 0.062(5) Uiso 1 1 d G . .
C382 C 0.3999(3) 0.0814(4) 0.3137(2) 0.072(5) Uiso 1 1 d G . .
C383 C 0.4349(3) 0.0937(4) 0.3172(2) 0.073(5) Uiso 1 1 d G . .
H38B H 0.4482 0.1005 0.3002 0.087 Uiso 1 1 calc R . .
C384 C 0.4501(3) 0.0959(4) 0.3462(3) 0.100(7) Uiso 1 1 d G . .
H38C H 0.4735 0.1041 0.3486 0.120 Uiso 1 1 calc R . .
C385 C 0.4302(3) 0.0857(4) 0.3717(2) 0.075(5) Uiso 1 1 d G . .
C386 C 0.3952(3) 0.0734(4) 0.3681(2) 0.089(6) Uiso 1 1 d G . .
H38D H 0.3819 0.0666 0.3851 0.107 Uiso 1 1 calc R . .
C387 C 0.3800(3) 0.0713(3) 0.3391(3) 0.062(5) Uiso 1 1 d G . .
H38E H 0.3566 0.0630 0.3367 0.075 Uiso 1 1 calc R . .
C352 C 0.0978(3) 0.0859(3) 0.18600(19) 0.052(4) Uiso 1 1 d G . .
C353 C 0.1095(3) 0.0505(3) 0.1835(2) 0.060(4) Uiso 1 1 d G . .
H35C H 0.1158 0.0377 0.2010 0.072 Uiso 1 1 calc R . .
C354 C 0.1119(3) 0.0343(2) 0.1550(3) 0.059(4) Uiso 1 1 d G . .
H35D H 0.1197 0.0107 0.1534 0.070 Uiso 1 1 calc R . .
C355 C 0.1025(4) 0.0535(3) 0.1289(2) 0.114(8) Uiso 1 1 d G . .
C356 C 0.0908(3) 0.0888(3) 0.1314(2) 0.059(4) Uiso 1 1 d G . .
H35E H 0.0846 0.1016 0.1139 0.071 Uiso 1 1 calc R . .
C357 C 0.0885(3) 0.1050(2) 0.1599(2) 0.060(4) Uiso 1 1 d G . .
H35F H 0.0806 0.1287 0.1616 0.072 Uiso 1 1 calc R . .
C337 C 0.2105(4) 0.1545(5) 0.1074(4) 0.053(4) Uiso 1 1 d . . .
H33H H 0.2218 0.1764 0.1146 0.063 Uiso 1 1 calc R . .
H33I H 0.2277 0.1421 0.0945 0.063 Uiso 1 1 calc R . .
C341 C 0.0486(6) 0.2588(6) 0.1554(5) 0.085(6) Uiso 1 1 d . . .
H34C H 0.0385 0.2784 0.1435 0.103 Uiso 1 1 calc R . .
H34D H 0.0470 0.2655 0.1768 0.103 Uiso 1 1 calc R . .
C342 C 0.0267(3) 0.2265(3) 0.1504(3) 0.060(4) Uiso 1 1 d G . .
C343 C -0.0095(3) 0.2276(3) 0.1584(3) 0.091(6) Uiso 1 1 d G . .
H34E H -0.0189 0.2480 0.1676 0.109 Uiso 1 1 calc R . .
C344 C -0.0314(3) 0.1981(4) 0.1525(3) 0.099(7) Uiso 1 1 d G . .
H34F H -0.0556 0.1988 0.1578 0.118 Uiso 1 1 calc R . .
C345 C -0.0172(3) 0.1677(3) 0.1387(3) 0.093(7) Uiso 1 1 d G . .
C346 C 0.0189(4) 0.1666(3) 0.1307(3) 0.087(6) Uiso 1 1 d G . .
H34G H 0.0284 0.1463 0.1214 0.104 Uiso 1 1 calc R . .
C347 C 0.0408(3) 0.1961(3) 0.1365(3) 0.072(5) Uiso 1 1 d G . .
H34H H 0.0650 0.1954 0.1312 0.086 Uiso 1 1 calc R . .
C460 C 0.1705(3) 0.4016(4) 0.1370(3) 0.093(7) Uiso 1 1 d G . .
C461 C 0.1677(3) 0.4233(4) 0.1628(3) 0.091(6) Uiso 1 1 d G . .
C462 C 0.1357(3) 0.4246(3) 0.1790(2) 0.054(4) Uiso 1 1 d G . .
C463 C 0.1064(2) 0.4044(3) 0.1694(2) 0.054(4) Uiso 1 1 d G . .
C464 C 0.1091(3) 0.3827(3) 0.1436(2) 0.050(4) Uiso 1 1 d G . .
C465 C 0.1412(3) 0.3813(3) 0.1274(2) 0.079(6) Uiso 1 1 d G . .
C362 C 0.2980(3) 0.1102(3) 0.4499(2) 0.063(5) Uiso 1 1 d G . .
C363 C 0.3114(3) 0.1013(2) 0.4213(2) 0.061(4) Uiso 1 1 d G . .
H36B H 0.3132 0.0773 0.4155 0.073 Uiso 1 1 calc R . .
C364 C 0.3222(3) 0.1281(3) 0.40123(19) 0.048(4) Uiso 1 1 d G . .
H36C H 0.3312 0.1221 0.3821 0.057 Uiso 1 1 calc R . .
C365 C 0.3195(3) 0.1640(2) 0.4098(2) 0.055(4) Uiso 1 1 d G . .
C366 C 0.3061(3) 0.1730(2) 0.4384(2) 0.063(5) Uiso 1 1 d G . .
H36D H 0.3043 0.1970 0.4441 0.075 Uiso 1 1 calc R . .
C367 C 0.2953(3) 0.1461(3) 0.4584(2) 0.081(6) Uiso 1 1 d G . .
H36E H 0.2863 0.1521 0.4776 0.097 Uiso 1 1 calc R . .
C351 C 0.0958(6) 0.1029(6) 0.2161(5) 0.091(6) Uiso 1 1 d . . .
H35G H 0.1070 0.0922 0.2327 0.109 Uiso 1 1 calc R . .
C358 C 0.1026(6) 0.0361(6) 0.1001(5) 0.088(6) Uiso 1 1 d . . .
H35H H 0.0792 0.0254 0.0968 0.105 Uiso 1 1 calc R . .
H35I H 0.1201 0.0168 0.1007 0.105 Uiso 1 1 calc R . .
C361 C 0.2877(5) 0.0827(5) 0.4730(4) 0.064(5) Uiso 1 1 d . . .
H36F H 0.3042 0.0842 0.4901 0.076 Uiso 1 1 calc R . .
H36G H 0.2639 0.0883 0.4805 0.076 Uiso 1 1 calc R . .
C368 C 0.3288(4) 0.1959(4) 0.3903(3) 0.036(3) Uiso 1 1 d . . .
H36H H 0.3071 0.2060 0.3815 0.044 Uiso 1 1 calc R . .
H36I H 0.3404 0.2142 0.4025 0.044 Uiso 1 1 calc R . .
C371 C 0.2300(6) 0.0331(6) 0.3429(5) 0.084(6) Uiso 1 1 d . . .
H37F H 0.2264 0.0335 0.3210 0.101 Uiso 1 1 calc R . .
H37G H 0.2090 0.0214 0.3515 0.101 Uiso 1 1 calc R . .
C381 C 0.3818(10) 0.0814(11) 0.2831(9) 0.164(13) Uiso 1 1 d . . .
H38F H 0.3911 0.0947 0.2670 0.197 Uiso 1 1 calc R . .
C388 C 0.4465(7) 0.0844(8) 0.3959(6) 0.111(8) Uiso 1 1 d . . .
H38G H 0.4668 0.1007 0.3946 0.133 Uiso 1 1 calc R . .
H38H H 0.4561 0.0603 0.3982 0.133 Uiso 1 1 calc R . .
C391 C 0.0505(7) 0.3844(8) 0.4017(6) 0.111(8) Uiso 1 1 d . . .
H39G H 0.0426 0.4088 0.4057 0.133 Uiso 1 1 calc R . .
H39H H 0.0295 0.3689 0.4017 0.133 Uiso 1 1 calc R . .
C398 C 0.1160(7) 0.3829(7) 0.2862(6) 0.110(8) Uiso 1 1 d . . .
H39A H 0.0986 0.3891 0.2706 0.132 Uiso 1 1 calc R . .
H39I H 0.1232 0.3581 0.2829 0.132 Uiso 1 1 calc R . .
C401 C 0.4010(5) 0.2715(5) 0.0301(4) 0.064(5) Uiso 1 1 d . . .
H40A H 0.3986 0.2876 0.0128 0.076 Uiso 1 1 calc R . .
H40G H 0.3950 0.2478 0.0225 0.076 Uiso 1 1 calc R . .
C408 C 0.2922(4) 0.3128(4) 0.1081(3) 0.049(4) Uiso 1 1 d . . .
H40H H 0.2824 0.2908 0.1167 0.059 Uiso 1 1 calc R . .
H40I H 0.2735 0.3231 0.0953 0.059 Uiso 1 1 calc R . .
C411 C 0.4019(8) 0.3607(8) 0.2157(7) 0.127(9) Uiso 1 1 d . . .
H41A H 0.4072 0.3775 0.2321 0.152 Uiso 1 1 calc R . .
H41F H 0.3778 0.3516 0.2193 0.152 Uiso 1 1 calc R . .
C418 C 0.3913(9) 0.4369(9) 0.0953(7) 0.137(10) Uiso 1 1 d . . .
H41G H 0.3692 0.4508 0.0957 0.165 Uiso 1 1 calc R . .
H41H H 0.4112 0.4528 0.0905 0.165 Uiso 1 1 calc R . .
C421 C 0.1709(4) 0.2746(4) 0.3888(4) 0.052(4) Uiso 1 1 d . . .
H42F H 0.1934 0.2668 0.3798 0.062 Uiso 1 1 calc R . .
H42G H 0.1614 0.2546 0.4005 0.062 Uiso 1 1 calc R . .
C428 C 0.2143(5) 0.3860(5) 0.4732(4) 0.064(5) Uiso 1 1 d . . .
H42H H 0.1987 0.3832 0.4908 0.076 Uiso 1 1 calc R . .
H42I H 0.2386 0.3808 0.4799 0.076 Uiso 1 1 calc R . .
C432 C 0.2437(3) 0.4575(3) 0.3487(3) 0.074(5) Uiso 1 1 d G . .
C433 C 0.2458(3) 0.4936(4) 0.3406(3) 0.088(6) Uiso 1 1 d G . .
H43C H 0.2665 0.5024 0.3314 0.106 Uiso 1 1 calc R . .
C434 C 0.2170(4) 0.5164(3) 0.3462(3) 0.125(9) Uiso 1 1 d G . .
H43D H 0.2185 0.5405 0.3408 0.150 Uiso 1 1 calc R . .
C435 C 0.1861(3) 0.5032(3) 0.3599(3) 0.076(5) Uiso 1 1 d G . .
H43E H 0.1668 0.5184 0.3637 0.091 Uiso 1 1 calc R . .
C436 C 0.1839(3) 0.4671(4) 0.3681(3) 0.084(6) Uiso 1 1 d G . .
H43F H 0.1632 0.4583 0.3773 0.101 Uiso 1 1 calc R . .
C437 C 0.2128(3) 0.4443(3) 0.3625(3) 0.070(5) Uiso 1 1 d G . .
H43G H 0.2113 0.4202 0.3679 0.084 Uiso 1 1 calc R . .
C467 C 0.2034(5) 0.4442(5) 0.1752(4) 0.072(5) Uiso 1 1 d . . .
H46C H 0.1974 0.4578 0.1932 0.108 Uiso 1 1 calc R . .
H46D H 0.2121 0.4602 0.1597 0.108 Uiso 1 1 calc R . .
H46E H 0.2217 0.4270 0.1802 0.108 Uiso 1 1 calc R . .
C468 C 0.2049(5) 0.4030(5) 0.1213(4) 0.061(5) Uiso 1 1 d . . .
H46A H 0.2238 0.4060 0.1364 0.073 Uiso 1 1 calc R . .
H46F H 0.2089 0.3801 0.1112 0.073 Uiso 1 1 calc R . .
C469 C 0.1463(6) 0.3619(6) 0.1003(5) 0.094(7) Uiso 1 1 d . . .
H46G H 0.1247 0.3490 0.0954 0.142 Uiso 1 1 calc R . .
H46H H 0.1657 0.3452 0.1030 0.142 Uiso 1 1 calc R . .
H46I H 0.1520 0.3782 0.0840 0.142 Uiso 1 1 calc R . .
C470 C 0.0795(5) 0.3573(5) 0.1313(4) 0.062(5) Uiso 1 1 d . . .
H47C H 0.0893 0.3333 0.1295 0.074 Uiso 1 1 calc R . .
H47D H 0.0601 0.3563 0.1461 0.074 Uiso 1 1 calc R . .
C471 C 0.0722(5) 0.4032(6) 0.1866(5) 0.082(6) Uiso 1 1 d . . .
H47E H 0.0554 0.3879 0.1761 0.123 Uiso 1 1 calc R . .
H47F H 0.0624 0.4270 0.1881 0.123 Uiso 1 1 calc R . .
H47G H 0.0766 0.3938 0.2067 0.123 Uiso 1 1 calc R . .
C472 C 0.1309(5) 0.4444(5) 0.2097(4) 0.071(5) Uiso 1 1 d . . .
H47H H 0.1174 0.4292 0.2235 0.086 Uiso 1 1 calc R . .
H47I H 0.1544 0.4483 0.2187 0.086 Uiso 1 1 calc R . .
C479 C 0.4236(7) 0.4081(6) 0.3147(5) 0.100(7) Uiso 1 1 d . . .
H47J H 0.4080 0.4258 0.3237 0.150 Uiso 1 1 calc R . .
H47K H 0.4166 0.4040 0.2939 0.150 Uiso 1 1 calc R . .
H47L H 0.4479 0.4167 0.3153 0.150 Uiso 1 1 calc R . .
C480 C 0.3744(4) 0.4029(4) 0.3678(4) 0.051(4) Uiso 1 1 d . . .
H48C H 0.3746 0.4228 0.3535 0.061 Uiso 1 1 calc R . .
H48D H 0.3500 0.3937 0.3688 0.061 Uiso 1 1 calc R . .
C481 C 0.3765(7) 0.3389(7) 0.4024(6) 0.112(8) Uiso 1 1 d . . .
H48E H 0.3786 0.3149 0.4102 0.168 Uiso 1 1 calc R . .
H48F H 0.3517 0.3443 0.3986 0.168 Uiso 1 1 calc R . .
H48G H 0.3861 0.3556 0.4170 0.168 Uiso 1 1 calc R . .
C482 C 0.4175(5) 0.2781(5) 0.3798(4) 0.064(5) Uiso 1 1 d . . .
H48H H 0.3955 0.2762 0.3915 0.077 Uiso 1 1 calc R . .
H48I H 0.4177 0.2588 0.3649 0.077 Uiso 1 1 calc R . .
C483 C 0.4650(5) 0.2838(5) 0.3259(4) 0.063(5) Uiso 1 1 d . . .
H48J H 0.4620 0.2628 0.3384 0.095 Uiso 1 1 calc R . .
H48K H 0.4897 0.2914 0.3266 0.095 Uiso 1 1 calc R . .
H48L H 0.4586 0.2782 0.3052 0.095 Uiso 1 1 calc R . .
C484 C 0.4575(5) 0.3525(6) 0.2883(5) 0.084(6) Uiso 1 1 d . . .
H48M H 0.4577 0.3300 0.2771 0.101 Uiso 1 1 calc R . .
H48N H 0.4439 0.3702 0.2769 0.101 Uiso 1 1 calc R . .
C496 C 0.0794(5) 0.0537(5) 0.3134(4) 0.077(5) Uiso 1 1 d . . .
H49C H 0.0952 0.0374 0.3238 0.115 Uiso 1 1 calc R . .
H49D H 0.0875 0.0570 0.2928 0.115 Uiso 1 1 calc R . .
H49E H 0.0555 0.0441 0.3132 0.115 Uiso 1 1 calc R . .
C497 C 0.1252(4) 0.0661(5) 0.3678(4) 0.054(4) Uiso 1 1 d . . .
H49F H 0.1268 0.0473 0.3525 0.065 Uiso 1 1 calc R . .
H49G H 0.1491 0.0762 0.3701 0.065 Uiso 1 1 calc R . .
C498 C 0.1241(5) 0.1315(5) 0.3999(4) 0.072(5) Uiso 1 1 d . . .
H49H H 0.1211 0.1555 0.4074 0.108 Uiso 1 1 calc R . .
H49I H 0.1490 0.1274 0.3953 0.108 Uiso 1 1 calc R . .
H49J H 0.1164 0.1146 0.4152 0.108 Uiso 1 1 calc R . .
C499 C 0.0818(5) 0.1910(6) 0.3793(4) 0.075(5) Uiso 1 1 d . . .
H49K H 0.1044 0.1938 0.3900 0.090 Uiso 1 1 calc R . .
H49L H 0.0796 0.2106 0.3648 0.090 Uiso 1 1 calc R . .
C500 C 0.0380(6) 0.1877(6) 0.3258(5) 0.085(6) Uiso 1 1 d . . .
H50B H 0.0426 0.2070 0.3398 0.128 Uiso 1 1 calc R . .
H50C H 0.0128 0.1823 0.3255 0.128 Uiso 1 1 calc R . .
H50D H 0.0456 0.1947 0.3057 0.128 Uiso 1 1 calc R . .
C501 C 0.0409(4) 0.1183(5) 0.2888(4) 0.052(4) Uiso 1 1 d . . .
H50E H 0.0382 0.1422 0.2803 0.063 Uiso 1 1 calc R . .
H50F H 0.0552 0.1040 0.2748 0.063 Uiso 1 1 calc R . .
C512 C 0.3526(6) 0.1083(6) 0.0979(5) 0.093(7) Uiso 1 1 d . . .
H51B H 0.3742 0.1216 0.0939 0.140 Uiso 1 1 calc R . .
H51C H 0.3328 0.1245 0.1000 0.140 Uiso 1 1 calc R . .
H51D H 0.3481 0.0920 0.0813 0.140 Uiso 1 1 calc R . .
C513 C 0.2958(5) 0.0656(5) 0.1256(4) 0.074(5) Uiso 1 1 d . . .
H51E H 0.2902 0.0892 0.1175 0.088 Uiso 1 1 calc R . .
H51F H 0.2788 0.0603 0.1417 0.088 Uiso 1 1 calc R . .
C515 C 0.4299(5) 0.0649(6) 0.1874(5) 0.083(6) Uiso 1 1 d . . .
H51G H 0.4292 0.0486 0.2044 0.124 Uiso 1 1 calc R . .
H51H H 0.4341 0.0889 0.1947 0.124 Uiso 1 1 calc R . .
H51I H 0.4489 0.0581 0.1738 0.124 Uiso 1 1 calc R . .
C516 C 0.4195(5) 0.1112(5) 0.1312(4) 0.070(5) Uiso 1 1 d . . .
H51J H 0.4096 0.1351 0.1287 0.084 Uiso 1 1 calc R . .
H51K H 0.4388 0.1127 0.1461 0.084 Uiso 1 1 calc R . .
C517 C 0.3003(5) 0.0214(6) 0.1723(6) 0.115(8) Uiso 1 1 d D . .
H51L H 0.2804 0.0253 0.1587 0.172 Uiso 1 1 calc R . .
H51M H 0.2935 0.0280 0.1927 0.172 Uiso 1 1 calc R . .
H51N H 0.3069 -0.0035 0.1718 0.172 Uiso 1 1 calc R . .
C288 C -0.0385(16) 0.1355(16) 0.1316(13) 0.25(2) Uiso 1 1 d . . .
H28I H -0.0618 0.1383 0.1241 0.305 Uiso 1 1 calc R . .
C514 C 0.3654(5) 0.0266(5) 0.2104(4) 0.061(5) Uiso 1 1 d . . .
H51O H 0.3797 0.0417 0.2238 0.073 Uiso 1 1 calc R . .
H51P H 0.3416 0.0239 0.2191 0.073 Uiso 1 1 calc R . .
C590 C 0.3468(7) -0.0582(13) 0.3678(13) 0.24(2) Uiso 1 1 d D . .
H59B H 0.3437 -0.0636 0.3893 0.283 Uiso 1 1 calc R . .
H59C H 0.3462 -0.0807 0.3566 0.283 Uiso 1 1 calc R . .
C802 C 0.1615(4) 0.1602(5) 0.3097(4) 0.057(4) Uiso 1 1 d . . .
H80B H 0.1533 0.1595 0.2889 0.086 Uiso 1 1 calc R . .
H80C H 0.1531 0.1393 0.3203 0.086 Uiso 1 1 calc R . .
H80D H 0.1873 0.1606 0.3100 0.086 Uiso 1 1 calc R . .
C438 C 0.2722(5) 0.4338(5) 0.3409(5) 0.079(6) Uiso 1 1 d . . .
H43A H 0.2735 0.4329 0.3188 0.095 Uiso 1 1 calc R . .
H43H H 0.2944 0.4444 0.3481 0.095 Uiso 1 1 calc R . .
N102 N 0.1482(5) 0.1913(5) 0.3239(4) 0.086(5) Uiso 1 1 d . . .
C207 C 0.4500(6) 0.2154(7) 0.1560(6) 0.098(7) Uiso 1 1 d . . .
H20A H 0.4606 0.1945 0.1464 0.118 Uiso 1 1 calc R . .
H20J H 0.4509 0.2109 0.1778 0.118 Uiso 1 1 calc R . .
C804 C 0.5396(5) 0.3340(3) 0.1351(13) 0.24(2) Uiso 1 1 d D . .
H80E H 0.5541 0.3309 0.1169 0.286 Uiso 1 1 calc R . .
H80F H 0.5557 0.3329 0.1526 0.286 Uiso 1 1 calc R . .

loop_
_atom_site_aniso_label
_atom_site_aniso_U_11
_atom_site_aniso_U_22
_atom_site_aniso_U_33
_atom_site_aniso_U_23
_atom_site_aniso_U_13
_atom_site_aniso_U_12
Cd1 0.0942(10) 0.0511(8) 0.0406(7) -0.0070(6) -0.0075(7) 0.0044(7)
Cd2 0.0967(10) 0.0497(8) 0.0404(7) 0.0078(6) 0.0062(7) 0.0095(7)
Cd3 0.0504(7) 0.0980(11) 0.0398(7) 0.0061(7) -0.0097(6) -0.0043(7)
Cd4 0.0883(10) 0.0685(9) 0.0460(7) -0.0157(7) -0.0075(7) -0.0152(8)
Cd5 0.0682(8) 0.0803(10) 0.0447(7) -0.0068(7) 0.0137(6) 0.0139(7)
Cd6 0.0863(10) 0.0736(10) 0.0429(7) 0.0119(7) 0.0022(7) -0.0191(8)
Cd7 0.0534(7) 0.0871(10) 0.0426(7) -0.0063(7) 0.0037(6) -0.0036(7)
Cd8 0.0705(8) 0.0846(10) 0.0407(7) 0.0063(7) -0.0130(6) 0.0142(7)
Cd9 0.0529(8) 0.0596(9) 0.0938(10) -0.0187(8) -0.0037(7) 0.0040(7)
Cd10 0.0477(7) 0.0646(9) 0.1004(11) 0.0181(8) -0.0062(7) 0.0032(7)
Cd11 0.0623(8) 0.0477(8) 0.0942(10) -0.0003(7) -0.0210(7) -0.0052(6)
Cd12 0.0608(8) 0.0486(8) 0.0971(11) 0.0013(8) 0.0160(7) -0.0066(6)

loop_
_atom_type_symbol
_atom_type_description
_atom_type_scat_dispersion_real
_atom_type_scat_dispersion_imag
_atom_type_scat_source
C C 0.0033 0.0016 'International Tables Vol C Tables 4.2.6.8 and 6.1.1.4'
H H 0.0000 0.0000 'International Tables Vol C Tables 4.2.6.8 and 6.1.1.4'
N N 0.0061 0.0033 'International Tables Vol C Tables 4.2.6.8 and 6.1.1.4'
O O 0.0106 0.0060 'International Tables Vol C Tables 4.2.6.8 and 6.1.1.4'
Cl Cl 0.1484 0.1585 'International Tables Vol C Tables 4.2.6.8 and 6.1.1.4'
Cd Cd -0.8075 1.2024 'International Tables Vol C Tables 4.2.6.8 and 6.1.1.4'

loop_
_geom_angle_atom_site_label_1
_geom_angle_atom_site_label_2
_geom_angle_atom_site_label_3
_geom_angle
N17 Cd1 N15 165.4(4)
N17 Cd1 N12 98.0(3)
N15 Cd1 N12 72.9(4)
N17 Cd1 N19 93.0(4)
N15 Cd1 N19 99.6(4)
N12 Cd1 N19 100.1(4)
N17 Cd1 N14 72.9(4)
N15 Cd1 N14 97.6(4)
N12 Cd1 N14 102.6(4)
N19 Cd1 N14 154.7(4)
N17 Cd1 N16 96.1(4)
N15 Cd1 N16 94.9(4)
N12 Cd1 N16 163.4(4)
N19 Cd1 N16 70.3(4)
N14 Cd1 N16 90.0(4)
N24 Cd2 N28 98.1(4)
N24 Cd2 N22 98.2(4)
N28 Cd2 N22 161.6(4)
N24 Cd2 N29 71.6(4)
N28 Cd2 N29 93.9(4)
N22 Cd2 N29 99.5(4)
N24 Cd2 N23 164.6(4)
N28 Cd2 N23 93.7(4)
N22 Cd2 N23 71.9(4)
N29 Cd2 N23 97.9(4)
N24 Cd2 N26 94.1(4)
N28 Cd2 N26 69.4(3)
N22 Cd2 N26 100.8(4)
N29 Cd2 N26 156.7(4)
N23 Cd2 N26 99.3(4)
N37 Cd3 N34 71.1(4)
N37 Cd3 N38 100.7(4)
N34 Cd3 N38 99.4(3)
N37 Cd3 N39 90.6(4)
N34 Cd3 N39 97.0(3)
N38 Cd3 N39 162.4(3)
N37 Cd3 N32 154.1(4)
N34 Cd3 N32 93.8(4)
N38 Cd3 N32 102.5(4)
N39 Cd3 N32 69.9(3)
N37 Cd3 N33 99.2(4)
N34 Cd3 N33 165.6(4)
N38 Cd3 N33 71.5(3)
N39 Cd3 N33 93.5(3)
N32 Cd3 N33 99.0(4)
N42 Cd4 N46 151.7(5)
N42 Cd4 N47 86.2(5)
N46 Cd4 N47 116.3(4)
N42 Cd4 N44 91.1(5)
N46 Cd4 N44 69.1(4)
N47 Cd4 N44 171.2(4)
N42 Cd4 N43 71.1(5)
N46 Cd4 N43 89.7(5)
N47 Cd4 N43 93.2(5)
N44 Cd4 N43 93.8(5)
N42 Cd4 N49 105.2(5)
N46 Cd4 N49 98.5(4)
N47 Cd4 N49 71.4(4)
N44 Cd4 N49 101.4(4)
N43 Cd4 N49 164.5(5)
N52 Cd5 N53 114.3(4)
N52 Cd5 N56 150.0(5)
N53 Cd5 N56 87.5(4)
N52 Cd5 N57 72.0(4)
N53 Cd5 N57 170.9(4)
N56 Cd5 N57 89.3(4)
N52 Cd5 N59 100.4(4)
N53 Cd5 N59 70.7(3)
N56 Cd5 N59 106.5(4)
N57 Cd5 N59 102.2(3)
N52 Cd5 N54 86.9(5)
N53 Cd5 N54 97.1(4)
N56 Cd5 N54 69.4(5)
N57 Cd5 N54 89.7(4)
N59 Cd5 N54 167.5(4)
N62 Cd6 N64 151.2(4)
N62 Cd6 N67 114.4(4)
N64 Cd6 N67 86.2(4)
N62 Cd6 N66 100.7(4)
N64 Cd6 N66 105.0(4)
N67 Cd6 N66 71.6(4)
N62 Cd6 N69 72.4(4)
N64 Cd6 N69 90.3(4)
N67 Cd6 N69 170.1(4)
N66 Cd6 N69 100.5(4)
N62 Cd6 N68 91.2(5)
N64 Cd6 N68 66.9(5)
N67 Cd6 N68 92.5(5)
N66 Cd6 N68 163.1(5)
N69 Cd6 N68 94.6(5)
N75 Cd7 N79 72.2(4)
N75 Cd7 N78 156.3(4)
N79 Cd7 N78 93.6(4)
N75 Cd7 N72 101.3(5)
N79 Cd7 N72 98.3(4)
N78 Cd7 N72 99.5(4)
N75 Cd7 N73 99.4(4)
N79 Cd7 N73 166.2(4)
N78 Cd7 N73 97.7(4)
N72 Cd7 N73 72.2(4)
N75 Cd7 N76 92.4(4)
N79 Cd7 N76 96.4(4)
N78 Cd7 N76 69.8(4)
N72 Cd7 N76 162.4(4)
N73 Cd7 N76 94.8(4)
N85 Cd8 N87 86.2(4)
N85 Cd8 N83 150.9(4)
N87 Cd8 N83 114.6(4)
N85 Cd8 N89 104.9(4)
N87 Cd8 N89 71.8(3)
N83 Cd8 N89 101.0(4)
N85 Cd8 N81 89.9(4)
N87 Cd8 N81 170.4(4)
N83 Cd8 N81 72.3(4)
N89 Cd8 N81 100.8(4)
N85 Cd8 N86 70.7(4)
N87 Cd8 N86 97.4(4)
N83 Cd8 N86 86.0(4)
N89 Cd8 N86 168.9(4)
N81 Cd8 N86 89.5(4)
N92 Cd9 N98 76.3(7)
N92 Cd9 N91 92.1(7)
N98 Cd9 N91 89.5(5)
N92 Cd9 N99 98.7(6)
N98 Cd9 N99 90.4(5)
N91 Cd9 N99 168.9(6)
N92 Cd9 N94 94.1(7)
N98 Cd9 N94 156.6(5)
N91 Cd9 N94 112.4(5)
N99 Cd9 N94 69.7(5)
N92 Cd9 N96 159.3(6)
N98 Cd9 N96 93.3(5)
N91 Cd9 N96 69.6(5)
N99 Cd9 N96 99.3(5)
N94 Cd9 N96 101.7(5)
N116 Cd10 N118 71.4(5)
N116 Cd10 N110 166.3(5)
N118 Cd10 N110 106.7(5)
N116 Cd10 N113 95.3(6)
N118 Cd10 N113 95.0(6)
N110 Cd10 N113 98.5(6)
N116 Cd10 N112 97.3(5)
N118 Cd10 N112 103.8(6)
N110 Cd10 N112 69.6(5)
N113 Cd10 N112 160.0(6)
N116 Cd10 N115 93.5(6)
N118 Cd10 N115 157.7(6)
N110 Cd10 N115 91.8(6)
N113 Cd10 N115 69.5(6)
N112 Cd10 N115 94.2(6)
N10 Cd11 N9 110.6(5)
N10 Cd11 N7 170.6(5)
N9 Cd11 N7 70.7(5)
N10 Cd11 N5 90.5(5)
N9 Cd11 N5 156.7(5)
N7 Cd11 N5 90.2(5)
N10 Cd11 N6 94.3(6)
N9 Cd11 N6 94.6(6)
N7 Cd11 N6 94.9(6)
N5 Cd11 N6 73.1(5)
N10 Cd11 N3 72.6(5)
N9 Cd11 N3 102.2(5)
N7 Cd11 N3 98.0(5)
N5 Cd11 N3 93.4(5)
N6 Cd11 N3 161.4(5)
N127 Cd12 N121 96.4(6)
N127 Cd12 N126 162.6(6)
N121 Cd12 N126 70.5(5)
N127 Cd12 N129 91.5(6)
N121 Cd12 N129 109.7(5)
N126 Cd12 N129 103.5(5)
N127 Cd12 N123 73.8(6)
N121 Cd12 N123 92.4(5)
N126 Cd12 N123 94.9(5)
N129 Cd12 N123 154.9(5)
N127 Cd12 N130 94.6(6)
N121 Cd12 N130 169.0(5)
N126 Cd12 N130 98.5(5)
N129 Cd12 N130 71.4(5)
N123 Cd12 N130 89.2(5)
O4 Cl1 O2 112.8(8)
O4 Cl1 O1 112.6(7)
O2 Cl1 O1 109.4(8)
O4 Cl1 O3 109.9(8)
O2 Cl1 O3 105.7(8)
O1 Cl1 O3 106.0(7)
O7 Cl2 O5 112.2(9)
O7 Cl2 O8 109.2(8)
O5 Cl2 O8 107.2(8)
O7 Cl2 O6 110.3(8)
O5 Cl2 O6 110.6(7)
O8 Cl2 O6 107.2(7)
O9 Cl3 O11 115.1(8)
O9 Cl3 O12 110.9(8)
O11 Cl3 O12 110.8(8)
O9 Cl3 O10 107.6(9)
O11 Cl3 O10 106.7(8)
O12 Cl3 O10 105.1(8)
O19 Cl5 O20 111.1(10)
O19 Cl5 O18 110.7(11)
O20 Cl5 O18 110.7(10)
O19 Cl5 O17 109.2(11)
O20 Cl5 O17 108.6(10)
O18 Cl5 O17 106.4(10)
O30 Cl8 O29 111.8(10)
O30 Cl8 O32 108.9(10)
O29 Cl8 O32 109.8(10)
O30 Cl8 O31 110.3(8)
O29 Cl8 O31 109.1(10)
O32 Cl8 O31 107.0(10)
O37 Cl10 O38 112.9(10)
O37 Cl10 O40 112.1(9)
O38 Cl10 O40 108.6(10)
O37 Cl10 O39 110.8(9)
O38 Cl10 O39 108.0(10)
O40 Cl10 O39 103.9(8)
O44 Cl11 O41 114.1(8)
O44 Cl11 O42 108.0(9)
O41 Cl11 O42 110.4(8)
O44 Cl11 O43 108.4(9)
O41 Cl11 O43 108.7(9)
O42 Cl11 O43 107.0(9)
O45 Cl12 O48 112.7(9)
O45 Cl12 O46 110.1(9)
O48 Cl12 O46 108.2(9)
O45 Cl12 O47 110.2(10)
O48 Cl12 O47 107.4(9)
O46 Cl12 O47 108.0(9)
O49 Cl13 O50 109.7(10)
O49 Cl13 O51 110.1(11)
O50 Cl13 O51 109.7(10)
O49 Cl13 O52 109.3(10)
O50 Cl13 O52 109.8(10)
O51 Cl13 O52 108.2(10)
O54 Cl14 O55 110.2(11)
O54 Cl14 O56 109.8(11)
O55 Cl14 O56 108.6(11)
O54 Cl14 O53 110.2(11)
O55 Cl14 O53 110.1(10)
O56 Cl14 O53 107.9(10)
O59 Cl15 O57 109.3(12)
O59 Cl15 O58 110.4(12)
O57 Cl15 O58 109.0(12)
O59 Cl15 O60 109.2(12)
O57 Cl15 O60 110.3(12)
O58 Cl15 O60 108.6(12)
O61 Cl16 O62 110.7(10)
O61 Cl16 O64 110.0(10)
O62 Cl16 O64 109.7(10)
O61 Cl16 O63 108.9(9)
O62 Cl16 O63 109.1(10)
O64 Cl16 O63 108.4(9)
O25 Cl7 O28 112.0(11)
O25 Cl7 O26 110.9(11)
O28 Cl7 O26 111.7(11)
O25 Cl7 O27 108.0(11)
O28 Cl7 O27 108.2(11)
O26 Cl7 O27 105.8(11)
O68 Cl17 O65 109.6(8)
O68 Cl17 O66 110.0(8)
O65 Cl17 O66 108.6(8)
O68 Cl17 O67 109.4(8)
O65 Cl17 O67 110.0(8)
O66 Cl17 O67 109.3(8)
O70 Cl18 O72 111.7(12)
O70 Cl18 O69 109.6(12)
O72 Cl18 O69 110.5(12)
O70 Cl18 O71 109.0(12)
O72 Cl18 O71 107.9(12)
O69 Cl18 O71 108.1(12)
O76 Cl19 O75 111.7(13)
O76 Cl19 O73 109.7(12)
O75 Cl19 O73 110.1(13)
O76 Cl19 O74 109.7(12)
O75 Cl19 O74 108.3(12)
O73 Cl19 O74 107.3(11)
O84 Cl21 O81 109.3(14)
O84 Cl21 O82 110.2(14)
O81 Cl21 O82 111.7(14)
O84 Cl21 O83 110.9(14)
O81 Cl21 O83 106.9(14)
O82 Cl21 O83 107.8(14)
O87 Cl22 O86 112.7(9)
O87 Cl22 O85 111.2(9)
O86 Cl22 O85 109.9(9)
O87 Cl22 O88 108.5(10)
O86 Cl22 O88 109.0(10)
O85 Cl22 O88 105.2(10)
O92 Cl23 O91 109.4(9)
O92 Cl23 O90 111.0(10)
O91 Cl23 O90 110.5(10)
O92 Cl23 O89 108.9(9)
O91 Cl23 O89 107.7(9)
O90 Cl23 O89 109.4(10)
O95 Cl24 O94 111.4(11)
O95 Cl24 O93 108.8(11)
O94 Cl24 O93 109.2(11)
O95 Cl24 O96 110.2(11)
O94 Cl24 O96 109.8(11)
O93 Cl24 O96 107.3(11)
O15 Cl4 O13 110.8(14)
O15 Cl4 O14 110.5(14)
O13 Cl4 O14 109.3(13)
O15 Cl4 O16 108.9(14)
O13 Cl4 O16 108.6(14)
O14 Cl4 O16 108.7(14)
O77 Cl20 O78 109.8(12)
O77 Cl20 O79 109.6(12)
O78 Cl20 O79 108.4(12)
O77 Cl20 O80 110.3(10)
O78 Cl20 O80 109.4(12)
O79 Cl20 O80 109.3(12)
Cl20 O78 O21 154(3)
O23 Cl6 O21 111.8(11)
O23 Cl6 O24 110.8(10)
O21 Cl6 O24 109.5(11)
O23 Cl6 O22 109.6(10)
O21 Cl6 O22 108.8(11)
O24 Cl6 O22 106.2(9)
Cl6 O21 O78 119(3)
O33 Cl9 O36 110.3(10)
O33 Cl9 O35 109.1(10)
O36 Cl9 O35 108.1(10)
O33 Cl9 O34 110.4(10)
O36 Cl9 O34 110.4(10)
O35 Cl9 O34 108.5(10)
O96 O53 Cl14 152(3)
O53 O96 Cl24 130(3)
C208 N87 C212 120.0
C208 N87 Cd8 123.9(5)
C212 N87 Cd8 115.5(5)
N87 C208 C209 120.0
N87 C208 H20B 120.0
C209 C208 H20B 120.0
C210 C209 C208 120.0
C210 C209 H20C 120.0
C208 C209 H20C 120.0
C211 C210 C209 120.0
C211 C210 H21A 120.0
C209 C210 H21A 120.0
C210 C211 C212 120.0
C210 C211 H21B 120.0
C212 C211 H21B 120.0
C213 C212 C211 120.4(8)
C213 C212 N87 119.6(8)
C211 C212 N87 120.0
C215 N88 N89 108.0
C215 N88 C368 129.8(8)
N89 N88 C368 120.6(8)
C213 N89 N88 108.0
C213 N89 Cd8 112.4(5)
N88 N89 Cd8 136.5(6)
C212 C213 N89 119.0(9)
C212 C213 C214 132.9(9)
N89 C213 C214 108.0
C215 C214 C213 108.0
C215 C214 H21C 126.0
C213 C214 H21C 126.0
N88 C215 C214 108.0
N88 C215 H21D 126.0
C214 C215 H21D 126.0
C1 N16 C5 120.0
C1 N16 Cd1 122.8(6)
C5 N16 Cd1 117.1(6)
C2 C1 N16 120.0
C2 C1 H1B 120.0
N16 C1 H1B 120.0
C1 C2 C3 120.0
C1 C2 H2B 120.0
C3 C2 H2B 120.0
C4 C3 C2 120.0
C4 C3 H3B 120.0
C2 C3 H3B 120.0
C5 C4 C3 120.0
C5 C4 H4A 120.0
C3 C4 H4A 120.0
C6 C5 C4 121.9(9)
C6 C5 N16 117.9(9)
C4 C5 N16 120.0
C480 N18 C8 128.5(10)
C480 N18 N19 123.5(10)
C8 N18 N19 108.0
C6 N19 N18 108.0
C6 N19 Cd1 115.3(6)
N18 N19 Cd1 136.7(6)
C5 C6 N19 119.0(10)
C5 C6 C7 132.1(10)
N19 C6 C7 108.0
C8 C7 C6 108.0
C8 C7 H7B 126.0
C6 C7 H7B 126.0
C7 C8 N18 108.0
C7 C8 H8B 126.0
N18 C8 H8B 126.0
C9 N17 C13 120.0
C9 N17 Cd1 124.0(5)
C13 N17 Cd1 116.0(5)
N17 C9 C10 120.0
N17 C9 H9B 120.0
C10 C9 H9B 120.0
C11 C10 C9 120.0
C11 C10 H10B 120.0
C9 C10 H10B 120.0
C10 C11 C12 120.0
C10 C11 H11B 120.0
C12 C11 H11B 120.0
C13 C12 C11 120.0
C13 C12 H12B 120.0
C11 C12 H12B 120.0
C14 C13 C12 122.0(9)
C14 C13 N17 118.0(9)
C12 C13 N17 120.0
C13 C14 N14 121.0(10)
C13 C14 C15 131.0(10)
N14 C14 C15 108.0
C14 C15 C16 108.0
C14 C15 H15B 126.0
C16 C15 H15B 126.0
N13 C16 C15 108.0
N13 C16 H16A 126.0
C15 C16 H16A 126.0
C428 N13 C16 132.1(13)
C428 N13 N14 119.7(13)
C16 N13 N14 108.0
C14 N14 N13 108.0
C14 N14 Cd1 111.9(7)
N13 N14 Cd1 139.7(7)
C19 N15 C23 120.0
C19 N15 Cd1 123.3(5)
C23 N15 Cd1 116.5(5)
N15 C19 C20 120.0
N15 C19 H19B 120.0
C20 C19 H19B 120.0
C19 C20 C21 120.0
C19 C20 H20D 120.0
C21 C20 H20D 120.0
C20 C21 C22 120.0
C20 C21 H21E 120.0
C22 C21 H21E 120.0
C23 C22 C21 120.0
C23 C22 H22B 120.0
C21 C22 H22B 120.0
C24 C23 C22 123.2(8)
C24 C23 N15 116.3(8)
C22 C23 N15 120.0
C438 N11 C26 129.4(12)
C438 N11 N12 122.5(12)
C26 N11 N12 108.0
C24 N12 N11 108.0
C24 N12 Cd1 111.2(5)
N11 N12 Cd1 140.3(5)
C23 C24 C25 129.1(8)
C23 C24 N12 122.9(8)
C25 C24 N12 108.0
C24 C25 C26 108.0
C24 C25 H25B 126.0
C26 C25 H25B 126.0
C25 C26 N11 108.0
C25 C26 H26B 126.0
N11 C26 H26B 126.0
C28 N28 C32 120.0
C28 N28 Cd2 121.6(5)
C32 N28 Cd2 118.4(5)
N28 C28 C29 120.0
N28 C28 H28B 120.0
C29 C28 H28B 120.0
C28 C29 C30 120.0
C28 C29 H29B 120.0
C30 C29 H29B 120.0
C31 C30 C29 120.0
C31 C30 H30B 120.0
C29 C30 H30B 120.0
C30 C31 C32 120.0
C30 C31 H31B 120.0
C32 C31 H31B 120.0
C33 C32 C31 121.3(9)
C33 C32 N28 118.6(9)
C31 C32 N28 120.0
N26 N25 C35 108.0
N26 N25 C497 122.7(10)
C35 N25 C497 127.4(10)
C33 N26 N25 108.0
C33 N26 Cd2 116.1(6)
N25 N26 Cd2 135.9(6)
C32 C33 C34 134.5(10)
C32 C33 N26 117.5(10)
C34 C33 N26 108.0
C33 C34 C35 108.0
C33 C34 H34B 126.0
C35 C34 H34B 126.0
N25 C35 C34 108.0
N25 C35 H35B 126.0
C34 C35 H35B 126.0
C37 N24 C41 120.0
C37 N24 Cd2 120.6(5)
C41 N24 Cd2 119.4(5)
C38 C37 N24 120.0
C38 C37 H37A 120.0
N24 C37 H37A 120.0
C37 C38 C39 120.0
C37 C38 H38A 120.0
C39 C38 H38A 120.0
C38 C39 C40 120.0
C38 C39 H39B 120.0
C40 C39 H39B 120.0
C41 C40 C39 120.0
C41 C40 H40B 120.0
C39 C40 H40B 120.0
C42 C41 C40 125.4(9)
C42 C41 N24 114.5(9)
C40 C41 N24 120.0
C361 N27 C44 129.3(12)
C361 N27 N29 122.6(12)
C44 N27 N29 108.0
C42 N29 N27 108.0
C42 N29 Cd2 112.4(7)
N27 N29 Cd2 139.5(7)
C41 C42 C43 130.0(10)
C41 C42 N29 122.0(10)
C43 C42 N29 108.0
C42 C43 C44 108.0
C42 C43 H43B 126.0
C44 C43 H43B 126.0
N27 C44 C43 108.0
N27 C44 H44B 126.0
C43 C44 H44B 126.0
C46 N23 C50 120.0
C46 N23 Cd2 124.0(6)
C50 N23 Cd2 115.7(6)
N23 C46 C47 120.0
N23 C46 H46B 120.0
C47 C46 H46B 120.0
C46 C47 C48 120.0
C46 C47 H47B 120.0
C48 C47 H47B 120.0
C49 C48 C47 120.0
C49 C48 H48B 120.0
C47 C48 H48B 120.0
C50 C49 C48 120.0
C50 C49 H49B 120.0
C48 C49 H49B 120.0
C51 C50 C49 122.3(8)
C51 C50 N23 117.4(8)
C49 C50 N23 120.0
C371 N21 C53 128.4(12)
C371 N21 N22 122.8(12)
C53 N21 N22 108.0
N21 N22 C51 108.0
N21 N22 Cd2 138.4(5)
C51 N22 Cd2 113.1(5)
C50 C51 C52 130.5(8)
C50 C51 N22 121.5(8)
C52 C51 N22 108.0
C51 C52 C53 108.0
C51 C52 H52B 126.0
C53 C52 H52B 126.0
N21 C53 C52 108.0
N21 C53 H53B 126.0
C52 C53 H53B 126.0
C55 N39 C59 120.0
C55 N39 Cd3 123.0(5)
C59 N39 Cd3 117.0(5)
C56 C55 N39 120.0
C56 C55 H55B 120.0
N39 C55 H55B 120.0
C57 C56 C55 120.0
C57 C56 H56B 120.0
C55 C56 H56B 120.0
C56 C57 C58 120.0
C56 C57 H57B 120.0
C58 C57 H57B 120.0
C57 C58 C59 120.0
C57 C58 H58B 120.0
C59 C58 H58B 120.0
C60 C59 C58 119.6(8)
C60 C59 N39 120.1(8)
C58 C59 N39 120.0
C470 N31 C62 127.5(11)
C470 N31 N32 123.6(11)
C62 N31 N32 108.0
C60 N32 N31 108.0
C60 N32 Cd3 117.5(6)
N31 N32 Cd3 134.5(6)
C59 C60 C61 136.7(9)
C59 C60 N32 115.3(9)
C61 C60 N32 108.0
C60 C61 C62 108.0
C60 C61 H61B 126.0
C62 C61 H61B 126.0
C61 C62 N31 108.0
C61 C62 H62B 126.0
N31 C62 H62B 126.0
C63 N34 C67 120.0
C63 N34 Cd3 121.1(5)
C67 N34 Cd3 118.9(5)
N34 C63 C64 120.0
N34 C63 H63B 120.0
C64 C63 H63B 120.0
C65 C64 C63 120.0
C65 C64 H64B 120.0
C63 C64 H64B 120.0
C64 C65 C66 120.0
C64 C65 H65B 120.0
C66 C65 H65B 120.0
C67 C66 C65 120.0
C67 C66 H66B 120.0
C65 C66 H66B 120.0
C68 C67 C66 127.3(9)
C68 C67 N34 112.6(9)
C66 C67 N34 120.0
C330 N35 N37 119.9(12)
C330 N35 C70 130.9(12)
N37 N35 C70 108.0
N35 N37 C68 108.0
N35 N37 Cd3 139.1(7)
C68 N37 Cd3 112.9(7)
C67 C68 C69 127.6(10)
C67 C68 N37 123.7(10)
C69 C68 N37 108.0
C68 C69 C70 108.0
C68 C69 H69B 126.0
C70 C69 H69B 126.0
N35 C70 C69 108.0
N35 C70 H70B 126.0
C69 C70 H70B 126.0
C73 N33 C77 120.0
C73 N33 Cd3 124.8(5)
C77 N33 Cd3 115.1(5)
C74 C73 N33 120.0
C74 C73 H73B 120.0
N33 C73 H73B 120.0
C73 C74 C75 120.0
C73 C74 H74B 120.0
C75 C74 H74B 120.0
C74 C75 C76 120.0
C74 C75 H75A 120.0
C76 C75 H75A 120.0
C77 C76 C75 120.0
C77 C76 H76B 120.0
C75 C76 H76B 120.0
C78 C77 C76 121.9(8)
C78 C77 N33 118.1(8)
C76 C77 N33 120.0
C341 N36 N38 116.6(11)
C341 N36 C80 135.3(11)
N38 N36 C80 108.0
N36 N38 C78 108.0
N36 N38 Cd3 138.3(5)
C78 N38 Cd3 113.7(5)
C77 C78 C79 130.4(8)
C77 C78 N38 121.2(8)
C79 C78 N38 108.0
C78 C79 C80 108.0
C78 C79 H79B 126.0
C80 C79 H79B 126.0
N36 C80 C79 108.0
N36 C80 H80A 126.0
C79 C80 H80A 126.0
C82 N44 C86 120.0
C82 N44 Cd4 122.9(6)
C86 N44 Cd4 116.5(6)
N44 C82 C83 120.0
N44 C82 H82A 120.0
C83 C82 H82A 120.0
C84 C83 C82 120.0
C84 C83 H83A 120.0
C82 C83 H83A 120.0
C83 C84 C85 120.0
C83 C84 H84A 120.0
C85 C84 H84A 120.0
C84 C85 C86 120.0
C84 C85 H85B 120.0
C86 C85 H85B 120.0
C87 C86 C85 121.0(9)
C87 C86 N44 118.6(9)
C85 C86 N44 120.0
C89 N45 N46 108.0
C89 N45 C358 133.6(14)
N46 N45 C358 117.8(14)
C87 N46 N45 108.0
C87 N46 Cd4 115.5(7)
N45 N46 Cd4 135.7(7)
C86 C87 C88 132.6(10)
C86 C87 N46 119.3(10)
C88 C87 N46 108.0
C87 C88 C89 108.0
C87 C88 H88A 126.0
C89 C88 H88A 126.0
C88 C89 N45 108.0
C88 C89 H89B 126.0
N45 C89 H89B 126.0
C91 N47 C95 120.0
C91 N47 Cd4 124.5(6)
C95 N47 Cd4 115.4(6)
C92 C91 N47 120.0
C92 C91 H91B 120.0
N47 C91 H91B 120.0
C91 C92 C93 120.0
C91 C92 H92B 120.0
C93 C92 H92B 120.0
C92 C93 C94 120.0
C92 C93 H93B 120.0
C94 C93 H93B 120.0
C95 C94 C93 120.0
C95 C94 H94B 120.0
C93 C94 H94B 120.0
C96 C95 C94 120.5(9)
C96 C95 N47 119.5(9)
C94 C95 N47 120.0
C98 N48 N49 108.0
C98 N48 C337 133.9(9)
N49 N48 C337 117.9(9)
C96 N49 N48 108.0
C96 N49 Cd4 112.3(6)
N48 N49 Cd4 138.8(6)
C95 C96 N49 120.1(9)
C95 C96 C97 131.6(9)
N49 C96 C97 108.0
C98 C97 C96 108.0
C98 C97 H97A 126.0
C96 C97 H97A 126.0
C97 C98 N48 108.0
C97 C98 H98A 126.0
N48 C98 H98A 126.0
C100 N43 C104 120.0
C100 N43 Cd4 122.3(8)
C104 N43 Cd4 117.3(8)
C101 C100 N43 120.0
C101 C100 H10C 120.0
N43 C100 H10C 120.0
C102 C101 C100 120.0
C102 C101 H10D 120.0
C100 C101 H10D 120.0
C103 C102 C101 120.0
C103 C102 H10E 120.0
C101 C102 H10E 120.0
C102 C103 C104 120.0
C102 C103 H10F 120.0
C104 C103 H10F 120.0
C106 C104 C103 126.0(13)
C106 C104 N43 113.8(13)
C103 C104 N43 120.0
N42 N41 C108 108.0
N42 N41 C513 121.6(12)
C108 N41 C513 130.3(12)
N41 N42 C106 108.0
N41 N42 Cd4 136.9(8)
C106 N42 Cd4 115.1(8)
C104 C106 C107 130.4(13)
C104 C106 N42 120.9(13)
C107 C106 N42 108.0
C106 C107 C108 108.0
C106 C107 H10G 126.0
C108 C107 H10G 126.0
C107 C108 N41 108.0
C107 C108 H10H 126.0
N41 C108 H10H 126.0
C109 N54 C113 120.0
C109 N54 Cd5 122.4(8)
C113 N54 Cd5 117.6(8)
C110 C109 N54 120.0
C110 C109 H10I 120.0
N54 C109 H10I 120.0
C111 C110 C109 120.0
C111 C110 H11C 120.0
C109 C110 H11C 120.0
C112 C111 C110 120.0
C112 C111 H11D 120.0
C110 C111 H11D 120.0
C111 C112 C113 120.0
C111 C112 H11E 120.0
C113 C112 H11E 120.0
C112 C113 N54 120.0
C112 C113 C114 124.8(11)
N54 C113 C114 115.2(11)
C499 N55 N56 119.8(12)
C499 N55 C116 132.2(12)
N56 N55 C116 108.0
N55 N56 C114 108.0
N55 N56 Cd5 133.4(7)
C114 N56 Cd5 118.5(7)
C113 C114 C115 132.8(11)
C113 C114 N56 118.6(11)
C115 C114 N56 108.0
C114 C115 C116 108.0
C114 C115 H11F 126.0
C116 C115 H11F 126.0
N55 C116 C115 108.0
N55 C116 H11G 126.0
C115 C116 H11G 126.0
C118 N57 C122 120.0
C118 N57 Cd5 124.7(6)
C122 N57 Cd5 115.0(6)
C119 C118 N57 120.0
C119 C118 H11H 120.0
N57 C118 H11H 120.0
C118 C119 C120 120.0
C118 C119 H11I 120.0
C120 C119 H11I 120.0
C121 C120 C119 120.0
C121 C120 H12C 120.0
C119 C120 H12C 120.0
C120 C121 C122 120.0
C120 C121 H12D 120.0
C122 C121 H12D 120.0
C123 C122 C121 124.0(10)
C123 C122 N57 115.9(10)
C121 C122 N57 120.0
C391 N51 N52 120.7(16)
C391 N51 C125 130.6(16)
N52 N51 C125 108.0
N51 N52 C123 108.0
N51 N52 Cd5 138.9(7)
C123 N52 Cd5 113.1(7)
C122 C123 C124 128.1(11)
C122 C123 N52 123.9(11)
C124 C123 N52 108.0
C123 C124 C125 108.0
C123 C124 H12E 126.0
C125 C124 H12E 126.0
C124 C125 N51 108.0
C124 C125 H12F 126.0
N51 C125 H12F 126.0
C127 N53 C131 120.0
C127 N53 Cd5 122.1(5)
C131 N53 Cd5 117.2(5)
N53 C127 C128 120.0
N53 C127 H12G 120.0
C128 C127 H12G 120.0
C129 C128 C127 120.0
C129 C128 H12H 120.0
C127 C128 H12H 120.0
C128 C129 C130 120.0
C128 C129 H12I 120.0
C130 C129 H12I 120.0
C131 C130 C129 120.0
C131 C130 H13B 120.0
C129 C130 H13B 120.0
C132 C131 C130 122.1(8)
C132 C131 N53 117.9(8)
C130 C131 N53 120.0
C421 N58 N59 123.8(10)
C421 N58 C134 128.1(10)
N59 N58 C134 108.0
N58 N59 C132 108.0
N58 N59 Cd5 137.7(5)
C132 N59 Cd5 113.2(5)
C131 C132 C133 132.7(8)
C131 C132 N59 119.1(8)
C133 C132 N59 108.0
C134 C133 C132 108.0
C134 C133 H13C 126.0
C132 C133 H13C 126.0
C133 C134 N58 108.0
C133 C134 H13D 126.0
N58 C134 H13D 126.0
C136 N68 C140 120.0
C136 N68 Cd6 119.8(9)
C140 N68 Cd6 117.8(9)
N68 C136 C137 120.0
N68 C136 H13E 120.0
C137 C136 H13E 120.0
C136 C137 C138 120.0
C136 C137 H13F 120.0
C138 C137 H13F 120.0
C137 C138 C139 120.0
C137 C138 H13G 120.0
C139 C138 H13G 120.0
C140 C139 C138 120.0
C140 C139 H13H 120.0
C138 C139 H13H 120.0
C141 C140 C139 128.3(13)
C141 C140 N68 110.9(13)
C139 C140 N68 120.0
C468 N63 C143 129.1(11)
C468 N63 N64 122.9(11)
C143 N63 N64 108.0
C141 N64 N63 108.0
C141 N64 Cd6 118.8(7)
N63 N64 Cd6 133.2(7)
C140 C141 N64 120.0(12)
C140 C141 C142 131.9(11)
N64 C141 C142 108.0
C143 C142 C141 108.0
C143 C142 H14B 126.0
C141 C142 H14B 126.0
C142 C143 N63 108.0
C142 C143 H14C 126.0
N63 C143 H14C 126.0
C145 N67 C149 120.0
C145 N67 Cd6 122.4(6)
C149 N67 Cd6 116.9(6)
N67 C145 C146 120.0
N67 C145 H14D 120.0
C146 C145 H14D 120.0
C147 C146 C145 120.0
C147 C146 H14E 120.0
C145 C146 H14E 120.0
C148 C147 C146 120.0
C148 C147 H14F 120.0
C146 C147 H14F 120.0
C149 C148 C147 120.0
C149 C148 H14G 120.0
C147 C148 H14G 120.0
C150 C149 C148 121.9(9)
C150 C149 N67 117.7(9)
C148 C149 N67 120.0
N66 N65 C152 108.0
N66 N65 C408 123.6(9)
C152 N65 C408 128.4(9)
C150 N66 N65 108.0
C150 N66 Cd6 113.6(6)
N65 N66 Cd6 136.3(6)
C149 C150 N66 118.8(9)
C149 C150 C151 133.2(9)
N66 C150 C151 108.0
C150 C151 C152 108.0
C150 C151 H15C 126.0
C152 C151 H15C 126.0
C151 C152 N65 108.0
C151 C152 H15D 126.0
N65 C152 H15D 126.0
C154 N69 C158 120.0
C154 N69 Cd6 126.1(6)
C158 N69 Cd6 113.3(6)
C155 C154 N69 120.0
C155 C154 H15E 120.0
N69 C154 H15E 120.0
C154 C155 C156 120.0
C154 C155 H15F 120.0
C156 C155 H15F 120.0
C157 C156 C155 120.0
C157 C156 H15G 120.0
C155 C156 H15G 120.0
C156 C157 C158 120.0
C156 C157 H15H 120.0
C158 C157 H15H 120.0
C159 C158 C157 121.5(10)
C159 C158 N69 118.5(10)
C157 C158 N69 120.0
C418 N61 N62 108.9(18)
C418 N61 C161 139.9(18)
N62 N61 C161 108.0
N61 N62 C159 108.0
N61 N62 Cd6 137.5(7)
C159 N62 Cd6 114.4(7)
C158 C159 C160 131.3(10)
C158 C159 N62 120.7(10)
C160 C159 N62 108.0
C161 C160 C159 108.0
C161 C160 H16B 126.0
C159 C160 H16B 126.0
C160 C161 N61 108.0
C160 C161 H16C 126.0
N61 C161 H16C 126.0
C163 N76 C167 120.0
C163 N76 Cd7 121.4(5)
C167 N76 Cd7 118.5(5)
C164 C163 N76 120.0
C164 C163 H16D 120.0
N76 C163 H16D 120.0
C165 C164 C163 120.0
C165 C164 H16E 120.0
C163 C164 H16E 120.0
C164 C165 C166 120.0
C164 C165 H16F 120.0
C166 C165 H16F 120.0
C167 C166 C165 120.0
C167 C166 H16G 120.0
C165 C166 H16G 120.0
C168 C167 C166 124.6(9)
C168 C167 N76 115.2(9)
C166 C167 N76 120.0
C516 N77 N78 121.2(11)
C516 N77 C170 129.8(11)
N78 N77 C170 108.0
N77 N78 C168 108.0
N77 N78 Cd7 136.8(6)
C168 N78 Cd7 115.2(6)
C167 C168 C169 130.8(10)
C167 C168 N78 121.2(10)
C169 C168 N78 108.0
C170 C169 C168 108.0
C170 C169 H16H 126.0
C168 C169 H16H 126.0
C169 C170 N77 108.0
C169 C170 H17B 126.0
N77 C170 H17B 126.0
C172 N79 C176 120.0
C172 N79 Cd7 123.5(5)
C176 N79 Cd7 116.5(5)
C173 C172 N79 120.0
C173 C172 H17C 120.0
N79 C172 H17C 120.0
C174 C173 C172 120.0
C174 C173 H17D 120.0
C172 C173 H17D 120.0
C173 C174 C175 120.0
C173 C174 H17E 120.0
C175 C174 H17E 120.0
C176 C175 C174 120.0
C176 C175 H17F 120.0
C174 C175 H17F 120.0
C177 C176 C175 125.0(9)
C177 C176 N79 114.9(9)
C175 C176 N79 120.0
C401 N74 C179 131.9(11)
C401 N74 N75 119.2(11)
C179 N74 N75 108.0
C177 N75 N74 108.0
C177 N75 Cd7 112.1(7)
N74 N75 Cd7 139.8(7)
C176 C177 N75 124.2(11)
C176 C177 C178 127.8(11)
N75 C177 C178 108.0
C179 C178 C177 108.0
C179 C178 H17G 126.0
C177 C178 H17G 126.0
N74 C179 C178 108.0
N74 C179 H17H 126.0
C178 C179 H17H 126.0
C181 N73 C185 120.0
C181 N73 Cd7 124.7(5)
C185 N73 Cd7 115.2(5)
C182 C181 N73 120.0
C182 C181 H18B 120.0
N73 C181 H18B 120.0
C181 C182 C183 120.0
C181 C182 H18C 120.0
C183 C182 H18C 120.0
C184 C183 C182 120.0
C184 C183 H18D 120.0
C182 C183 H18D 120.0
C185 C184 C183 120.0
C185 C184 H18E 120.0
C183 C184 H18E 120.0
C186 C185 C184 122.1(9)
C186 C185 N73 117.4(9)
C184 C185 N73 120.0
C207 N71 C188 133.4(13)
C207 N71 N72 118.2(13)
C188 N71 N72 108.0
C186 N72 N71 108.0
C186 N72 Cd7 111.5(6)
N71 N72 Cd7 139.9(6)
C185 C186 N72 123.4(9)
C185 C186 C187 128.4(9)
N72 C186 C187 108.0
C186 C187 C188 108.0
C186 C187 H18F 126.0
C188 C187 H18F 126.0
N71 C188 C187 108.0
N71 C188 H18G 126.0
C187 C188 H18G 126.0
C190 N86 C194 120.0
C190 N86 Cd8 124.8(7)
C194 N86 Cd8 115.2(7)
N86 C190 C191 120.0
N86 C190 H19C 120.0
C191 C190 H19C 120.0
C192 C191 C190 120.0
C192 C191 H19D 120.0
C190 C191 H19D 120.0
C193 C192 C191 120.0
C193 C192 H19E 120.0
C191 C192 H19E 120.0
C194 C193 C192 120.0
C194 C193 H19F 120.0
C192 C193 H19F 120.0
C195 C194 C193 125.6(10)
C195 C194 N86 113.4(10)
C193 C194 N86 120.0
C482 N84 N85 120.4(11)
C482 N84 C197 131.1(11)
N85 N84 C197 108.0
C195 N85 N84 108.0
C195 N85 Cd8 116.1(6)
N84 N85 Cd8 135.9(6)
C194 C195 N85 123.5(10)
C194 C195 C196 128.5(10)
N85 C195 C196 108.0
C197 C196 C195 108.0
C197 C196 H19G 126.0
C195 C196 H19G 126.0
C196 C197 N84 108.0
C196 C197 H19H 126.0
N84 C197 H19H 126.0
C199 N81 C203 120.0
C199 N81 Cd8 126.3(6)
C203 N81 Cd8 113.2(6)
C200 C199 N81 120.0
C200 C199 H19I 120.0
N81 C199 H19I 120.0
C199 C200 C201 120.0
C199 C200 H20E 120.0
C201 C200 H20E 120.0
C202 C201 C200 120.0
C202 C201 H20F 120.0
C200 C201 H20F 120.0
C201 C202 C203 120.0
C201 C202 H20G 120.0
C203 C202 H20G 120.0
C204 C203 C202 118.3(10)
C204 C203 N81 121.4(10)
C202 C203 N81 120.0
C206 N82 N83 108.0
C206 N82 C388 132.9(16)
N83 N82 C388 119.1(16)
N82 N83 C204 108.0
N82 N83 Cd8 136.2(8)
C204 N83 Cd8 115.8(8)
C203 C204 C205 134.7(11)
C203 C204 N83 117.2(11)
C205 C204 N83 108.0
C206 C205 C204 108.0
C206 C205 H20H 126.0
C204 C205 H20H 126.0
N82 C206 C205 108.0
N82 C206 H20I 126.0
C205 C206 H20I 126.0
C600 N92 C604 120.0
C600 N92 Cd9 114.2(14)
C604 N92 Cd9 122.9(14)
N92 C600 C601 120.0
N92 C600 C222 113(2)
C601 C600 C222 125(2)
C602 C601 C600 120.0
C602 C601 H60B 120.0
C600 C601 H60B 120.0
C601 C602 C603 120.0
C601 C602 H60C 120.0
C603 C602 H60C 120.0
C602 C603 C604 120.0
C602 C603 H60D 120.0
C604 C603 H60D 120.0
C603 C604 N92 120.0
C603 C604 H60E 120.0
N92 C604 H60E 120.0
C472 N97 C224 130.0(13)
C472 N97 N98 118.8(13)
C224 N97 N98 108.0
N97 N98 C222 108.0
N97 N98 Cd9 140.7(9)
C222 N98 Cd9 109.6(9)
C223 C222 N98 108.0
C223 C222 C600 134.5(16)
N98 C222 C600 114.2(16)
C222 C223 C224 108.0
C222 C223 H22C 126.0
C224 C223 H22C 126.0
N97 C224 C223 108.0
N97 C224 H22D 126.0
C223 C224 H22D 126.0
C225 N99 C229 120.0
C225 N99 Cd9 129.1(8)
C229 N99 Cd9 110.8(8)
N99 C225 C226 120.0
N99 C225 H22E 120.0
C226 C225 H22E 120.0
C227 C226 C225 120.0
C227 C226 H22F 120.0
C225 C226 H22F 120.0
C226 C227 C228 120.0
C226 C227 H22G 120.0
C228 C227 H22G 120.0
C229 C228 C227 120.0
C229 C228 H22A 120.0
C227 C228 H22A 120.0
C230 C229 C228 116.7(17)
C230 C229 N99 123.3(17)
C228 C229 N99 120.0
N94 N93 C232 108.0
N94 N93 H93C 126.0
C232 N93 H93C 126.0
C230 N94 N93 108.0
C230 N94 Cd9 107.0(10)
N93 N94 Cd9 145.0(10)
C229 C230 N94 129.0(19)
C229 C230 C231 122.9(19)
N94 C230 C231 108.0
C232 C231 C230 108.0
C232 C231 H23B 126.0
C230 C231 H23B 126.0
C231 C232 N93 108.0
C231 C232 H23C 126.0
N93 C232 H23C 126.0
C235 N91 C239 120.0
C235 N91 Cd9 123.3(9)
C239 N91 Cd9 116.7(9)
N91 C235 C236 120.0
N91 C235 H23D 120.0
C236 C235 H23D 120.0
C237 C236 C235 120.0
C237 C236 H23E 120.0
C235 C236 H23E 120.0
C236 C237 C238 120.0
C236 C237 H23F 120.0
C238 C237 H23F 120.0
C237 C238 C239 120.0
C237 C238 H23G 120.0
C239 C238 H23G 120.0
C240 C239 C238 117.5(12)
C240 C239 N91 122.5(12)
C238 C239 N91 120.0
N96 N95 C242 108.0
N96 N95 C398 136.9(14)
C242 N95 C398 114.8(14)
N95 N96 C240 108.0
N95 N96 Cd9 133.0(7)
C240 N96 Cd9 118.7(7)
C239 C240 C241 140.0(12)
C239 C240 N96 111.9(12)
C241 C240 N96 108.0
C240 C241 C242 108.0
C240 C241 H24B 126.0
C242 C241 H24B 126.0
N95 C242 C241 108.0
N95 C242 H24C 126.0
C241 C242 H24C 126.0
C244 N116 C248 120.0
C244 N116 Cd10 123.3(8)
C248 N116 Cd10 116.5(8)
C245 C244 N116 120.0
C245 C244 H24D 120.0
N116 C244 H24D 120.0
C244 C245 C246 120.0
C244 C245 H24E 120.0
C246 C245 H24E 120.0
C247 C246 C245 120.0
C247 C246 H24F 120.0
C245 C246 H24F 120.0
C246 C247 C248 120.0
C246 C247 H24G 120.0
C248 C247 H24G 120.0
C249 C248 C247 124.6(14)
C249 C248 N116 115.3(14)
C247 C248 N116 120.0
C251 N117 N118 108.0
C251 N117 C590 126(3)
N118 N117 C590 126(3)
C249 N118 N117 108.0
C249 N118 Cd10 110.3(10)
N117 N118 Cd10 141.1(10)
C248 C249 N118 126.4(14)
C248 C249 C250 125.5(15)
N118 C249 C250 108.0
C249 C250 C251 108.0
C249 C250 H25C 126.0
C251 C250 H25C 126.0
N117 C251 C250 108.0
N117 C251 H25D 126.0
C250 C251 H25D 126.0
C253 N110 C257 120.0
C253 N110 Cd10 120.8(7)
C257 N110 Cd10 118.6(8)
C254 C253 N110 120.0
C254 C253 H25E 120.0
N110 C253 H25E 120.0
C255 C254 C253 120.0
C255 C254 H25F 120.0
C253 C254 H25F 120.0
C254 C255 C256 120.0
C254 C255 H25G 120.0
C256 C255 H25G 120.0
C257 C256 C255 120.0
C257 C256 H25H 120.0
C255 C256 H25H 120.0
C258 C257 C256 121.0(11)
C258 C257 N110 118.8(11)
C256 C257 N110 120.0
C381 N111 C260 118.5(19)
C381 N111 N112 133.5(19)
C260 N111 N112 108.0
C258 N112 N111 108.0
C258 N112 Cd10 116.7(7)
N111 N112 Cd10 134.6(7)
C257 C258 N112 115.6(11)
C257 C258 C259 136.4(11)
N112 C258 C259 108.0
C258 C259 C260 108.0
C258 C259 H25I 126.0
C260 C259 H25I 126.0
N111 C260 C259 108.0
N111 C260 H26C 126.0
C259 C260 H26C 126.0
C262 N113 C266 120.0
C262 N113 Cd10 118.3(11)
C266 N113 Cd10 120.0(11)
C263 C262 N113 120.0
C263 C262 C900 123.8(18)
N113 C262 C900 114.8(18)
C264 C263 C262 120.0
C264 C263 H26D 120.0
C262 C263 H26D 120.0
C263 C264 C265 120.0
C263 C264 H26E 120.0
C265 C264 H26E 120.0
C264 C265 C266 120.0
C264 C265 H26F 120.0
C266 C265 H26F 120.0
C265 C266 N113 120.0
C265 C266 H26G 120.0
N113 C266 H26G 120.0
C902 N114 N115 108.0
C902 N114 C514 131.1(14)
N115 N114 C514 120.8(14)
C900 N115 N114 108.0
C900 N115 Cd10 117.3(10)
N114 N115 Cd10 134.7(10)
C262 C900 N115 114.1(17)
C262 C900 C901 136.0(16)
N115 C900 C901 108.0
C902 C901 C900 108.0
C902 C901 H90B 126.0
C900 C901 H90B 126.0
N114 C902 C901 108.0
N114 C902 H90C 126.0
C901 C902 H90C 126.0
C271 N6 C275 120.0
C271 N6 Cd11 126.5(10)
C275 N6 Cd11 112.2(10)
C272 C271 N6 120.0
C272 C271 H27A 120.0
N6 C271 H27A 120.0
C271 C272 C273 120.0
C271 C272 H27B 120.0
C273 C272 H27B 120.0
C272 C273 C274 120.0
C272 C273 H27C 120.0
C274 C273 H27C 120.0
C275 C274 C273 120.0
C275 C274 H27D 120.0
C273 C274 H27D 120.0
C276 C275 C274 121.4(16)
C276 C275 N6 117.2(16)
C274 C275 N6 120.0
C501 N4 C278 135.2(11)
C501 N4 N5 116.4(11)
C278 N4 N5 108.0
C276 N5 N4 108.0
C276 N5 Cd11 112.4(8)
N4 N5 Cd11 138.6(8)
C275 C276 C277 129.4(14)
C275 C276 N5 120.0(14)
C277 C276 N5 108.0
C276 C277 C278 108.0
C276 C277 H27E 126.0
C278 C277 H27E 126.0
C277 C278 N4 108.0
C277 C278 H27F 126.0
N4 C278 H27F 126.0
C280 N7 C284 120.0
C280 N7 Cd11 112.9(8)
C284 N7 Cd11 127.1(8)
C281 C280 N7 120.0
C281 C280 H28C 120.0
N7 C280 H28C 120.0
C282 C281 C280 120.0
C282 C281 H28D 120.0
C280 C281 H28D 120.0
C281 C282 C283 120.0
C281 C282 H28E 120.0
C283 C282 H28E 120.0
C282 C283 C284 120.0
C282 C283 H28F 120.0
C284 C283 H28F 120.0
C283 C284 N7 120.0
C283 C284 C285 137.4(11)
N7 C284 C285 102.4(11)
C288 N8 C287 127(3)
C288 N8 N9 124(3)
C287 N8 N9 108.0
N8 N9 C285 108.0
N8 N9 Cd11 139.5(9)
C285 N9 Cd11 112.5(9)
C286 C285 N9 108.0
C286 C285 C284 124.7(12)
N9 C285 C284 126.8(12)
C287 C286 C285 108.0
C287 C286 H28G 126.0
C285 C286 H28G 126.0
N8 C287 C286 108.0
N8 C287 H28H 126.0
C286 C287 H28H 126.0
C904 N10 C908 120.0
C904 N10 Cd11 126.6(8)
C908 N10 Cd11 113.4(8)
N10 C904 C905 120.0
N10 C904 H90D 120.0
C905 C904 H90D 120.0
C906 C905 C904 120.0
C906 C905 H90E 120.0
C904 C905 H90E 120.0
C905 C906 C907 120.0
C905 C906 H90F 120.0
C907 C906 H90F 120.0
C908 C907 C906 120.0
C908 C907 H90G 120.0
C906 C907 H90G 120.0
C907 C908 N10 120.0
C907 C908 C294 114.4(12)
N10 C908 C294 125.6(12)
C351 N2 N3 130.0(13)
C351 N2 C296 122.0(13)
N3 N2 C296 108.0
N2 N3 C294 108.0
N2 N3 Cd11 134.5(7)
C294 N3 Cd11 116.9(7)
C295 C294 N3 108.0
C295 C294 C908 140.8(11)
N3 C294 C908 111.2(11)
C294 C295 C296 108.0
C294 C295 H29C 126.0
C296 C295 H29C 126.0
N2 C296 C295 108.0
N2 C296 H29D 126.0
C295 C296 H29D 126.0
C306 N127 C310 120.0
C306 N127 Cd12 124.4(11)
C310 N127 Cd12 115.5(11)
N127 C306 C307 120.0
N127 C306 H30C 120.0
C307 C306 H30C 120.0
C308 C307 C306 120.0
C308 C307 H30D 120.0
C306 C307 H30D 120.0
C307 C308 C309 120.0
C307 C308 H30E 120.0
C309 C308 H30E 120.0
C310 C309 C308 120.0
C310 C309 H30F 120.0
C308 C309 H30F 120.0
C309 C310 N127 120.0
C309 C310 C311 117.1(17)
N127 C310 C311 122.8(17)
C312 N122 N123 108.0
C312 N122 C484 135.4(13)
N123 N122 C484 116.6(13)
C311 N123 N122 108.0
C311 N123 Cd12 114.7(9)
N122 N123 Cd12 135.6(9)
C313 C311 N123 108.0
C313 C311 C310 139.6(15)
N123 C311 C310 112.3(15)
C311 C313 C312 108.0
C311 C313 H31C 126.0
C312 C313 H31C 126.0
N122 C312 C313 108.0
N122 C312 H31D 126.0
C313 C312 H31D 126.0
C315 N130 C319 120.0
C315 N130 Cd12 126.5(7)
C319 N130 Cd12 113.3(7)
N130 C315 C316 120.0
N130 C315 H31E 120.0
C316 C315 H31E 120.0
C317 C316 C315 120.0
C317 C316 H31F 120.0
C315 C316 H31F 120.0
C316 C317 C318 120.0
C316 C317 H31G 120.0
C318 C317 H31G 120.0
C317 C318 C319 120.0
C317 C318 H31H 120.0
C319 C318 H31H 120.0
C320 C319 C318 123.9(13)
C320 C319 N130 116.0(13)
C318 C319 N130 120.0
N129 N128 C322 108.0
N129 N128 C804 112(3)
C322 N128 C804 140(3)
N128 N129 C320 108.0
N128 N129 Cd12 143.2(9)
C320 N129 Cd12 108.4(9)
C319 C320 N129 130.4(15)
C319 C320 C321 121.3(15)
N129 C320 C321 108.0
C322 C321 C320 108.0
C322 C321 H32B 126.0
C320 C321 H32B 126.0
C321 C322 N128 108.0
C321 C322 H32C 126.0
N128 C322 H32C 126.0
C324 N121 C328 120.0
C324 N121 Cd12 124.9(8)
C328 N121 Cd12 114.9(8)
C325 C324 N121 120.0
C325 C324 H32D 120.0
N121 C324 H32D 120.0
C326 C325 C324 120.0
C326 C325 H32E 120.0
C324 C325 H32E 120.0
C325 C326 C327 120.0
C325 C326 H32F 120.0
C327 C326 H32F 120.0
C328 C327 C326 120.0
C328 C327 H32G 120.0
C326 C327 H32G 120.0
C331 C328 C327 118.5(12)
C331 C328 N121 121.5(12)
C327 C328 N121 120.0
N35 C330 C903 122.5(15)
N35 C330 H33B 118.7
C903 C330 H33B 118.7
C411 N125 N126 138.9(17)
C411 N125 C333 112.9(17)
N126 N125 C333 108.0
N125 N126 C331 108.0
N125 N126 Cd12 135.1(6)
C331 N126 Cd12 115.8(6)
C328 C331 C332 135.8(11)
C328 C331 N126 116.2(11)
C332 C331 N126 108.0
C331 C332 C333 108.0
C331 C332 H33C 126.0
C333 C332 H33C 126.0
N125 C333 C332 108.0
N125 C333 H33D 126.0
C332 C333 H33D 126.0
C334 C338 C701 120.0
C334 C338 H33E 120.0
C701 C338 H33E 120.0
C337 C334 C335 126.9(9)
C337 C334 C338 113.1(9)
C335 C334 C338 120.0
C334 C335 C336 120.0
C334 C335 H33F 120.0
C336 C335 H33F 120.0
C903 C336 C335 120.0
C903 C336 H33G 120.0
C335 C336 H33G 120.0
C701 C903 C336 120.0
C701 C903 C330 119.3(9)
C336 C903 C330 120.7(9)
C903 C701 C338 120.0
C903 C701 H70C 120.0
C338 C701 H70C 120.0
C371 C372 C373 119.0(13)
C371 C372 C377 121.0(13)
C373 C372 C377 120.0
C374 C373 C372 120.0
C374 C373 H37B 120.0
C372 C373 H37B 120.0
C373 C374 C375 120.0
C373 C374 H37C 120.0
C375 C374 H37C 120.0
C374 C375 C376 120.0
C374 C375 C590 115(2)
C376 C375 C590 124.2(18)
C375 C376 C377 120.0
C375 C376 H37D 120.0
C377 C376 H37D 120.0
C376 C377 C372 120.0
C376 C377 H37E 120.0
C372 C377 H37E 120.0
C393 C392 C397 120.0
C393 C392 C391 120.3(13)
C397 C392 C391 119.5(13)
C394 C393 C392 120.0
C394 C393 H39C 120.0
C392 C393 H39C 120.0
C393 C394 C395 120.0
C393 C394 H39D 120.0
C395 C394 H39D 120.0
C398 C395 C396 119.5(15)
C398 C395 C394 120.1(15)
C396 C395 C394 120.0
C395 C396 C397 120.0
C395 C396 H39E 120.0
C397 C396 H39E 120.0
C396 C397 C392 120.0
C396 C397 H39F 120.0
C392 C397 H39F 120.0
C491 C490 C495 120.0
C491 C490 C501 118.9(9)
C495 C490 C501 120.1(9)
C492 C491 C490 120.0
C492 C491 C496 117.4(9)
C490 C491 C496 122.6(9)
C491 C492 C493 120.0
C491 C492 C497 124.7(9)
C493 C492 C497 115.2(9)
C492 C493 C494 120.0
C492 C493 C498 122.5(11)
C494 C493 C498 117.5(11)
C493 C494 C495 120.0
C493 C494 C499 121.6(10)
C495 C494 C499 118.4(10)
C494 C495 C490 120.0
C494 C495 C500 117.3(10)
C490 C495 C500 122.7(10)
C443 C442 C447 120.0
C443 C442 H44C 120.0
C447 C442 H44C 120.0
C442 C443 C444 120.0
C442 C443 H44D 120.0
C444 C443 H44D 120.0
C207 C444 C443 126.9(13)
C207 C444 C445 113.1(13)
C443 C444 C445 120.0
C446 C445 C444 120.0
C446 C445 H44E 120.0
C444 C445 H44E 120.0
C445 C446 C447 120.0
C445 C446 H44F 120.0
C447 C446 H44F 120.0
C446 C447 C442 120.0
C446 C447 C804 128.0(13)
C442 C447 C804 111.6(15)
C401 C402 C403 117.0(10)
C401 C402 C407 123.0(10)
C403 C402 C407 120.0
C402 C403 C404 120.0
C402 C403 H40C 120.0
C404 C403 H40C 120.0
C405 C404 C403 120.0
C405 C404 H40D 120.0
C403 C404 H40D 120.0
C406 C405 C404 120.0
C406 C405 C408 116.7(9)
C404 C405 C408 123.3(9)
C407 C406 C405 120.0
C407 C406 H40E 120.0
C405 C406 H40E 120.0
C406 C407 C402 120.0
C406 C407 H40F 120.0
C402 C407 H40F 120.0
C413 C412 C417 120.0
C413 C412 C411 116.1(15)
C417 C412 C411 123.8(15)
C412 C413 C414 120.0
C412 C413 H41B 120.0
C414 C413 H41B 120.0
C415 C414 C413 120.0
C415 C414 H41C 120.0
C413 C414 H41C 120.0
C414 C415 C416 120.0
C414 C415 C418 124.2(14)
C416 C415 C418 115.5(14)
C415 C416 C417 120.0
C415 C416 H41D 120.0
C417 C416 H41D 120.0
C416 C417 C412 120.0
C416 C417 H41E 120.0
C412 C417 H41E 120.0
C474 C473 C478 120.0
C474 C473 C479 120.9(13)
C478 C473 C479 119.1(13)
C473 C474 C475 120.0
C473 C474 C480 125.2(9)
C475 C474 C480 114.7(9)
C476 C475 C474 120.0
C476 C475 C481 118.0(13)
C474 C475 C481 121.8(13)
C477 C476 C475 120.0
C477 C476 C482 117.0(10)
C475 C476 C482 123.0(10)
C476 C477 C478 120.0
C476 C477 C483 124.7(10)
C478 C477 C483 115.3(10)
C477 C478 C473 120.0
C477 C478 C484 126.6(11)
C473 C478 C484 111.8(11)
C423 C422 C427 120.0
C423 C422 C421 116.7(9)
C427 C422 C421 122.7(9)
C424 C423 C422 120.0
C424 C423 H42B 120.0
C422 C423 H42B 120.0
C423 C424 C425 120.0
C423 C424 H42C 120.0
C425 C424 H42C 120.0
C424 C425 C426 120.0
C424 C425 C428 117.0(9)
C426 C425 C428 122.7(9)
C425 C426 C427 120.0
C425 C426 H42D 120.0
C427 C426 H42D 120.0
C426 C427 C422 120.0
C426 C427 H42E 120.0
C422 C427 H42E 120.0
C505 C504 C509 120.0
C505 C504 C516 114.1(9)
C509 C504 C516 125.9(9)
C506 C505 C504 120.0
C506 C505 C512 116.7(11)
C504 C505 C512 123.2(11)
C513 C506 C507 112.0(12)
C513 C506 C505 127.8(12)
C507 C506 C505 120.0
C506 C507 C508 120.0
C506 C507 C517 120.2(13)
C508 C507 C517 119.8(13)
C509 C508 C507 120.0
C509 C508 C514 116.4(10)
C507 C508 C514 122.0(10)
C508 C509 C504 120.0
C508 C509 C515 123.8(10)
C504 C509 C515 116.2(10)
C383 C382 C387 120.0
C383 C382 C381 121.4(17)
C387 C382 C381 118.4(17)
C382 C383 C384 120.0
C382 C383 H38B 120.0
C384 C383 H38B 120.0
C385 C384 C383 120.0
C385 C384 H38C 120.0
C383 C384 H38C 120.0
C388 C385 C386 123.2(16)
C388 C385 C384 116.2(16)
C386 C385 C384 120.0
C385 C386 C387 120.0
C385 C386 H38D 120.0
C387 C386 H38D 120.0
C386 C387 C382 120.0
C386 C387 H38E 120.0
C382 C387 H38E 120.0
C353 C352 C357 120.0
C353 C352 C351 119.8(12)
C357 C352 C351 120.2(12)
C352 C353 C354 120.0
C352 C353 H35C 120.0
C354 C353 H35C 120.0
C355 C354 C353 120.0
C355 C354 H35D 120.0
C353 C354 H35D 120.0
C354 C355 C356 120.0
C354 C355 C358 119.8(12)
C356 C355 C358 120.1(12)
C357 C356 C355 120.0
C357 C356 H35E 120.0
C355 C356 H35E 120.0
C356 C357 C352 120.0
C356 C357 H35F 120.0
C352 C357 H35F 120.0
C334 C337 N48 114.5(12)
C334 C337 H33H 108.6
N48 C337 H33H 108.6
C334 C337 H33I 108.6
N48 C337 H33I 108.6
H33H C337 H33I 107.6
N36 C341 C342 115.1(16)
N36 C341 H34C 108.5
C342 C341 H34C 108.5
N36 C341 H34D 108.5
C342 C341 H34D 108.5
H34C C341 H34D 107.5
C343 C342 C347 120.0
C343 C342 C341 118.6(12)
C347 C342 C341 121.4(12)
C344 C343 C342 120.0
C344 C343 H34E 120.0
C342 C343 H34E 120.0
C343 C344 C345 120.0
C343 C344 H34F 120.0
C345 C344 H34F 120.0
C346 C345 C344 120.0
C346 C345 C288 116(3)
C344 C345 C288 124(3)
C347 C346 C345 120.0
C347 C346 H34G 120.0
C345 C346 H34G 120.0
C346 C347 C342 120.0
C346 C347 H34H 120.0
C342 C347 H34H 120.0
C461 C460 C465 120.0
C461 C460 C468 115.5(11)
C465 C460 C468 124.5(11)
C462 C461 C460 120.0
C462 C461 C467 120.7(10)
C460 C461 C467 119.1(10)
C461 C462 C463 120.0
C461 C462 C472 124.1(10)
C463 C462 C472 115.6(10)
C464 C463 C462 120.0
C464 C463 C471 117.4(11)
C462 C463 C471 122.5(11)
C465 C464 C463 120.0
C465 C464 C470 114.4(10)
C463 C464 C470 125.5(10)
C464 C465 C460 120.0
C464 C465 C469 124.6(12)
C460 C465 C469 115.3(13)
C363 C362 C367 120.0
C363 C362 C361 122.6(10)
C367 C362 C361 117.3(10)
C364 C363 C362 120.0
C364 C363 H36B 120.0
C362 C363 H36B 120.0
C363 C364 C365 120.0
C363 C364 H36C 120.0
C365 C364 H36C 120.0
C366 C365 C364 120.0
C366 C365 C368 113.9(8)
C364 C365 C368 126.1(8)
C365 C366 C367 120.0
C365 C366 H36D 120.0
C367 C366 H36D 120.0
C366 C367 C362 120.0
C366 C367 H36E 120.0
C362 C367 H36E 120.0
N2 C351 C352 120.6(18)
N2 C351 H35G 119.7
C352 C351 H35G 119.7
C355 C358 N45 115.1(18)
C355 C358 H35H 108.5
N45 C358 H35H 108.5
C355 C358 H35I 108.5
N45 C358 H35I 108.5
H35H C358 H35I 107.5
N27 C361 C362 114.3(14)
N27 C361 H36F 108.7
C362 C361 H36F 108.7
N27 C361 H36G 108.7
C362 C361 H36G 108.7
H36F C361 H36G 107.6
N88 C368 C365 108.1(11)
N88 C368 H36H 110.1
C365 C368 H36H 110.1
N88 C368 H36I 110.1
C365 C368 H36I 110.1
H36H C368 H36I 108.4
N21 C371 C372 125.8(18)
N21 C371 H37F 105.9
C372 C371 H37F 105.9
N21 C371 H37G 105.9
C372 C371 H37G 105.9
H37F C371 H37G 106.2
N111 C381 C382 118(3)
N111 C381 H38F 120.8
C382 C381 H38F 120.8
C385 C388 N82 116(2)
C385 C388 H38G 108.2
N82 C388 H38G 108.2
C385 C388 H38H 108.2
N82 C388 H38H 108.2
H38G C388 H38H 107.3
N51 C391 C392 109.8(19)
N51 C391 H39G 109.7
C392 C391 H39G 109.7
N51 C391 H39H 109.7
C392 C391 H39H 109.7
H39G C391 H39H 108.2
C395 C398 N95 115(2)
C395 C398 H39A 108.6
N95 C398 H39A 108.6
C395 C398 H39I 108.6
N95 C398 H39I 108.6
H39A C398 H39I 107.5
C402 C401 N74 129.0(15)
C402 C401 H40A 105.0
N74 C401 H40A 105.0
C402 C401 H40G 105.0
N74 C401 H40G 105.0
H40A C401 H40G 105.9
C405 C408 N65 120.5(12)
C405 C408 H40H 107.2
N65 C408 H40H 107.2
C405 C408 H40I 107.2
N65 C408 H40I 107.2
H40H C408 H40I 106.8
N125 C411 C412 119(2)
N125 C411 H41A 107.7
C412 C411 H41A 107.7
N125 C411 H41F 107.7
C412 C411 H41F 107.7
H41A C411 H41F 107.1
N61 C418 C415 103(2)
N61 C418 H41G 111.2
C415 C418 H41G 111.2
N61 C418 H41H 111.2
C415 C418 H41H 111.2
H41G C418 H41H 109.1
N58 C421 C422 115.9(13)
N58 C421 H42F 108.3
C422 C421 H42F 108.3
N58 C421 H42G 108.3
C422 C421 H42G 108.3
H42F C421 H42G 107.4
N13 C428 C425 116.5(14)
N13 C428 H42H 108.2
C425 C428 H42H 108.2
N13 C428 H42I 108.2
C425 C428 H42I 108.2
H42H C428 H42I 107.3
C433 C432 C437 120.0
C433 C432 C438 119.7(12)
C437 C432 C438 120.2(12)
C432 C433 C434 120.0
C432 C433 H43C 120.0
C434 C433 H43C 120.0
C433 C434 C435 120.0
C433 C434 H43D 120.0
C435 C434 H43D 120.0
C436 C435 C434 120.0
C436 C435 H43E 120.0
C434 C435 H43E 120.0
C435 C436 C437 120.0
C435 C436 H43F 120.0
C437 C436 H43F 120.0
C436 C437 C432 120.0
C436 C437 H43G 120.0
C432 C437 H43G 120.0
C461 C467 H46C 109.5
C461 C467 H46D 109.5
H46C C467 H46D 109.5
C461 C467 H46E 109.5
H46C C467 H46E 109.5
H46D C467 H46E 109.5
N63 C468 C460 114.5(14)
N63 C468 H46A 108.6
C460 C468 H46A 108.6
N63 C468 H46F 108.6
C460 C468 H46F 108.6
H46A C468 H46F 107.6
C465 C469 H46G 109.5
C465 C469 H46H 109.5
H46G C469 H46H 109.5
C465 C469 H46I 109.5
H46G C469 H46I 109.5
H46H C469 H46I 109.5
N31 C470 C464 113.6(14)
N31 C470 H47C 108.9
C464 C470 H47C 108.9
N31 C470 H47D 108.9
C464 C470 H47D 108.9
H47C C470 H47D 107.7
C463 C471 H47E 109.5
C463 C471 H47F 109.5
H47E C471 H47F 109.5
C463 C471 H47G 109.5
H47E C471 H47G 109.5
H47F C471 H47G 109.5
N97 C472 C462 113.9(15)
N97 C472 H47H 108.8
C462 C472 H47H 108.8
N97 C472 H47I 108.8
C462 C472 H47I 108.8
H47H C472 H47I 107.7
C473 C479 H47J 109.5
C473 C479 H47K 109.5
H47J C479 H47K 109.5
C473 C479 H47L 109.5
H47J C479 H47L 109.5
H47K C479 H47L 109.5
N18 C480 C474 111.4(12)
N18 C480 H48C 109.3
C474 C480 H48C 109.3
N18 C480 H48D 109.3
C474 C480 H48D 109.3
H48C C480 H48D 108.0
C475 C481 H48E 109.5
C475 C481 H48F 109.5
H48E C481 H48F 109.5
C475 C481 H48G 109.5
H48E C481 H48G 109.5
H48F C481 H48G 109.5
N84 C482 C476 112.4(14)
N84 C482 H48H 109.1
C476 C482 H48H 109.1
N84 C482 H48I 109.1
C476 C482 H48I 109.1
H48H C482 H48I 107.9
C477 C483 H48J 109.5
C477 C483 H48K 109.5
H48J C483 H48K 109.5
C477 C483 H48L 109.5
H48J C483 H48L 109.5
H48K C483 H48L 109.5
N122 C484 C478 102.5(14)
N122 C484 H48M 111.3
C478 C484 H48M 111.3
N122 C484 H48N 111.3
C478 C484 H48N 111.3
H48M C484 H48N 109.2
C491 C496 H49C 109.5
C491 C496 H49D 109.5
H49C C496 H49D 109.5
C491 C496 H49E 109.5
H49C C496 H49E 109.5
H49D C496 H49E 109.5
N25 C497 C492 116.0(13)
N25 C497 H49F 108.3
C492 C497 H49F 108.3
N25 C497 H49G 108.3
C492 C497 H49G 108.3
H49F C497 H49G 107.4
C493 C498 H49H 109.5
C493 C498 H49I 109.5
H49H C498 H49I 109.5
C493 C498 H49J 109.5
H49H C498 H49J 109.5
H49I C498 H49J 109.5
N55 C499 C494 111.6(15)
N55 C499 H49K 109.3
C494 C499 H49K 109.3
N55 C499 H49L 109.3
C494 C499 H49L 109.3
H49K C499 H49L 108.0
C495 C500 H50B 109.5
C495 C500 H50C 109.5
H50B C500 H50C 109.5
C495 C500 H50D 109.5
H50B C500 H50D 109.5
H50C C500 H50D 109.5
N4 C501 C490 105.8(12)
N4 C501 H50E 110.6
C490 C501 H50E 110.6
N4 C501 H50F 110.6
C490 C501 H50F 110.6
H50E C501 H50F 108.7
C505 C512 H51B 109.5
C505 C512 H51C 109.5
H51B C512 H51C 109.5
C505 C512 H51D 109.5
H51B C512 H51D 109.5
H51C C512 H51D 109.5
C506 C513 N41 111.3(16)
C506 C513 H51E 109.4
N41 C513 H51E 109.4
C506 C513 H51F 109.4
N41 C513 H51F 109.4
H51E C513 H51F 108.0
C509 C515 H51G 109.5
C509 C515 H51H 109.5
H51G C515 H51H 109.5
C509 C515 H51I 109.5
H51G C515 H51I 109.5
H51H C515 H51I 109.5
N77 C516 C504 114.3(14)
N77 C516 H51J 108.7
C504 C516 H51J 108.7
N77 C516 H51K 108.7
C504 C516 H51K 108.7
H51J C516 H51K 107.6
C507 C517 H51L 109.5
C507 C517 H51M 109.5
H51L C517 H51M 109.5
C507 C517 H51N 109.5
H51L C517 H51N 109.5
H51M C517 H51N 109.5
N8 C288 C345 122(4)
N8 C288 H28I 119.0
C345 C288 H28I 119.0
N114 C514 C508 104.8(14)
N114 C514 H51O 110.8
C508 C514 H51O 110.8
N114 C514 H51P 110.8
C508 C514 H51P 110.8
H51O C514 H51P 108.9
N117 C590 C375 112(3)
N117 C590 H59B 109.2
C375 C590 H59B 109.2
N117 C590 H59C 109.2
C375 C590 H59C 109.2
H59B C590 H59C 107.9
N102 C802 H80B 109.5
N102 C802 H80C 109.5
H80B C802 H80C 109.5
N102 C802 H80D 109.5
H80B C802 H80D 109.5
H80C C802 H80D 109.5
N11 C438 C432 118.8(17)
N11 C438 H43A 107.6
C432 C438 H43A 107.6
N11 C438 H43H 107.6
C432 C438 H43H 107.6
H43A C438 H43H 107.0
O101 N102 O102 120(2)
O101 N102 C802 127.8(19)
O102 N102 C802 111.6(17)
N71 C207 C444 126(2)
N71 C207 H20A 105.7
C444 C207 H20A 105.7
N71 C207 H20J 105.7
C444 C207 H20J 105.7
H20A C207 H20J 106.1
C447 C804 N128 117.2(16)
C447 C804 H80E 108.0
N128 C804 H80E 108.0
C447 C804 H80F 108.0
N128 C804 H80F 108.0
H80E C804 H80F 107.2

loop_
_geom_bond_atom_site_label_1
_geom_bond_atom_site_label_2
_geom_bond_distance
Cd1 N17 2.301(8)
Cd1 N15 2.313(8)
Cd1 N12 2.339(8)
Cd1 N19 2.343(8)
Cd1 N14 2.345(10)
Cd1 N16 2.345(8)
Cd2 N24 2.264(8)
Cd2 N28 2.307(8)
Cd2 N22 2.314(7)
Cd2 N29 2.321(9)
Cd2 N23 2.335(9)
Cd2 N26 2.356(8)
Cd3 N37 2.274(10)
Cd3 N34 2.299(8)
Cd3 N38 2.316(7)
Cd3 N39 2.326(7)
Cd3 N32 2.349(8)
Cd3 N33 2.356(8)
Cd4 N42 2.262(11)
Cd4 N46 2.298(10)
Cd4 N47 2.307(8)
Cd4 N44 2.321(9)
Cd4 N43 2.332(12)
Cd4 N49 2.343(8)
Cd5 N52 2.230(10)
Cd5 N53 2.300(7)
Cd5 N56 2.302(10)
Cd5 N57 2.316(8)
Cd5 N59 2.357(8)
Cd5 N54 2.420(11)
Cd6 N62 2.264(10)
Cd6 N64 2.306(9)
Cd6 N67 2.303(9)
Cd6 N66 2.337(8)
Cd6 N69 2.355(9)
Cd6 N68 2.441(13)
Cd7 N75 2.273(9)
Cd7 N79 2.309(8)
Cd7 N78 2.340(8)
Cd7 N72 2.344(8)
Cd7 N73 2.348(8)
Cd7 N76 2.364(8)
Cd8 N85 2.227(9)
Cd8 N87 2.292(8)
Cd8 N83 2.303(11)
Cd8 N89 2.349(7)
Cd8 N81 2.348(9)
Cd8 N86 2.423(10)
Cd9 N92 2.141(18)
Cd9 N98 2.242(11)
Cd9 N91 2.290(12)
Cd9 N99 2.333(11)
Cd9 N94 2.351(14)
Cd9 N96 2.349(10)
Cd10 N116 2.270(12)
Cd10 N118 2.272(14)
Cd10 N110 2.295(11)
Cd10 N113 2.301(15)
Cd10 N112 2.359(9)
Cd10 N115 2.355(13)
Cd11 N10 2.278(11)
Cd11 N9 2.298(13)
Cd11 N7 2.305(12)
Cd11 N5 2.313(11)
Cd11 N6 2.343(14)
Cd11 N3 2.357(9)
Cd12 N127 2.234(15)
Cd12 N121 2.296(12)
Cd12 N126 2.309(9)
Cd12 N129 2.334(13)
Cd12 N123 2.388(12)
Cd12 N130 2.403(11)
Cl1 O4 1.313(11)
Cl1 O2 1.361(13)
Cl1 O1 1.381(10)
Cl1 O3 1.380(12)
Cl2 O7 1.380(13)
Cl2 O5 1.395(13)
Cl2 O8 1.432(13)
Cl2 O6 1.432(11)
Cl3 O9 1.401(13)
Cl3 O11 1.425(10)
Cl3 O12 1.440(14)
Cl3 O10 1.488(14)
Cl5 O19 1.45(2)
Cl5 O20 1.45(2)
Cl5 O18 1.47(2)
Cl5 O17 1.48(2)
Cl8 O30 1.400(16)
Cl8 O29 1.403(19)
Cl8 O32 1.426(19)
Cl8 O31 1.428(14)
Cl10 O37 1.338(15)
Cl10 O38 1.365(16)
Cl10 O40 1.390(12)
Cl10 O39 1.398(14)
Cl11 O44 1.363(14)
Cl11 O41 1.377(11)
Cl11 O42 1.395(14)
Cl11 O43 1.405(15)
Cl12 O45 1.606(19)
Cl12 O48 1.640(15)
Cl12 O46 1.647(19)
Cl12 O47 1.648(19)
Cl13 O49 1.56(2)
Cl13 O50 1.57(2)
Cl13 O51 1.57(2)
Cl13 O52 1.57(2)
Cl14 O54 1.48(3)
Cl14 O55 1.49(2)
Cl14 O56 1.51(3)
Cl14 O53 1.50(3)
Cl15 O59 1.36(2)
Cl15 O57 1.37(2)
Cl15 O58 1.37(2)
Cl15 O60 1.38(2)
Cl16 O61 1.60(2)
Cl16 O62 1.61(2)
Cl16 O64 1.61(2)
Cl16 O63 1.635(16)
Cl7 O25 1.378(19)
Cl7 O28 1.380(19)
Cl7 O26 1.403(19)
Cl7 O27 1.43(2)
Cl17 O68 1.98(4)
Cl17 O65 1.98(4)
Cl17 O66 1.98(4)
Cl17 O67 1.98(4)
Cl18 O70 1.28(2)
Cl18 O72 1.30(2)
Cl18 O69 1.29(2)
Cl18 O71 1.30(3)
Cl19 O76 1.29(2)
Cl19 O75 1.30(2)
Cl19 O73 1.31(2)
Cl19 O74 1.33(2)
Cl21 O84 1.18(2)
Cl21 O81 1.20(2)
Cl21 O82 1.21(2)
Cl21 O83 1.21(2)
Cl22 O87 1.422(16)
Cl22 O86 1.421(17)
Cl22 O85 1.461(16)
Cl22 O88 1.487(19)
Cl23 O92 1.52(2)
Cl23 O91 1.537(17)
Cl23 O90 1.52(2)
Cl23 O89 1.54(2)
Cl24 O95 1.42(2)
Cl24 O94 1.43(2)
Cl24 O93 1.45(3)
Cl24 O96 1.44(3)
Cl4 O15 1.23(2)
Cl4 O13 1.23(2)
Cl4 O14 1.24(2)
Cl4 O16 1.25(2)
Cl20 O77 1.354(19)
Cl20 O78 1.36(2)
Cl20 O79 1.37(2)
Cl20 O80 1.371(19)
O78 O21 1.69(5)
Cl6 O23 1.54(3)
Cl6 O21 1.55(3)
Cl6 O24 1.58(3)
Cl6 O22 1.59(2)
Cl9 O33 1.67(4)
Cl9 O36 1.68(4)
Cl9 O35 1.70(4)
Cl9 O34 1.67(4)
O53 O96 1.72(5)
O101 N102 1.20(2)
O102 N102 1.33(2)
N87 C208 1.3900
N87 C212 1.3900
C208 C209 1.3900
C208 H20B 0.9300
C209 C210 1.3900
C209 H20C 0.9300
C210 C211 1.3900
C210 H21A 0.9300
C211 C212 1.3900
C211 H21B 0.9300
C212 C213 1.330(10)
N88 C215 1.4200
N88 N89 1.4200
N88 C368 1.475(15)
N89 C213 1.4200
C213 C214 1.4200
C214 C215 1.4200
C214 H21C 0.9300
C215 H21D 0.9300
N16 C1 1.3900
N16 C5 1.3900
C1 C2 1.3900
C1 H1B 0.9300
C2 C3 1.3900
C2 H2B 0.9300
C3 C4 1.3900
C3 H3B 0.9300
C4 C5 1.3900
C4 H4A 0.9300
C5 C6 1.359(13)
N18 C480 1.371(17)
N18 C8 1.4200
N18 N19 1.4200
N19 C6 1.4200
C6 C7 1.4200
C7 C8 1.4200
C7 H7B 0.9300
C8 H8B 0.9300
N17 C9 1.3900
N17 C13 1.3900
C9 C10 1.3900
C9 H9B 0.9300
C10 C11 1.3900
C10 H10B 0.9300
C11 C12 1.3900
C11 H11B 0.9300
C12 C13 1.3900
C12 H12B 0.9300
C13 C14 1.375(12)
C14 N14 1.4200
C14 C15 1.4200
C15 C16 1.4200
C15 H15B 0.9300
C16 N13 1.4200
C16 H16A 0.9300
N13 C428 1.322(19)
N13 N14 1.4200
N15 C19 1.3900
N15 C23 1.3900
C19 C20 1.3900
C19 H19B 0.9300
C20 C21 1.3900
C20 H20D 0.9300
C21 C22 1.3900
C21 H21E 0.9300
C22 C23 1.3900
C22 H22B 0.9300
C23 C24 1.375(11)
N11 C438 1.32(2)
N11 C26 1.4200
N11 N12 1.4200
N12 C24 1.4200
C24 C25 1.4200
C25 C26 1.4200
C25 H25B 0.9300
C26 H26B 0.9300
N28 C28 1.3900
N28 C32 1.3900
C28 C29 1.3900
C28 H28B 0.9300
C29 C30 1.3900
C29 H29B 0.9300
C30 C31 1.3900
C30 H30B 0.9300
C31 C32 1.3900
C31 H31B 0.9300
C32 C33 1.335(11)
N25 N26 1.4200
N25 C35 1.4200
N25 C497 1.421(18)
N26 C33 1.4200
C33 C34 1.4200
C34 C35 1.4200
C34 H34B 0.9300
C35 H35B 0.9300
N24 C37 1.3900
N24 C41 1.3900
C37 C38 1.3900
C37 H37A 0.9300
C38 C39 1.3900
C38 H38A 0.9300
C39 C40 1.3900
C39 H39B 0.9300
C40 C41 1.3900
C40 H40B 0.9300
C41 C42 1.353(12)
N27 C361 1.37(2)
N27 C44 1.4200
N27 N29 1.4200
N29 C42 1.4200
C42 C43 1.4200
C43 C44 1.4200
C43 H43B 0.9300
C44 H44B 0.9300
N23 C46 1.3900
N23 C50 1.3900
C46 C47 1.3900
C46 H46B 0.9300
C47 C48 1.3900
C47 H47B 0.9300
C48 C49 1.3900
C48 H48B 0.9300
C49 C50 1.3900
C49 H49B 0.9300
C50 C51 1.347(11)
N21 C371 1.34(2)
N21 C53 1.4200
N21 N22 1.4200
N22 C51 1.4200
C51 C52 1.4200
C52 C53 1.4200
C52 H52B 0.9300
C53 H53B 0.9300
N39 C55 1.3900
N39 C59 1.3900
C55 C56 1.3900
C55 H55B 0.9300
C56 C57 1.3900
C56 H56B 0.9300
C57 C58 1.3900
C57 H57B 0.9300
C58 C59 1.3900
C58 H58B 0.9300
C59 C60 1.374(11)
N31 C470 1.352(18)
N31 C62 1.4200
N31 N32 1.4200
N32 C60 1.4200
C60 C61 1.4200
C61 C62 1.4200
C61 H61B 0.9300
C62 H62B 0.9300
N34 C63 1.3900
N34 C67 1.3900
C63 C64 1.3900
C63 H63B 0.9300
C64 C65 1.3900
C64 H64B 0.9300
C65 C66 1.3900
C65 H65B 0.9300
C66 C67 1.3900
C66 H66B 0.9300
C67 C68 1.323(12)
N35 C330 1.347(19)
N35 N37 1.4200
N35 C70 1.4200
N37 C68 1.4200
C68 C69 1.4200
C69 C70 1.4200
C69 H69B 0.9300
C70 H70B 0.9300
N33 C73 1.3900
N33 C77 1.3900
C73 C74 1.3900
C73 H73B 0.9300
C74 C75 1.3900
C74 H74B 0.9300
C75 C76 1.3900
C75 H75A 0.9300
C76 C77 1.3900
C76 H76B 0.9300
C77 C78 1.335(11)
N36 C341 1.39(2)
N36 N38 1.4200
N36 C80 1.4200
N38 C78 1.4200
C78 C79 1.4200
C79 C80 1.4200
C79 H79B 0.9300
C80 H80A 0.9300
N44 C82 1.3900
N44 C86 1.3900
C82 C83 1.3900
C82 H82A 0.9300
C83 C84 1.3900
C83 H83A 0.9300
C84 C85 1.3900
C84 H84A 0.9300
C85 C86 1.3900
C85 H85B 0.9300
C86 C87 1.255(13)
N45 C89 1.4200
N45 N46 1.4200
N45 C358 1.41(2)
N46 C87 1.4200
C87 C88 1.4200
C88 C89 1.4200
C88 H88A 0.9300
C89 H89B 0.9300
N47 C91 1.3900
N47 C95 1.3900
C91 C92 1.3900
C91 H91B 0.9300
C92 C93 1.3900
C92 H92B 0.9300
C93 C94 1.3900
C93 H93B 0.9300
C94 C95 1.3900
C94 H94B 0.9300
C95 C96 1.305(12)
N48 C98 1.4200
N48 N49 1.4200
N48 C337 1.533(18)
N49 C96 1.4200
C96 C97 1.4200
C97 C98 1.4200
C97 H97A 0.9300
C98 H98A 0.9300
N43 C100 1.3900
N43 C104 1.3900
C100 C101 1.3900
C100 H10C 0.9300
C101 C102 1.3900
C101 H10D 0.9300
C102 C103 1.3900
C102 H10E 0.9300
C103 C104 1.3900
C103 H10F 0.9300
C104 C106 1.380(15)
N41 N42 1.4200
N41 C108 1.4200
N41 C513 1.50(2)
N42 C106 1.4200
C106 C107 1.4200
C107 C108 1.4200
C107 H10G 0.9300
C108 H10H 0.9300
N54 C109 1.3900
N54 C113 1.3900
C109 C110 1.3900
C109 H10I 0.9300
C110 C111 1.3900
C110 H11C 0.9300
C111 C112 1.3900
C111 H11D 0.9300
C112 C113 1.3900
C112 H11E 0.9300
C113 C114 1.415(15)
N55 C499 1.39(2)
N55 N56 1.4200
N55 C116 1.4200
N56 C114 1.4200
C114 C115 1.4200
C115 C116 1.4200
C115 H11F 0.9300
C116 H11G 0.9300
N57 C118 1.3900
N57 C122 1.3900
C118 C119 1.3900
C118 H11H 0.9300
C119 C120 1.3900
C119 H11I 0.9300
C120 C121 1.3900
C120 H12C 0.9300
C121 C122 1.3900
C121 H12D 0.9300
C122 C123 1.272(13)
N51 C391 1.37(3)
N51 N52 1.4200
N51 C125 1.4200
N52 C123 1.4200
C123 C124 1.4200
C124 C125 1.4200
C124 H12E 0.9300
C125 H12F 0.9300
N53 C127 1.3900
N53 C131 1.3900
C127 C128 1.3900
C127 H12G 0.9300
C128 C129 1.3900
C128 H12H 0.9300
C129 C130 1.3900
C129 H12I 0.9300
C130 C131 1.3900
C130 H13B 0.9300
C131 C132 1.333(10)
N58 C421 1.396(16)
N58 N59 1.4200
N58 C134 1.4200
N59 C132 1.4200
C132 C133 1.4200
C133 C134 1.4200
C133 H13C 0.9300
C134 H13D 0.9300
N68 C136 1.3900
N68 C140 1.3900
C136 C137 1.3900
C136 H13E 0.9300
C137 C138 1.3900
C137 H13F 0.9300
C138 C139 1.3900
C138 H13G 0.9300
C139 C140 1.3900
C139 H13H 0.9300
C140 C141 1.380(17)
N63 C468 1.349(19)
N63 C143 1.4200
N63 N64 1.4200
N64 C141 1.4200
C141 C142 1.4200
C142 C143 1.4200
C142 H14B 0.9300
C143 H14C 0.9300
N67 C145 1.3900
N67 C149 1.3900
C145 C146 1.3900
C145 H14D 0.9300
C146 C147 1.3900
C146 H14E 0.9300
C147 C148 1.3900
C147 H14F 0.9300
C148 C149 1.3900
C148 H14G 0.9300
C149 C150 1.376(12)
N65 N66 1.4200
N65 C152 1.4200
N65 C408 1.459(17)
N66 C150 1.4200
C150 C151 1.4200
C151 C152 1.4200
C151 H15C 0.9300
C152 H15D 0.9300
N69 C154 1.3900
N69 C158 1.3900
C154 C155 1.3900
C154 H15E 0.9300
C155 C156 1.3900
C155 H15F 0.9300
C156 C157 1.3900
C156 H15G 0.9300
C157 C158 1.3900
C157 H15H 0.9300
C158 C159 1.335(13)
N61 C418 1.29(3)
N61 N62 1.4200
N61 C161 1.4200
N62 C159 1.4200
C159 C160 1.4200
C160 C161 1.4200
C160 H16B 0.9300
C161 H16C 0.9300
N76 C163 1.3900
N76 C167 1.3900
C163 C164 1.3900
C163 H16D 0.9300
C164 C165 1.3900
C164 H16E 0.9300
C165 C166 1.3900
C165 H16F 0.9300
C166 C167 1.3900
C166 H16G 0.9300
C167 C168 1.364(12)
N77 C516 1.34(2)
N77 N78 1.4200
N77 C170 1.4200
N78 C168 1.4200
C168 C169 1.4200
C169 C170 1.4200
C169 H16H 0.9300
C170 H17B 0.9300
N79 C172 1.3900
N79 C176 1.3900
C172 C173 1.3900
C172 H17C 0.9300
C173 C174 1.3900
C173 H17D 0.9300
C174 C175 1.3900
C174 H17E 0.9300
C175 C176 1.3900
C175 H17F 0.9300
C176 C177 1.314(12)
N74 C401 1.363(18)
N74 C179 1.4200
N74 N75 1.4200
N75 C177 1.4200
C177 C178 1.4200
C178 C179 1.4200
C178 H17G 0.9300
C179 H17H 0.9300
N73 C181 1.3900
N73 C185 1.3900
C181 C182 1.3900
C181 H18B 0.9300
C182 C183 1.3900
C182 H18C 0.9300
C183 C184 1.3900
C183 H18D 0.9300
C184 C185 1.3900
C184 H18E 0.9300
C185 C186 1.344(11)
N71 C207 1.31(2)
N71 C188 1.4200
N71 N72 1.4200
N72 C186 1.4200
C186 C187 1.4200
C187 C188 1.4200
C187 H18F 0.9300
C188 H18G 0.9300
N86 C190 1.3900
N86 C194 1.3900
C190 C191 1.3900
C190 H19C 0.9300
C191 C192 1.3900
C191 H19D 0.9300
C192 C193 1.3900
C192 H19E 0.9300
C193 C194 1.3900
C193 H19F 0.9300
C194 C195 1.356(13)
N84 C482 1.411(18)
N84 N85 1.4200
N84 C197 1.4200
N85 C195 1.4200
C195 C196 1.4200
C196 C197 1.4200
C196 H19G 0.9300
C197 H19H 0.9300
N81 C199 1.3900
N81 C203 1.3900
C199 C200 1.3900
C199 H19I 0.9300
C200 C201 1.3900
C200 H20E 0.9300
C201 C202 1.3900
C201 H20F 0.9300
C202 C203 1.3900
C202 H20G 0.9300
C203 C204 1.367(14)
N82 C206 1.4200
N82 N83 1.4200
N82 C388 1.46(3)
N83 C204 1.4200
C204 C205 1.4200
C205 C206 1.4200
C205 H20H 0.9300
C206 H20I 0.9300
N92 C600 1.3900
N92 C604 1.3900
C600 C601 1.3900
C600 C222 1.43(3)
C601 C602 1.3900
C601 H60B 0.9300
C602 C603 1.3900
C602 H60C 0.9300
C603 C604 1.3900
C603 H60D 0.9300
C604 H60E 0.9300
N97 C472 1.34(2)
N97 C224 1.4200
N97 N98 1.4200
N98 C222 1.4200
C222 C223 1.4200
C223 C224 1.4200
C223 H22C 0.9300
C224 H22D 0.9300
N99 C225 1.3900
N99 C229 1.3900
C225 C226 1.3900
C225 H22E 0.9300
C226 C227 1.3900
C226 H22F 0.9300
C227 C228 1.3900
C227 H22G 0.9300
C228 C229 1.3900
C228 H22A 0.9300
C229 C230 1.017(17)
N93 N94 1.4200
N93 C232 1.4200
N93 H93C 0.8600
N94 C230 1.4200
C230 C231 1.4200
C231 C232 1.4200
C231 H23B 0.9300
C232 H23C 0.9300
N91 C235 1.3900
N91 C239 1.3900
C235 C236 1.3900
C235 H23D 0.9300
C236 C237 1.3900
C236 H23E 0.9300
C237 C238 1.3900
C237 H23F 0.9300
C238 C239 1.3900
C238 H23G 0.9300
C239 C240 1.365(16)
N95 N96 1.4200
N95 C242 1.4200
N95 C398 1.51(3)
N96 C240 1.4200
C240 C241 1.4200
C241 C242 1.4200
C241 H24B 0.9300
C242 H24C 0.9300
N116 C244 1.3900
N116 C248 1.3900
C244 C245 1.3900
C244 H24D 0.9300
C245 C246 1.3900
C245 H24E 0.9300
C246 C247 1.3900
C246 H24F 0.9300
C247 C248 1.3900
C247 H24G 0.9300
C248 C249 1.211(17)
N117 C251 1.4200
N117 N118 1.4200
N117 C590 1.422(5)
N118 C249 1.4200
C249 C250 1.4200
C250 C251 1.4200
C250 H25C 0.9300
C251 H25D 0.9300
N110 C253 1.3900
N110 C257 1.3900
C253 C254 1.3900
C253 H25E 0.9300
C254 C255 1.3900
C254 H25F 0.9300
C255 C256 1.3900
C255 H25G 0.9300
C256 C257 1.3900
C256 H25H 0.9300
C257 C258 1.373(14)
N111 C381 1.29(4)
N111 C260 1.4200
N111 N112 1.4200
N112 C258 1.4200
C258 C259 1.4200
C259 C260 1.4200
C259 H25I 0.9300
C260 H26C 0.9300
N113 C262 1.3900
N113 C266 1.3900
C262 C263 1.3900
C262 C900 1.43(2)
C263 C264 1.3900
C263 H26D 0.9300
C264 C265 1.3900
C264 H26E 0.9300
C265 C266 1.3900
C265 H26F 0.9300
C266 H26G 0.9300
N114 C902 1.4200
N114 N115 1.4200
N114 C514 1.47(2)
N115 C900 1.4200
C900 C901 1.4200
C901 C902 1.4200
C901 H90B 0.9300
C902 H90C 0.9300
N6 C271 1.3900
N6 C275 1.3900
C271 C272 1.3900
C271 H27A 0.9300
C272 C273 1.3900
C272 H27B 0.9300
C273 C274 1.3900
C273 H27C 0.9300
C274 C275 1.3900
C274 H27D 0.9300
C275 C276 1.385(19)
N4 C501 1.430(19)
N4 C278 1.4200
N4 N5 1.4200
N5 C276 1.4200
C276 C277 1.4200
C277 C278 1.4200
C277 H27E 0.9300
C278 H27F 0.9300
N7 C280 1.3900
N7 C284 1.3900
C280 C281 1.3900
C280 H28C 0.9300
C281 C282 1.3900
C281 H28D 0.9300
C282 C283 1.3900
C282 H28E 0.9300
C283 C284 1.3900
C283 H28F 0.9300
C284 C285 1.500(17)
N8 C288 1.41(6)
N8 C287 1.4200
N8 N9 1.4200
N9 C285 1.4200
C285 C286 1.4200
C286 C287 1.4200
C286 H28G 0.9300
C287 H28H 0.9300
N10 C904 1.3900
N10 C908 1.3900
C904 C905 1.3900
C904 H90D 0.9300
C905 C906 1.3900
C905 H90E 0.9300
C906 C907 1.3900
C906 H90F 0.9300
C907 C908 1.3900
C907 H90G 0.9300
C908 C294 1.413(14)
N2 C351 1.28(2)
N2 N3 1.4200
N2 C296 1.4200
N3 C294 1.4200
C294 C295 1.4200
C295 C296 1.4200
C295 H29C 0.9300
C296 H29D 0.9300
N127 C306 1.3900
N127 C310 1.3900
C306 C307 1.3900
C306 H30C 0.9300
C307 C308 1.3900
C307 H30D 0.9300
C308 C309 1.3900
C308 H30E 0.9300
C309 C310 1.3900
C309 H30F 0.9300
C310 C311 1.47(2)
N122 C312 1.4200
N122 N123 1.4200
N122 C484 1.43(2)
N123 C311 1.4200
C311 C313 1.4200
C313 C312 1.4200
C313 H31C 0.9300
C312 H31D 0.9300
N130 C315 1.3900
N130 C319 1.3900
C315 C316 1.3900
C315 H31E 0.9300
C316 C317 1.3900
C316 H31F 0.9300
C317 C318 1.3900
C317 H31G 0.9300
C318 C319 1.3900
C318 H31H 0.9300
C319 C320 1.227(16)
N128 N129 1.4200
N128 C322 1.4200
N128 C804 1.450(4)
N129 C320 1.4200
C320 C321 1.4200
C321 C322 1.4200
C321 H32B 0.9300
C322 H32C 0.9300
N121 C324 1.3900
N121 C328 1.3900
C324 C325 1.3900
C324 H32D 0.9300
C325 C326 1.3900
C325 H32E 0.9300
C326 C327 1.3900
C326 H32F 0.9300
C327 C328 1.3900
C327 H32G 0.9300
C328 C331 1.301(14)
C330 C903 1.536(18)
C330 H33B 0.9300
N125 C411 1.22(3)
N125 N126 1.4200
N125 C333 1.4200
N126 C331 1.4200
C331 C332 1.4200
C332 C333 1.4200
C332 H33C 0.9300
C333 H33D 0.9300
C338 C334 1.3900
C338 C701 1.3900
C338 H33E 0.9300
C334 C337 1.383(16)
C334 C335 1.3900
C335 C336 1.3900
C335 H33F 0.9300
C336 C903 1.3900
C336 H33G 0.9300
C903 C701 1.3900
C701 H70C 0.9300
C372 C371 1.35(2)
C372 C373 1.3900
C372 C377 1.3900
C373 C374 1.3900
C373 H37B 0.9300
C374 C375 1.3900
C374 H37C 0.9300
C375 C376 1.3900
C375 C590 1.50(5)
C376 C377 1.3900
C376 H37D 0.9300
C377 H37E 0.9300
C392 C393 1.3900
C392 C397 1.3900
C392 C391 1.60(3)
C393 C394 1.3900
C393 H39C 0.9300
C394 C395 1.3900
C394 H39D 0.9300
C395 C398 1.25(3)
C395 C396 1.3900
C396 C397 1.3900
C396 H39E 0.9300
C397 H39F 0.9300
C490 C491 1.3900
C490 C495 1.3900
C490 C501 1.546(17)
C491 C492 1.3900
C491 C496 1.58(2)
C492 C493 1.3900
C492 C497 1.473(17)
C493 C494 1.3900
C493 C498 1.473(19)
C494 C495 1.3900
C494 C499 1.51(2)
C495 C500 1.62(2)
C442 C443 1.3900
C442 C447 1.3900
C442 H44C 0.9300
C443 C444 1.3900
C443 H44D 0.9300
C444 C207 1.40(2)
C444 C445 1.3900
C445 C446 1.3900
C445 H44E 0.9300
C446 C447 1.3900
C446 H44F 0.9300
C447 C804 1.450(4)
C402 C401 1.356(19)
C402 C403 1.3900
C402 C407 1.3900
C403 C404 1.3900
C403 H40C 0.9300
C404 C405 1.3900
C404 H40D 0.9300
C405 C406 1.3900
C405 C408 1.388(17)
C406 C407 1.3900
C406 H40E 0.9300
C407 H40F 0.9300
C412 C413 1.3900
C412 C417 1.3900
C412 C411 1.51(3)
C413 C414 1.3900
C413 H41B 0.9300
C414 C415 1.3900
C414 H41C 0.9300
C415 C416 1.3900
C415 C418 1.72(3)
C416 C417 1.3900
C416 H41D 0.9300
C417 H41E 0.9300
C473 C474 1.3900
C473 C478 1.3900
C473 C479 1.38(2)
C474 C475 1.3900
C474 C480 1.503(17)
C475 C476 1.3900
C475 C481 1.51(3)
C476 C477 1.3900
C476 C482 1.464(19)
C477 C478 1.3900
C477 C483 1.591(19)
C478 C484 1.60(2)
C422 C423 1.3900
C422 C427 1.3900
C422 C421 1.470(17)
C423 C424 1.3900
C423 H42B 0.9300
C424 C425 1.3900
C424 H42C 0.9300
C425 C426 1.3900
C425 C428 1.547(19)
C426 C427 1.3900
C426 H42D 0.9300
C427 H42E 0.9300
C504 C505 1.3900
C504 C509 1.3900
C504 C516 1.58(2)
C505 C506 1.3900
C505 C512 1.54(2)
C506 C513 1.305(19)
C506 C507 1.3900
C507 C508 1.3900
C507 C517 1.488(5)
C508 C509 1.3900
C508 C514 1.507(19)
C509 C515 1.60(2)
C382 C383 1.3900
C382 C387 1.3900
C382 C381 1.50(4)
C383 C384 1.3900
C383 H38B 0.9300
C384 C385 1.3900
C384 H38C 0.9300
C385 C388 1.22(3)
C385 C386 1.3900
C386 C387 1.3900
C386 H38D 0.9300
C387 H38E 0.9300
C352 C353 1.3900
C352 C357 1.3900
C352 C351 1.46(2)
C353 C354 1.3900
C353 H35C 0.9300
C354 C355 1.3900
C354 H35D 0.9300
C355 C356 1.3900
C355 C358 1.42(2)
C356 C357 1.3900
C356 H35E 0.9300
C357 H35F 0.9300
C337 H33H 0.9700
C337 H33I 0.9700
C341 C342 1.47(2)
C341 H34C 0.9700
C341 H34D 0.9700
C342 C343 1.3900
C342 C347 1.3900
C343 C344 1.3900
C343 H34E 0.9300
C344 C345 1.3900
C344 H34F 0.9300
C345 C346 1.3900
C345 C288 1.47(6)
C346 C347 1.3900
C346 H34G 0.9300
C347 H34H 0.9300
C460 C461 1.3900
C460 C465 1.3900
C460 C468 1.456(19)
C461 C462 1.3900
C461 C467 1.63(2)
C462 C463 1.3900
C462 C472 1.54(2)
C463 C464 1.3900
C463 C471 1.48(2)
C464 C465 1.3900
C464 C470 1.550(18)
C465 C469 1.40(2)
C362 C363 1.3900
C362 C367 1.3900
C362 C361 1.490(19)
C363 C364 1.3900
C363 H36B 0.9300
C364 C365 1.3900
C364 H36C 0.9300
C365 C366 1.3900
C365 C368 1.503(15)
C366 C367 1.3900
C366 H36D 0.9300
C367 H36E 0.9300
C351 H35G 0.9300
C358 H35H 0.9700
C358 H35I 0.9700
C361 H36F 0.9700
C361 H36G 0.9700
C368 H36H 0.9700
C368 H36I 0.9700
C371 H37F 0.9700
C371 H37G 0.9700
C381 H38F 0.9300
C388 H38G 0.9700
C388 H38H 0.9700
C391 H39G 0.9700
C391 H39H 0.9700
C398 H39A 0.9700
C398 H39I 0.9700
C401 H40A 0.9700
C401 H40G 0.9700
C408 H40H 0.9700
C408 H40I 0.9700
C411 H41A 0.9700
C411 H41F 0.9700
C418 H41G 0.9700
C418 H41H 0.9700
C421 H42F 0.9700
C421 H42G 0.9700
C428 H42H 0.9700
C428 H42I 0.9700
C432 C433 1.3900
C432 C437 1.3900
C432 C438 1.42(2)
C433 C434 1.3900
C433 H43C 0.9300
C434 C435 1.3900
C434 H43D 0.9300
C435 C436 1.3900
C435 H43E 0.9300
C436 C437 1.3900
C436 H43F 0.9300
C437 H43G 0.9300
C467 H46C 0.9600
C467 H46D 0.9600
C467 H46E 0.9600
C468 H46A 0.9700
C468 H46F 0.9700
C469 H46G 0.9600
C469 H46H 0.9600
C469 H46I 0.9600
C470 H47C 0.9700
C470 H47D 0.9700
C471 H47E 0.9600
C471 H47F 0.9600
C471 H47G 0.9600
C472 H47H 0.9700
C472 H47I 0.9700
C479 H47J 0.9600
C479 H47K 0.9600
C479 H47L 0.9600
C480 H48C 0.9700
C480 H48D 0.9700
C481 H48E 0.9600
C481 H48F 0.9600
C481 H48G 0.9600
C482 H48H 0.9700
C482 H48I 0.9700
C483 H48J 0.9600
C483 H48K 0.9600
C483 H48L 0.9600
C484 H48M 0.9700
C484 H48N 0.9700
C496 H49C 0.9600
C496 H49D 0.9600
C496 H49E 0.9600
C497 H49F 0.9700
C497 H49G 0.9700
C498 H49H 0.9600
C498 H49I 0.9600
C498 H49J 0.9600
C499 H49K 0.9700
C499 H49L 0.9700
C500 H50B 0.9600
C500 H50C 0.9600
C500 H50D 0.9600
C501 H50E 0.9700
C501 H50F 0.9700
C512 H51B 0.9600
C512 H51C 0.9600
C512 H51D 0.9600
C513 H51E 0.9700
C513 H51F 0.9700
C515 H51G 0.9600
C515 H51H 0.9600
C515 H51I 0.9600
C516 H51J 0.9700
C516 H51K 0.9700
C517 H51L 0.9600
C517 H51M 0.9600
C517 H51N 0.9600
C288 H28I 0.9300
C514 H51O 0.9700
C514 H51P 0.9700
C590 H59B 0.9700
C590 H59C 0.9700
C802 N102 1.41(2)
C802 H80B 0.9600
C802 H80C 0.9600
C802 H80D 0.9600
C438 H43A 0.9700
C438 H43H 0.9700
C207 H20A 0.9700
C207 H20J 0.9700
C804 H80E 0.9700
C804 H80F 0.9700
